data_7131453
loop_
_publ_author_name
'Riesinger, Christoph'
'R&#xf6;hner, David'
'Krossing, Ingo'
'Scheer, Manfred'

_publ_section_title
;
 Teaching old tricks to new dogs - rational synthesis of multi-decker
 complexes featuring <i>cyclo</i>-P<sub>5</sub> decks.
;
_journal_issue 30
_journal_name_full 'Chemical communications (Cambridge, England)'
_journal_page_first 4495
_journal_page_last 4498
_journal_paper_doi 10.1039/d3cc00898c
_journal_volume 59
_journal_year 2023
_chemical_formula_moiety '4(C7 H8 Fe0.5), 4(Al C16 F36 O4)'
_chemical_formula_sum 'C92 H32 Al4 F144 Fe2 O16'
_chemical_formula_weight 4348.79
_space_group_crystal_system triclinic
_space_group_IT_number 2
_space_group_name_Hall '-P 1'
_space_group_name_H-M_alt 'P -1'
_atom_sites_solution_hydrogens geom
_atom_sites_solution_primary dual
_audit_creation_date 2023-02-07
_audit_creation_method
;
Olex2 1.5-alpha
(compiled 2023.01.27 svn.rdd5efbe3 for OlexSys, GUI svn.r6708)
;
_audit_update_record
;
2023-02-17 deposited with the CCDC.	2023-03-20 downloaded from the CCDC.
;
_cell_angle_alpha 92.872(2)
_cell_angle_beta 91.023(2)
_cell_angle_gamma 94.758(2)
_cell_formula_units_Z 2
_cell_length_a 15.9325(4)
_cell_length_b 16.1088(4)
_cell_length_c 26.3304(6)
_cell_measurement_reflns_used 27556
_cell_measurement_temperature 123.00(10)
_cell_measurement_theta_max 66.5660
_cell_measurement_theta_min 8.7270
_cell_volume 6724.4(3)
_computing_cell_refinement 'CrysAlisPro 1.171.41.93a (Rigaku OD, 2020)'
_computing_data_collection 'CrysAlisPro 1.171.41.93a (Rigaku OD, 2020)'
_computing_data_reduction 'CrysAlisPro 1.171.41.93a (Rigaku OD, 2020)'
_computing_molecular_graphics 'Olex2 1.5-alpha (Dolomanov et al., 2009)'
_computing_publication_material 'Olex2 1.5-alpha (Dolomanov et al., 2009)'
_computing_structure_refinement 'SHELXL 2018/3 (Sheldrick, 2015)'
_computing_structure_solution 'SHELXT  (Sheldrick, 2015)'
_diffrn_ambient_environment N~2~
_diffrn_ambient_temperature 123.00(10)
_diffrn_detector 'CCD plate'
_diffrn_detector_area_resol_mean 4.2047
_diffrn_detector_type TitanS2
_diffrn_measured_fraction_theta_full 0.979
_diffrn_measured_fraction_theta_max 0.979
_diffrn_measurement_details
;
List of Runs (angles in degrees, time in seconds):

  # Type    Start    End  Width  t~exp~   \w     \q     \k     \f   Frames
#--------------------------------------------------------------------------
  1  \w   -100.00 -75.00   1.00    4.00    --  -43.23 150.00 -14.00   25
  2  \w    -87.00 -45.00   1.00    4.00    --  -43.23 122.00-176.00   42
  3  \w     65.00  90.00   1.00    4.00    --   43.23 150.00 -14.00   25
  4  \w      4.00  85.00   1.00    4.00    --   43.23-122.00 102.00   81
  5  \w     36.00  61.00   1.00    4.00    --   43.23-150.00 -59.00   25
  6  \w     25.00  50.00   1.00   16.00    --   86.50-122.00 102.00   25
  7  \w     81.00 107.00   1.00   16.00    --   86.50 122.00-176.00   26
  8  \w     81.00 106.00   1.00   16.00    --   86.50 150.00 -14.00   25
  9  \w     36.00  61.00   1.00   16.00    --   86.50-150.00 -59.00   25
 10  \w   -155.00-130.00   1.00   16.00    --  -90.00-122.00 102.00   25
 11  \w    -77.00 -51.00   1.00   16.00    --  -90.00 122.00-176.00   26
 12  \w   -109.00 -84.00   1.00   16.00    --  -90.00 150.00 -14.00   25
 13  \w   -147.00-122.00   1.00   16.00    --  -90.00-150.00 -59.00   25
 14  \w    -79.00 -52.00   1.00    4.00    --  -43.23 -57.00 -60.00   27
 15  \w     19.00 109.00   1.00    4.00    --   43.23  57.00-150.00   90
 16  \w     29.00 113.00   1.00    4.00    --   43.23  57.00 -60.00   84
 17  \w   -159.00-104.00   1.00   16.00    --  -90.00 -65.00 117.66   55
 18  \w   -112.00 -77.00   1.00   16.00    --  -90.00 134.00-116.49   35
 19  \w    -65.00 -38.00   1.00   16.00    --  -90.00 134.00-116.49   27
 20  \w   -150.00-125.00   1.00   16.00    --  -90.00 -77.00-120.00   25
 21  \w   -119.00 -78.00   1.00   16.00    --  -90.00 148.00-116.27   41
 22  \w   -137.00 -97.00   1.00   16.00    --  -90.00-125.00-150.00   40
 23  \w   -115.00 -37.00   1.00   16.00    --  -90.00 129.00 -32.96   78
 24  \w   -120.00 -94.00   1.00   16.00    --  -90.00 134.00-160.18   26
 25  \w   -117.00 -62.00   1.00   16.00    --  -90.00 -69.00 -31.35   55
 26  \w    -98.00 -37.00   1.00   16.00    --  -90.00  45.00-120.00   61
 27  \w   -153.00-106.00   1.00   16.00    --  -90.00 -94.00 -30.00   47
 28  \w   -105.00 -79.00   1.00   16.00    --  -90.00 -59.00  25.73   26
 29  \w    -92.00 -66.00   1.00   16.00    --  -90.00 -57.00  -2.17   26
 30  \w    -81.00 -42.00   1.00   16.00    --  -90.00  61.00 -30.00   39
 31  \w   -120.00 -78.00   1.00   16.00    --  -90.00 -65.00 106.15   42
 32  \w   -151.00 -97.00   1.00   16.00    --  -90.00 -56.00-106.36   54
 33  \w   -159.00 -77.00   1.00   16.00    --  -90.00 -64.00  73.76   82
 34  \w   -114.00 -89.00   1.00   16.00    --  -90.00  77.00   0.00   25
 35  \w    -61.00 -35.00   1.00   16.00    --  -90.00  77.00   0.00   26
 36  \w   -149.00-117.00   1.00   16.00    --  -90.00 -67.00-160.29   32
 37  \w   -105.00 -80.00   1.00   16.00    --  -90.00 -67.00-160.29   25
 38  \w   -170.00-105.00   1.00   16.00    --  -90.00 -94.00-180.00   65
 39  \w   -121.00 -95.00   1.00   16.00    --  -90.00 136.00 126.10   26
 40  \w    -81.00 -55.00   1.00   16.00    --  -90.00 136.00 126.10   26
 41  \w   -155.00 -63.00   1.00   16.00    --  -90.00 -64.00  89.42   92
 42  \w   -111.00 -66.00   1.00   16.00    --  -90.00 125.00  60.00   45
 43  \w   -133.00-106.00   1.00   16.00    --  -90.00-125.00  30.00   27
 44  \w   -146.00-120.00   1.00   16.00    --  -90.00 -57.00  -2.17   26
 45  \w   -160.00-133.00   1.00   16.00    --  -90.00 -59.00  25.73   27
 46  \w    -96.00 -70.00   1.00   16.00    --  -90.00 125.00   0.00   26
 47  \w   -131.00-105.00   1.00   16.00    --  -90.00 -55.00  38.04   26
 48  \w    -90.00 -64.00   1.00   16.00    --  -90.00 -65.00 117.66   26
 49  \w   -120.00 -93.00   1.00   16.00    --  -90.00  77.00  60.00   27
 50  \w    -97.00 -59.00   1.00   16.00    --  -90.00  81.00-174.65   38
 51  \w   -124.00 -84.00   1.00   16.00    --  -90.00  88.00 -30.20   40
 52  \w   -102.00 -34.00   1.00   16.00    --  -90.00 125.00  90.00   68
 53  \w   -104.00 -67.00   1.00   16.00    --  -90.00 -60.00 162.76   37
 54  \w   -161.00-123.00   1.00   16.00    --  -90.00 -45.00 -30.00   38
 55  \w   -116.00 -91.00   1.00   16.00    --  -90.00 -45.00 -30.00   25
 56  \w   -161.00-131.00   1.00   16.00    --  -90.00 -70.00  50.55   30
 57  \w   -124.00 -61.00   1.00   16.00    --  -90.00 -70.00  50.55   63
 58  \w   -121.00 -80.00   1.00   16.00    --  -90.00  77.00 -90.00   41
 59  \w    -56.00 -29.00   1.00   16.00    --  -90.00  77.00 -90.00   27
 60  \w   -153.00-127.00   1.00   16.00    --  -90.00 -80.00 -60.62   26
 61  \w    -73.00 -46.00   1.00   16.00    --  -90.00 125.00 -90.00   27
 62  \w   -103.00 -68.00   1.00   16.00    --  -90.00 125.00 120.00   35
 63  \w   -113.00 -57.00   1.00   16.00    --  -90.00 128.00   5.02   56
 64  \w   -156.00-104.00   1.00   16.00    --  -90.00 -47.00-124.07   52
 65  \w   -156.00-104.00   1.00   16.00    --  -90.00 -50.00  -2.69   52
 66  \w    -90.00 -64.00   1.00   16.00    --  -90.00  54.00 -92.63   26
 67  \w   -155.00-128.00   1.00   16.00    --  -90.00 -59.00 107.17   27
 68  \w    -76.00 -50.00   1.00   16.00    --  -90.00  41.00 -43.14   26
 69  \w   -159.00-120.00   1.00   16.00    --  -90.00 -62.00-140.91   39
 70  \w   -111.00 -78.00   1.00   16.00    --  -90.00 -62.00-140.91   33
 71  \w   -119.00 -93.00   1.00   16.00    --  -90.00  81.00 154.41   26
 72  \w   -120.00 -94.00   1.00   16.00    --  -90.00  83.00-102.32   26
 73  \w    -67.00 -15.00   1.00   16.00    --  -90.00  83.00-102.32   52
 74  \w   -151.00-125.00   1.00   16.00    --  -90.00 -60.00 162.76   26
;
_diffrn_measurement_device 'four-circle diffractometer'
_diffrn_measurement_device_type 'SuperNova, Dualflex, TitanS2'
_diffrn_measurement_method '\w scans'
_diffrn_orient_matrix_type 'CrysAlisPro convention (1999,Acta A55,543-557)'
_diffrn_orient_matrix_UB_11 -0.0148820000
_diffrn_orient_matrix_UB_12 0.0583024000
_diffrn_orient_matrix_UB_13 0.0465627000
_diffrn_orient_matrix_UB_21 -0.0375943000
_diffrn_orient_matrix_UB_22 0.0617193000
_diffrn_orient_matrix_UB_23 -0.0351167000
_diffrn_orient_matrix_UB_31 -0.0882276000
_diffrn_orient_matrix_UB_32 -0.0450080000
_diffrn_orient_matrix_UB_33 0.0056844000
_diffrn_radiation_monochromator mirror
_diffrn_radiation_probe x-ray
_diffrn_radiation_type 'Cu K\a'
_diffrn_radiation_wavelength 1.54184
_diffrn_reflns_av_unetI/netI 0.0374
_diffrn_reflns_Laue_measured_fraction_full 0.979
_diffrn_reflns_Laue_measured_fraction_max 0.979
_diffrn_reflns_limit_h_max 18
_diffrn_reflns_limit_h_min -18
_diffrn_reflns_limit_k_max 19
_diffrn_reflns_limit_k_min -19
_diffrn_reflns_limit_l_max 31
_diffrn_reflns_limit_l_min -31
_diffrn_reflns_number 42141
_diffrn_reflns_point_group_measured_fraction_full 0.979
_diffrn_reflns_point_group_measured_fraction_max 0.979
_diffrn_reflns_theta_full 67.124
_diffrn_reflns_theta_max 67.123
_diffrn_reflns_theta_min 3.751
_diffrn_source 'micro-focus sealed X-ray tube'
_diffrn_source_type 'SuperNova (Cu) X-ray Source'
_exptl_absorpt_coefficient_mu 4.454
_exptl_absorpt_correction_T_max 1.00000
_exptl_absorpt_correction_T_min 0.85328
_exptl_absorpt_correction_type multi-scan
_exptl_absorpt_process_details
;
CrysAlisPro 1.171.41.93a (Rigaku Oxford Diffraction, 2020)
Empirical absorption correction using spherical harmonics,
implemented in SCALE3 ABSPACK scaling algorithm.
;
_exptl_crystal_colour 'clear light orange'
_exptl_crystal_density_diffrn 2.148
_exptl_crystal_description block
_exptl_crystal_F_000 4224
_exptl_crystal_size_max 0.251
_exptl_crystal_size_mid 0.166
_exptl_crystal_size_min 0.112
_refine_diff_density_max 1.517
_refine_diff_density_min -0.675
_refine_diff_density_rms 0.092
_refine_ls_extinction_method none
_refine_ls_goodness_of_fit_ref 0.997
_refine_ls_hydrogen_treatment constr
_refine_ls_matrix_type full
_refine_ls_number_parameters 2870
_refine_ls_number_reflns 42141
_refine_ls_number_restraints 2636
_refine_ls_restrained_S_all 1.052
_refine_ls_R_factor_all 0.0795
_refine_ls_R_factor_gt 0.0579
_refine_ls_shift/su_max 0.001
_refine_ls_shift/su_mean 0.000
_refine_ls_structure_factor_coef Fsqd
_refine_ls_weighting_details 'w=1/[\s^2^(Fo^2^)+(0.1083P)^2^] where P=(Fo^2^+2Fc^2^)/3'
_refine_ls_weighting_scheme calc
_refine_ls_wR_factor_gt 0.1540
_refine_ls_wR_factor_ref 0.1642
_reflns_Friedel_coverage 0.000
_reflns_number_gt 29345
_reflns_number_total 42141
_reflns_threshold_expression 'I > 2\s(I)'
_twin_special_details
;
Component 2 rotated by 179.9998\% 
around [-0.71 0.71 -0.00] (reciprocal) or [-0.71 0.70 0.01] (direct)
;
_cod_data_source_file d3cc00898c2.cif
_cod_data_source_block cr1161_twin1_hklf4
_cod_depositor_comments 'Adding full bibliography for 7131448--7131455.cif.'
_cod_database_code 7131453
_shelx_shelxl_version_number 2018/3
_chemical_oxdiff_formula C120H64O16F128Al4Fe2
_shelx_space_group_comment
;
The symmetry employed for this shelxl refinement is uniquely defined
by the following loop, which should always be used as a source of
symmetry information in preference to the above space-group names.
They are only intended as comments.
;
_olex2_refinement_description
;
1. Twinned data refinement
 Scales: 0.57273
 0.42727
2. Restrained distances
 F169-C105 = F21-C105 = F171-C105
 1.33 with sigma of 0.02
 F85-C103 = F165-C103
 1.33 with sigma of 0.02
 C113-C58
 1.33 with sigma of 0.02
 F81A-C45A = F135-C45A = F137-C45A
 1.33 with sigma of 0.02
 F171-F169
 2.2 with sigma of 0.04
 F169-F21
 2.2 with sigma of 0.04
 C5A-C25
 2.55 with sigma of 0.04
 C25-C45A
 2.55 with sigma of 0.04
 F71-F2
 2.2 with sigma of 0.04
 F2-F17
 2.2 with sigma of 0.04
 F30-F143
 2.2 with sigma of 0.04
 F143-F119
 2.2 with sigma of 0.04
 F119-F30
 2.2 with sigma of 0.04
 F71-F17
 2.2 with sigma of 0.04
 F165-F85
 2.2 with sigma of 0.04
 F21-F171
 2.2 with sigma of 0.04
 C57-C113
 2.55 with sigma of 0.04
 C57-C115
 2.55 with sigma of 0.04
 C115-C113
 2.55 with sigma of 0.04
 C5A-C45A
 2.55 with sigma of 0.04
 F81A-F135
 2.2 with sigma of 0.04
 F135-F137
 2.2 with sigma of 0.04
 F137-F81A
 2.2 with sigma of 0.04
 C5-F159 \\sim C5A-F159
 with sigma of 0.04
 C14-C5 \\sim C14-C5A
 with sigma of 0.02
 F71-F159 \\sim F71A-F159
 with sigma of 0.02
 F2-C5 \\sim F2A-C5A
 with sigma of 0.02
 F17-C5 \\sim F17A-C5A
 with sigma of 0.02
 C5-F71 \\sim C5A-F71A
 with sigma of 0.02
 C14-C45 \\sim C14-C45A
 with sigma of 0.02
 F141-C45 \\sim F137-C45A
 with sigma of 0.02
 C45-F81 \\sim C45A-F81A
 with sigma of 0.02
 C14-F141 \\sim C14-F137
 with sigma of 0.04
 C14-F81 \\sim C14-F81A
 with sigma of 0.04
 F141-F81 \\sim F137-F81A
 with sigma of 0.04
 C14-F2 \\sim C14-F2A
 with sigma of 0.04
 C14-F17 \\sim C14-F17A
 with sigma of 0.04
 C14-F71 \\sim C14-F71A
 with sigma of 0.04
 F2-F17 \\sim F2A-F17A
 with sigma of 0.04
 F2-F71 \\sim F2A-F71A
 with sigma of 0.04
 F17-F71 \\sim F17A-F71A
 with sigma of 0.04
3. Uiso/Uaniso restraints and constraints
F30 \\sim F119 \\sim F143 \\sim C83 \\sim F159 \\sim F41 \\sim C25: within 1.7A
with sigma of 0.01 and sigma for terminal atoms of 0.02 within 1.7A
F88 \\sim F136 \\sim F142 \\sim F150 \\sim F156 \\sim F170 \\sim F174 \\sim
F181 \\sim F49 \\sim C58 \\sim C68 \\sim C84 \\sim C106 \\sim F173 \\sim F87
\\sim F175 \\sim F11 \\sim F179 \\sim C113 \\sim C57: within 1.7A with sigma of
0.01 and sigma for terminal atoms of 0.02 within 1.7A
F135 \\sim F141 \\sim C45: within 1.7A with sigma of 0.01 and sigma for
terminal atoms of 0.02 within 1.7A
F45 \\sim C115 \\sim F177 \\sim F89: within 1.7A with sigma of 0.01 and sigma
for terminal atoms of 0.02 within 1.7A
F83 \\sim F105: within 1.7A with sigma of 0.01 and sigma for terminal atoms of
0.02 within 1.7A
C13 \\sim C37: within 1.7A with sigma of 0.01 and sigma for terminal atoms of
0.02 within 1.7A
F167 \\sim F7: within 1.7A with sigma of 0.01 and sigma for terminal atoms of
0.02 within 1.7A
F85 \\sim F121: within 1.7A with sigma of 0.01 and sigma for terminal atoms of
0.02 within 1.7A
C103 \\sim C67: within 1.7A with sigma of 0.01 and sigma for terminal atoms of
0.02 within 1.7A
C105 \\sim F63: within 1.7A with sigma of 0.01 and sigma for terminal atoms of
0.02 within 1.7A
F2 \\sim F17 \\sim C5 \\sim F71 \\sim F2A \\sim F17A \\sim C5A \\sim F71A:
within 1.7A with sigma of 0.01 and sigma for terminal atoms of 0.02 within 1.7A
F135 \\sim C45A \\sim F81A \\sim C45 \\sim F137 \\sim F81 \\sim F141: within
1.7A with sigma of 0.01 and sigma for terminal atoms of 0.02 within 1.7A
C75 \\sim C93 \\sim F55 \\sim F147 \\sim F149 \\sim F131 \\sim F35: within 1.7A
with sigma of 0.01 and sigma for terminal atoms of 0.02 within 1.7A
C31 \\sim C23 \\sim F128 \\sim F73 \\sim F65 \\sim F37 \\sim F67: within 1.7A
with sigma of 0.01 and sigma for terminal atoms of 0.02 within 1.7A
All non-hydrogen atoms restrained to be isotropic: with sigma of 0.005 and
sigma for terminal atoms of 0.01
Uanis(F159) \\sim Ueq, Uanis(C25) \\sim Ueq: with sigma of 0.002 and sigma for
terminal atoms of 0.004
Uanis(F179) \\sim Ueq: with sigma of 0.001 and sigma for terminal atoms of 0.002
Uanis(F89) \\sim Ueq, Uanis(C115) \\sim Ueq, Uanis(F177) \\sim Ueq: with sigma
of 0.002 and sigma for terminal atoms of 0.004
Uanis(F71) \\sim Ueq, Uanis(F71A) \\sim Ueq: with sigma of 0.002 and sigma for
terminal atoms of 0.004
Uanis(F167) \\sim Ueq: with sigma of 0.002 and sigma for terminal atoms of 0.004
Uanis(F107) \\sim Ueq, Uanis(C19) \\sim Ueq: with sigma of 0.01 and sigma for
terminal atoms of 0.02
4. Others
 Sof(F9)=Sof(F145)=Sof(F73)=Sof(F147)=Sof(F37)=Sof(F149)=Sof(C23)=Sof(C93)=
 Sof(C47)=1-FVAR(1)
 Sof(F123)=Sof(F31)=Sof(F65)=Sof(F131)=Sof(F67)=Sof(F35)=Sof(C31)=Sof(C75)=
 Sof(C81)=FVAR(1)
 Sof(F75)=Sof(F151)=Sof(F19)=Sof(F153)=Sof(F77)=Sof(F155)=Sof(F39)=Sof(F157)=
 Sof(F79)=Sof(C97)=Sof(C49)=Sof(O2)=1-FVAR(2)
 Sof(F93)=Sof(O13)=Sof(F15)=Sof(F61)=Sof(F125)=Sof(F127)=Sof(F129)=Sof(F33)=
 Sof(F69)=Sof(F139)=Sof(C39)=Sof(C89)=FVAR(2)
 Sof(F159)=Sof(F41)=Sof(C25)=1-FVAR(3)
 Sof(F119)=Sof(F143)=Sof(C83)=FVAR(3)
 Sof(F165)=Sof(F83)=Sof(F167)=Sof(F21)=Sof(F169)=Sof(F85)=Sof(F171)=Sof(F43)=
 Sof(C103)=Sof(C13)=Sof(C105)=Sof(O17)=1-FVAR(4)
 Sof(F3)=Sof(F105)=Sof(O15)=Sof(F7)=Sof(F113)=Sof(F29)=Sof(F121)=Sof(F63)=
 Sof(F133)=Sof(C67)=Sof(C37)=Sof(C41)=FVAR(4)
 Sof(H91D)=Sof(H91E)=Sof(H91F)=Sof(C53)=Sof(H53)=Sof(C107)=Sof(H107)=Sof(C27)=
 Sof(H27)=Sof(C109)=Sof(H109)=Sof(C55)=Sof(H55)=Sof(C111)=1-FVAR(5)
 Sof(C9)=Sof(H9)=Sof(C21)=Sof(H21)=Sof(C85)=Sof(H85)=Sof(C43)=Sof(H43)=
 Sof(C87)=Sof(H87)=Sof(C11)=Sof(H91A)=Sof(H91B)=Sof(H91C)=FVAR(5)
 Sof(F173)=Sof(F87)=Sof(F175)=Sof(F11)=Sof(F177)=Sof(F89)=Sof(F179)=Sof(C113)=
 Sof(C57)=Sof(C115)=Sof(F45)=1-FVAR(6)
 Sof(F136)=Sof(F142)=Sof(F150)=Sof(F156)=Sof(F170)=Sof(F174)=Sof(F181)=
 Sof(F49)=Sof(C68)=Sof(C84)=Sof(C106)=FVAR(6)
 Sof(F137)=Sof(C45A)=Sof(F81A)=1-FVAR(7)
 Sof(F141)=Sof(C45)=Sof(F81)=FVAR(7)
 Sof(F2A)=Sof(F17A)=Sof(C5A)=Sof(F71A)=1-FVAR(8)
 Sof(F2)=Sof(F17)=Sof(C5)=Sof(F71)=FVAR(8)
 Fixed X: F137(0.388081) C45A(0.33376) F81A(0.309489) C5A(0.34283)
 Fixed Y: F137(0.347569) C45A(0.385341) F81A(0.46674) C5A(0.26217)
 Fixed Z: F137(0.52412) C45A(0.55252) F81A(0.54495) C5A(0.60908)
5.a Aromatic/amide H refined with riding coordinates:
 C42(H42), C74(H74), C78(H78), C80(H80), C92(H92), C94(H94), C108(H108),
 C110(H110), C112(H112), C114(H114), C116(H116), C61(H61), C63(H63), C65(H65),
 C17(H17), C9(H9), C21(H21), C85(H85), C43(H43), C87(H87), C53(H53), C107(H107),
  C27(H27), C109(H109), C55(H55)
5.b Idealised Me refined as rotating group:
 C96(H96A,H96B,H96C), C33(H33A,H33B,H33C), C35(H35A,H35B,H35C), C91(H91A,H91B,
 H91C), C91(H91D,H91E,H91F)
;
_olex2_submission_special_instructions 'No special instructions were received'
_oxdiff_exptl_absorpt_empirical_details
;
Empirical correction (ABSPACK) includes:
- Absorption correction using spherical harmonics
- Frame scaling
;
_oxdiff_exptl_absorpt_empirical_full_max 1.510
_oxdiff_exptl_absorpt_empirical_full_min 0.591
_oxdiff_twin_integration_method simultaneous
_oxdiff_twin_items 2

loop_
_space_group_symop_operation_xyz
'x, y, z'
'-x, -y, -z'

loop_
_atom_site_label
_atom_site_type_symbol
_atom_site_fract_x
_atom_site_fract_y
_atom_site_fract_z
_atom_site_U_iso_or_equiv
_atom_site_adp_type
_atom_site_occupancy
_atom_site_site_symmetry_order
_atom_site_calc_flag
_atom_site_refinement_flags_posn
_atom_site_refinement_flags_adp
_atom_site_refinement_flags_occupancy
_atom_site_disorder_assembly
_atom_site_disorder_group
Fe1 Fe 0.000000 0.000000 1.000000 0.0145(2) Uani 1 2 d S U P . .
Fe4 Fe 0.500000 0.500000 1.000000 0.0154(2) Uani 1 2 d S U P . .
Fe2 Fe 0.000000 0.500000 0.500000 0.0176(2) Uani 1 2 d S U P . .
Fe3 Fe 0.500000 0.000000 0.500000 0.0199(2) Uani 1 2 d S U P . .
Al1 Al -0.01941(7) -0.01845(7) 0.65673(4) 0.0147(2) Uani 1 1 d . U . . .
Al4 Al 0.52656(7) 0.01847(7) 0.84212(4) 0.0131(2) Uani 1 1 d . U . . .
Al2 Al 0.02730(8) 0.52210(7) 0.84439(4) 0.0143(2) Uani 1 1 d . U . . .
Al3 Al 0.47784(8) 0.47128(7) 0.65850(4) 0.0151(2) Uani 1 1 d . U . . .
O1 O 0.55820(19) 0.03549(18) 0.78102(9) 0.0185(6) Uani 1 1 d . U . . .
F1 F -0.11227(17) -0.02626(18) 0.84585(8) 0.0282(6) Uani 1 1 d . U . . .
F4 F -0.17647(16) 0.00324(19) 0.77720(9) 0.0294(6) Uani 1 1 d . U . . .
F6 F -0.08208(18) 0.09142(16) 0.81211(9) 0.0290(6) Uani 1 1 d . U . . .
F8 F 0.6369(2) 0.29477(17) 0.87871(11) 0.0374(7) Uani 1 1 d . U . . .
F10 F -0.0815(2) -0.26690(17) 0.61439(10) 0.0367(7) Uani 1 1 d . U . . .
F12 F 0.07553(18) -0.01480(19) 0.55427(9) 0.0324(7) Uani 1 1 d . U . . .
F14 F 0.1396(2) 0.79655(17) 0.88449(11) 0.0386(7) Uani 1 1 d . U . . .
F16 F 0.42416(18) 0.01056(19) 0.94614(9) 0.0340(7) Uani 1 1 d . U . . .
F18 F 0.3805(2) 0.13318(19) 0.94421(10) 0.0366(7) Uani 1 1 d . U . . .
F20 F 0.33620(19) -0.10443(18) 0.88536(11) 0.0371(7) Uani 1 1 d . U . . .
F22 F 0.08094(19) -0.17541(19) 0.57547(11) 0.0365(7) Uani 1 1 d . U . . .
O4 O -0.04464(18) -0.00442(19) 0.71971(9) 0.0190(6) Uani 1 1 d . U . . .
F24 F -0.2184(2) -0.1513(2) 0.52396(9) 0.0378(7) Uani 1 1 d . U . . .
F26 F 0.52283(19) 0.23396(18) 0.90494(11) 0.0354(7) Uani 1 1 d . U . . .
F28 F 0.7018(2) 0.11364(19) 0.97523(10) 0.0375(7) Uani 1 1 d . U . . .
F30 F 0.19729(19) 0.3648(2) 0.61694(12) 0.0414(7) Uani 1 1 d D U . . .
F32 F -0.0934(2) -0.1917(2) 0.52669(9) 0.0388(7) Uani 1 1 d . U . . .
F34 F -0.2113(2) -0.27994(19) 0.58852(11) 0.0426(8) Uani 1 1 d . U . . .
F36 F 0.68866(18) 0.0522(2) 0.72304(10) 0.0400(8) Uani 1 1 d . U . . .
F38 F 0.07534(19) 0.0810(2) 0.77548(10) 0.0382(7) Uani 1 1 d . U . . .
O6 O 0.59736(19) 0.07440(18) 0.88412(10) 0.0190(6) Uani 1 1 d . U . . .
F40 F -0.29599(18) -0.1451(2) 0.61629(11) 0.0388(7) Uani 1 1 d . U . . .
F42 F 0.22234(18) -0.0487(2) 0.86587(11) 0.0373(7) Uani 1 1 d . U . . .
F44 F 0.6169(2) 0.0612(2) 0.65409(9) 0.0422(8) Uani 1 1 d . U . . .
F46 F 0.34157(19) 0.18258(17) 0.85219(11) 0.0361(7) Uani 1 1 d . U . . .
F48 F 0.4553(2) 0.0962(2) 0.66939(10) 0.0400(7) Uani 1 1 d . U . . .
O8 O 0.52619(19) -0.08560(18) 0.85572(10) 0.0192(6) Uani 1 1 d . U . . .
F50 F 0.22998(19) 0.1195(2) 0.88189(11) 0.0401(7) Uani 1 1 d . U . . .
O10 O -0.07341(19) -0.10524(18) 0.62690(10) 0.0194(6) Uani 1 1 d . U . . .
F52 F 0.76439(18) 0.08408(19) 0.88300(11) 0.0368(7) Uani 1 1 d . U . . .
F54 F -0.1621(2) 0.39744(18) 0.88886(11) 0.0393(7) Uani 1 1 d . U . . .
F56 F -0.0177(2) -0.1502(2) 0.81460(10) 0.0438(8) Uani 1 1 d . U . . .
F58 F -0.1793(2) -0.2415(2) 0.66639(10) 0.0435(8) Uani 1 1 d . U . . .
F60 F 0.26714(19) 0.0900(2) 0.80519(10) 0.0400(7) Uani 1 1 d . U . . .
F62 F 0.6641(2) 0.23809(19) 0.97323(10) 0.0409(7) Uani 1 1 d . U . . .
O12 O 0.0979(2) 0.57633(19) 0.88770(11) 0.0255(7) Uani 1 1 d . U . . .
F64 F -0.1567(2) 0.68301(18) 0.85365(11) 0.0392(7) Uani 1 1 d . U . . .
F66 F 0.19807(18) -0.0540(2) 0.53855(10) 0.0358(7) Uani 1 1 d . U . . .
F68 F 0.29215(19) 0.0261(2) 0.95463(10) 0.0374(7) Uani 1 1 d . U . . .
F70 F -0.1273(2) -0.15200(18) 0.76526(10) 0.0392(7) Uani 1 1 d . U . . .
F72 F 0.30116(18) -0.0401(2) 0.62440(11) 0.0408(7) Uani 1 1 d . U . . .
F74 F 0.4621(2) 0.1500(2) 0.74604(11) 0.0416(7) Uani 1 1 d . U . . .
F76 F 0.5644(2) 0.20444(18) 0.82946(10) 0.0367(7) Uani 1 1 d . U . . .
F78 F 0.0561(2) 0.20441(18) 0.86349(11) 0.0449(8) Uani 1 1 d . U . . .
F80 F 0.05736(19) 0.0072(2) 0.84097(9) 0.0367(7) Uani 1 1 d . U . . .
F82 F -0.0051(2) -0.16071(18) 0.73317(10) 0.0411(8) Uani 1 1 d . U . . .
F84 F 0.5720(2) 0.1339(2) 0.97675(10) 0.0394(7) Uani 1 1 d . U . . .
F86 F 0.0372(2) 0.27907(18) 0.64567(12) 0.0427(7) Uani 1 1 d . U . . .
F88 F -0.0001(2) 0.45640(19) 0.65989(9) 0.0376(7) Uani 1 1 d . U . . .
F90 F 0.4766(2) -0.10307(19) 0.73893(10) 0.0419(8) Uani 1 1 d . U . . .
O14 O 0.0589(2) 0.5425(2) 0.78410(11) 0.0294(8) Uani 1 1 d . U . . .
F92 F 0.39174(18) 0.0321(2) 0.72948(10) 0.0392(7) Uani 1 1 d . U . . .
O16 O 0.08690(18) -0.03302(19) 0.65369(10) 0.0194(6) Uani 1 1 d . U . . .
O18 O -0.0470(2) 0.06817(18) 0.62654(10) 0.0209(6) Uani 1 1 d . U . . .
F94 F -0.2157(2) -0.0782(2) 0.67410(10) 0.0443(8) Uani 1 1 d . U . . .
F96 F 0.1116(2) -0.19419(19) 0.65385(11) 0.0429(8) Uani 1 1 d . U . . .
F98 F 0.6210(2) 0.1586(2) 0.71283(12) 0.0464(8) Uani 1 1 d . U . . .
F100 F -0.0723(2) 0.5135(2) 0.94835(10) 0.0396(7) Uani 1 1 d . U . . .
F102 F 0.7081(2) 0.3819(2) 0.55104(10) 0.0497(9) Uani 1 1 d . U . . .
F104 F 0.1321(2) 0.29760(19) 0.94184(10) 0.0427(8) Uani 1 1 d . U . . .
O19 O 0.42621(19) 0.05008(19) 0.84846(10) 0.0211(6) Uani 1 1 d . U . . .
F106 F 0.11267(19) -0.0439(2) 0.77304(10) 0.0452(8) Uani 1 1 d . U . . .
F108 F 0.23657(19) 0.0412(2) 0.67463(11) 0.0426(7) Uani 1 1 d . U . . .
F110 F -0.1184(3) 0.6350(2) 0.94653(10) 0.0475(8) Uani 1 1 d . U . . .
O5 O 0.0281(2) 0.41743(19) 0.85499(11) 0.0239(7) Uani 1 1 d . U . . .
F112 F 0.7795(2) 0.2161(2) 0.89846(13) 0.0464(8) Uani 1 1 d . U . . .
F114 F 0.1860(2) 0.06264(19) 0.57933(11) 0.0411(7) Uani 1 1 d . U . . .
F116 F -0.1106(2) -0.06128(19) 0.53482(10) 0.0409(8) Uani 1 1 d . U . . .
F118 F 0.7261(2) 0.1649(2) 0.82629(11) 0.0459(8) Uani 1 1 d . U . . .
F120 F 0.5984(2) -0.0935(2) 0.70576(11) 0.0447(8) Uani 1 1 d . U . . .
F122 F -0.2316(2) -0.0267(2) 0.60166(12) 0.0432(7) Uani 1 1 d . U . . .
F124 F -0.2674(2) 0.6221(2) 0.88569(12) 0.0477(9) Uani 1 1 d . U . . .
F126 F 0.4900(2) -0.0638(2) 0.66209(9) 0.0412(8) Uani 1 1 d . U . . .
F128 F 0.79763(19) 0.4309(2) 0.63887(10) 0.0448(8) Uani 1 1 d . U . . .
F130 F 0.2098(2) -0.18643(19) 0.59867(12) 0.0428(7) Uani 1 1 d . U . . .
F132 F -0.2338(2) 0.5906(2) 0.80897(11) 0.0455(8) Uani 1 1 d . U . . .
F134 F 0.2434(2) -0.0871(2) 0.69173(11) 0.0458(8) Uani 1 1 d . U . . .
O11 O 0.4209(2) 0.3977(2) 0.61921(12) 0.0319(8) Uani 1 1 d . U . . .
F136 F -0.0150(3) 0.4058(2) 0.73377(12) 0.0354(8) Uani 0.913(3) 1 d . U P A 1
F138 F 0.3152(2) -0.0691(2) 0.80910(10) 0.0431(8) Uani 1 1 d . U . . .
F140 F -0.2760(2) 0.4527(2) 0.86982(13) 0.0471(8) Uani 1 1 d . U . . .
F142 F 0.1879(2) 0.5799(2) 0.72649(12) 0.0450(9) Uani 0.913(3) 1 d . U P A 1
F144 F 0.0595(3) 0.4038(2) 0.95237(10) 0.0517(9) Uani 1 1 d . U . . .
F146 F 0.1612(3) 0.7396(2) 0.97779(11) 0.0519(9) Uani 1 1 d . U . . .
F148 F -0.1291(2) 0.2584(2) 0.66598(14) 0.0503(9) Uani 1 1 d . U . . .
F150 F 0.1100(3) 0.6821(2) 0.72447(13) 0.0448(10) Uani 0.913(3) 1 d . U P A 1
F152 F -0.2038(2) 0.5278(2) 0.95799(11) 0.0480(9) Uani 1 1 d . U . . .
F154 F 0.0852(2) 0.1644(2) 0.66693(12) 0.0454(8) Uani 1 1 d . U . . .
F156 F 0.1083(2) 0.4299(2) 0.70372(12) 0.0387(8) Uani 0.913(3) 1 d . U P A 1
F158 F -0.0594(3) 0.1863(2) 0.71604(10) 0.0501(9) Uani 1 1 d . U . . .
F160 F 0.7026(2) -0.2059(2) 0.84959(13) 0.0559(10) Uani 1 1 d . U . . .
O3 O -0.0730(2) 0.5513(2) 0.85157(12) 0.0269(7) Uani 1 1 d . U . . .
F162 F 0.5659(3) -0.0874(2) 0.95328(10) 0.0545(10) Uani 1 1 d . U . . .
F164 F 0.6400(2) -0.1932(2) 0.94444(11) 0.0521(9) Uani 1 1 d . U . . .
F166 F -0.0790(3) 0.2558(2) 0.56802(13) 0.0583(10) Uani 1 1 d . U . . .
F168 F -0.1841(2) 0.4315(2) 0.81282(11) 0.0498(9) Uani 1 1 d . U . . .
F170 F -0.0526(3) 0.6114(3) 0.67764(12) 0.0486(11) Uani 0.913(3) 1 d . U P A 1
F172 F 0.6778(2) -0.0923(2) 0.81574(14) 0.0594(11) Uani 1 1 d . U . . .
F174 F -0.0481(2) 0.6544(2) 0.75678(12) 0.0398(9) Uani 0.913(3) 1 d . U P A 1
F176 F -0.0597(3) 0.1319(2) 0.53768(10) 0.0530(10) Uani 1 1 d . U . . .
F178 F -0.1714(2) 0.1303(2) 0.67705(15) 0.0591(10) Uani 1 1 d . U . . .
F180 F 0.6858(2) -0.0722(2) 0.91787(14) 0.0559(9) Uani 1 1 d . U . . .
F181 F 0.1123(3) 0.5952(2) 0.65978(11) 0.0507(11) Uani 0.913(3) 1 d . U P A 1
F91 F 0.0794(2) 0.1932(2) 0.58855(12) 0.0476(8) Uani 1 1 d . U . . .
F23 F 0.3172(2) 0.6545(2) 0.65221(13) 0.0504(9) Uani 1 1 d . U . . .
F93 F 0.5997(11) 0.4109(7) 0.7855(6) 0.046(3) Uani 0.674(7) 1 d . U P B 1
F47 F 0.1830(3) 0.4222(2) 0.92114(16) 0.0623(10) Uani 1 1 d . U . . .
F95 F 0.2805(2) 0.7157(2) 0.90578(15) 0.0596(10) Uani 1 1 d . U . . .
F3 F 0.3791(4) 0.7631(3) 0.6200(2) 0.0401(14) Uani 0.722(8) 1 d . U P B 1
F97 F 0.5543(3) -0.2965(2) 0.87328(18) 0.0704(12) Uani 1 1 d . U . . .
F49 F -0.1091(2) 0.5343(2) 0.73433(11) 0.0402(8) Uani 0.913(3) 1 d . U P A 1
F99 F 0.2646(2) 0.5850(2) 0.88644(14) 0.0558(9) Uani 1 1 d . U . . .
F25 F 0.0692(3) 0.7074(2) 0.83293(13) 0.0563(10) Uani 1 1 d . U . . .
O13 O 0.4596(4) 0.4423(4) 0.71874(18) 0.0181(12) Uani 0.674(7) 1 d . U P B 1
F101 F 0.1826(2) 0.4171(2) 0.81940(16) 0.0693(13) Uani 1 1 d . U . . .
F51 F -0.0385(3) 0.2693(2) 0.82580(13) 0.0616(11) Uani 1 1 d . U . . .
O7 O 0.5828(2) 0.4669(3) 0.64640(13) 0.0403(9) Uani 1 1 d . U . . .
F103 F -0.1730(2) 0.1542(2) 0.57569(15) 0.0589(10) Uani 1 1 d . U . . .
F13 F 0.0738(3) 0.6311(3) 0.98072(13) 0.0636(11) Uani 1 1 d . U . . .
F105 F 0.6056(6) 0.6561(6) 0.6141(3) 0.0376(16) Uani 0.722(8) 1 d . U P B 1
F53 F 0.2043(3) 0.2975(3) 0.84795(17) 0.0720(14) Uani 1 1 d . U . . .
F107 F -0.0344(2) 0.2733(2) 0.90790(14) 0.0573(10) Uani 1 1 d . U . . .
O15 O 0.4499(3) 0.5714(3) 0.6532(2) 0.0238(12) Uani 0.722(8) 1 d . U P B 1
F27 F 0.2301(3) 0.6674(3) 0.83112(14) 0.0698(12) Uani 1 1 d . U . . .
F109 F 0.0230(2) 0.7345(2) 0.90635(16) 0.0633(10) Uani 1 1 d . U . . .
F55 F 0.6948(2) 0.2857(2) 0.63345(15) 0.0618(10) Uani 1 1 d . U . . .
F111 F 0.6057(3) -0.2067(3) 0.78950(12) 0.0753(14) Uani 1 1 d . U . . .
F7 F 0.5479(3) 0.7703(3) 0.6284(2) 0.0451(14) Uani 0.722(8) 1 d . U P B 1
F113 F 0.4845(3) 0.5625(3) 0.55460(16) 0.0376(12) Uani 0.722(8) 1 d . U P B 1
F57 F 0.4693(3) -0.2208(3) 0.91820(17) 0.0741(14) Uani 1 1 d . U . . .
F115 F 0.1130(4) 0.3050(3) 0.78591(12) 0.0825(16) Uani 1 1 d . U . . .
C1 C 0.6377(3) 0.1494(3) 0.89728(14) 0.0176(8) Uani 1 1 d . U . . .
F29 F 0.3631(3) 0.6101(4) 0.55878(16) 0.0435(13) Uani 0.722(8) 1 d . U P B 1
F117 F 0.4576(3) -0.2358(2) 0.83581(17) 0.0689(11) Uani 1 1 d . U . . .
F59 F 0.2034(3) 0.6158(3) 0.97837(14) 0.0709(12) Uani 1 1 d . U . . .
F119 F 0.2840(3) 0.4406(4) 0.6661(2) 0.0446(15) Uani 0.709(9) 1 d D U P C 1
F15 F 0.3406(5) 0.5275(5) 0.7614(3) 0.054(2) Uani 0.674(7) 1 d . U P B 1
F121 F 0.4094(3) 0.7321(3) 0.69576(18) 0.0474(14) Uani 0.722(8) 1 d . U P B 1
C4 C -0.1029(3) 0.0109(3) 0.80076(14) 0.0213(9) Uani 1 1 d . U . . .
C6 C 0.5728(3) -0.1472(3) 0.86946(15) 0.0205(9) Uani 1 1 d . U . . .
F61 F 0.3494(4) 0.3728(5) 0.7936(3) 0.0552(18) Uani 0.674(7) 1 d . U P B 1
C8 C 0.1389(3) 0.6514(3) 0.90170(16) 0.0214(9) Uani 1 1 d . U . . .
C10 C -0.1460(3) -0.1403(3) 0.60562(14) 0.0185(9) Uani 1 1 d . U . . .
F123 F 0.7020(3) 0.5119(3) 0.56471(17) 0.0526(15) Uani 0.709(5) 1 d . U P D 1
C12 C -0.1486(3) 0.5418(3) 0.87410(15) 0.0209(9) Uani 1 1 d . U . . .
F31 F 0.5910(4) 0.4336(5) 0.5463(2) 0.0511(17) Uani 0.709(5) 1 d . U P D 1
C14 C 0.3462(3) 0.3591(3) 0.60429(16) 0.0240(10) Uani 1 1 d D U . . .
F125 F 0.5657(5) 0.5211(5) 0.8346(2) 0.0483(17) Uani 0.674(7) 1 d . U P B 1
C16 C 0.0737(3) 0.3544(3) 0.86709(15) 0.0201(9) Uani 1 1 d . U . . .
C18 C 0.1497(3) -0.0592(3) 0.62497(15) 0.0199(9) Uani 1 1 d . U . . .
F63 F 0.4718(3) 0.6932(4) 0.54434(17) 0.0427(15) Uani 0.722(8) 1 d . U P B 1
C20 C -0.0498(3) 0.1521(3) 0.62779(15) 0.0196(9) Uani 1 1 d . U . . .
C22 C 0.5400(3) 0.0333(3) 0.73049(14) 0.0173(9) Uani 1 1 d . U . . .
C24 C -0.0345(3) -0.0281(3) 0.76810(14) 0.0207(9) Uani 1 1 d . U . . .
C26 C -0.1555(3) -0.2335(3) 0.61929(16) 0.0260(10) Uani 1 1 d . U . . .
C28 C 0.4612(3) 0.0792(3) 0.71899(16) 0.0276(10) Uani 1 1 d . U . . .
C30 C 0.0539(3) 0.0047(4) 0.78931(16) 0.0298(11) Uani 1 1 d . U . . .
F127 F 0.4548(4) 0.3861(4) 0.84676(16) 0.0512(16) Uani 0.674(7) 1 d . U P B 1
F2 F 0.4019(4) 0.2316(3) 0.6218(3) 0.0651(19) Uani 0.719(8) 1 d D U P C 1
C32 C 0.3505(3) 0.0413(3) 0.87122(14) 0.0192(9) Uani 1 1 d . U . . .
F129 F 0.5974(4) 0.5360(5) 0.7560(2) 0.0543(18) Uani 0.674(7) 1 d . U P B 1
C34 C -0.2033(4) 0.6104(3) 0.85463(18) 0.0342(12) Uani 1 1 d . U . . .
C36 C 0.4621(3) 0.4605(3) 0.77004(15) 0.0233(10) Uani 1 1 d . U . . .
F65 F 0.7353(3) 0.5408(3) 0.6645(2) 0.0499(13) Uani 0.709(5) 1 d . U P D 1
C38 C -0.1933(3) 0.4546(3) 0.86099(17) 0.0278(10) Uani 1 1 d . U . . .
C40 C 0.6186(3) 0.0772(3) 0.70508(16) 0.0297(11) Uani 1 1 d . U . . .
F131 F 0.5895(4) 0.3202(4) 0.6805(3) 0.0559(16) Uani 0.709(5) 1 d . U P D 1
C42 C 0.1024(3) 0.4901(3) 0.55054(17) 0.0280(10) Uani 1 1 d . U . . .
H42 H 0.108545 0.501097 0.586255 0.034 Uiso 1 1 calc R U . . .
F33 F 0.4606(4) 0.3146(3) 0.77521(19) 0.0482(16) Uani 0.674(7) 1 d . U P B 1
C44 C 0.2964(3) 0.1096(3) 0.85201(17) 0.0283(10) Uani 1 1 d . U . . .
C46 C 0.5551(3) 0.1266(3) 0.50551(17) 0.0270(10) Uani 1 1 d . U . . .
C48 C 0.5264(3) -0.0577(3) 0.70945(16) 0.0291(11) Uani 1 1 d . U . . .
C50 C 0.1382(3) -0.1550(3) 0.61324(18) 0.0292(11) Uani 1 1 d . U . . .
C52 C 0.7285(3) 0.1543(3) 0.87593(17) 0.0269(10) Uani 1 1 d . U . . .
F133 F 0.5682(4) 0.6867(5) 0.6877(2) 0.0517(15) Uani 0.722(8) 1 d . U P B 1
C54 C -0.0463(3) -0.1241(3) 0.77037(16) 0.0294(11) Uani 1 1 d . U . . .
C56 C -0.2233(3) -0.0976(3) 0.62483(17) 0.0297(11) Uani 1 1 d . U . . .
C58 C 0.0392(3) 0.5467(3) 0.73387(15) 0.0218(9) Uani 1 1 d D U . . .
C60 C 0.5905(3) 0.2221(3) 0.87684(16) 0.0259(10) Uani 1 1 d . U . . .
C62 C 0.3060(3) -0.0463(3) 0.85781(17) 0.0276(10) Uani 1 1 d . U . . .
C64 C 0.4603(3) 0.6435(3) 0.62910(16) 0.0231(10) Uani 1 1 d . U . . .
C66 C 0.6436(3) 0.1599(3) 0.95620(16) 0.0260(10) Uani 1 1 d . U . . .
C68 C 0.0332(4) 0.4583(4) 0.7075(2) 0.0278(15) Uani 0.913(3) 1 d . U P A 1
C70 C -0.1424(3) -0.1363(3) 0.54677(16) 0.0281(10) Uani 1 1 d . U . . .
C72 C 0.1247(3) 0.5542(3) 0.51772(17) 0.0256(10) Uani 1 1 d . U . . .
C74 C 0.1137(3) 0.5365(3) 0.46486(17) 0.0285(10) Uani 1 1 d . U . . .
H74 H 0.126744 0.579343 0.442032 0.034 Uiso 1 1 calc R U . . .
C76 C 0.1524(3) -0.0153(3) 0.57361(16) 0.0275(10) Uani 1 1 d . U . . .
C78 C -0.0093(3) 0.0961(3) 1.05639(16) 0.0292(11) Uani 1 1 d . U . . .
H78 H 0.002050 0.098446 1.092001 0.035 Uiso 1 1 calc R U . . .
F67 F 0.7270(3) 0.4307(5) 0.70610(15) 0.0514(15) Uani 0.709(5) 1 d . U P D 1
C80 C 0.0834(3) 0.4558(4) 0.44540(18) 0.0340(12) Uani 1 1 d . U . . .
H80 H 0.078066 0.444219 0.409699 0.041 Uiso 1 1 calc R U . . .
C82 C 0.6465(3) 0.4220(3) 0.63030(16) 0.0288(11) Uani 1 1 d . U . . .
F135 F 0.2658(3) 0.3254(4) 0.52807(16) 0.1035(17) Uani 1 1 d D U . . .
C84 C 0.1136(5) 0.6024(5) 0.7109(2) 0.0351(15) Uani 0.913(3) 1 d . U P A 1
C86 C 0.2337(3) -0.0362(3) 0.65458(18) 0.0316(11) Uani 1 1 d . U . . .
C88 C 0.3631(3) 0.0528(3) 0.92995(16) 0.0271(10) Uani 1 1 d . U . . .
C90 C 0.0555(3) 0.1224(3) 1.02324(17) 0.0270(10) Uani 1 1 d . U . . .
C92 C 0.0362(3) 0.1166(3) 0.97038(17) 0.0272(10) Uani 1 1 d . U . . .
H92 H 0.078806 0.132300 0.947081 0.033 Uiso 1 1 calc R U . . .
F17 F 0.2782(4) 0.2205(3) 0.6119(3) 0.075(2) Uani 0.719(8) 1 d D U P C 1
C94 C 0.5069(3) 0.1090(3) 0.54853(16) 0.0292(11) Uani 1 1 d . U . . .
H94 H 0.531751 0.120208 0.581477 0.035 Uiso 1 1 calc R U . . .
F69 F 0.4541(4) 0.6077(3) 0.77313(17) 0.0519(16) Uani 0.674(7) 1 d . U P B 1
C96 C 0.1558(4) 0.6393(3) 0.53882(19) 0.0342(11) Uani 1 1 d . U . . .
H96A H 0.216979 0.642084 0.544335 0.051 Uiso 1 1 calc R U . . .
H96B H 0.128636 0.650841 0.571231 0.051 Uiso 1 1 calc R U . . .
H96C H 0.142127 0.680925 0.514725 0.051 Uiso 1 1 calc R U . . .
C98 C -0.1367(4) 0.5548(3) 0.93265(18) 0.0331(12) Uani 1 1 d . U . . .
C100 C 0.6425(4) -0.1633(4) 0.8305(2) 0.0432(14) Uani 1 1 d . U . . .
F139 F 0.4013(4) 0.5409(4) 0.83537(18) 0.0504(17) Uani 0.674(7) 1 d . U P B 1
C102 C -0.1038(4) 0.1827(3) 0.6727(2) 0.0386(13) Uani 1 1 d . U . . .
C104 C 0.0395(3) 0.1977(3) 0.63259(18) 0.0308(11) Uani 1 1 d . U . . .
C106 C -0.0434(4) 0.5880(4) 0.72583(19) 0.0329(13) Uani 0.913(3) 1 d . U P A 1
C108 C 0.4225(3) 0.0749(3) 0.54379(18) 0.0312(11) Uani 1 1 d . U . . .
H108 H 0.390679 0.064202 0.573269 0.037 Uiso 1 1 calc R U . . .
C110 C -0.0903(3) 0.0666(3) 1.03761(19) 0.0319(11) Uani 1 1 d . U . . .
H110 H -0.132869 0.049275 1.060515 0.038 Uiso 1 1 calc R U . . .
C112 C 0.5168(3) 0.1067(3) 0.45702(16) 0.0289(11) Uani 1 1 d . U . . .
H112 H 0.548510 0.116211 0.427346 0.035 Uiso 1 1 calc R U . . .
C114 C -0.0443(3) 0.0884(3) 0.95197(17) 0.0304(11) Uani 1 1 d . U . . .
H114 H -0.056361 0.086387 0.916451 0.036 Uiso 1 1 calc R U . . .
C116 C 0.4335(3) 0.0734(3) 0.45216(18) 0.0330(11) Uani 1 1 d . U . . .
H116 H 0.408834 0.061691 0.419194 0.040 Uiso 1 1 calc R U . . .
F35 F 0.5763(3) 0.2953(3) 0.5998(2) 0.0574(16) Uani 0.709(5) 1 d . U P D 1
F141 F 0.3936(4) 0.2736(4) 0.5350(2) 0.0590(18) Uani 0.699(8) 1 d D U P C 1
C29 C 0.0956(4) 0.7239(3) 0.8781(2) 0.0394(13) Uani 1 1 d . U . . .
C59 C 0.1111(4) 0.3690(4) 0.92210(19) 0.0396(13) Uani 1 1 d . U . . .
C61 C 0.0614(3) 0.3934(3) 0.47861(19) 0.0337(11) Uani 1 1 d . U . . .
H61 H 0.039656 0.339596 0.465708 0.040 Uiso 1 1 calc R U . . .
C31 C 0.7290(10) 0.4592(10) 0.6603(4) 0.033(2) Uani 0.709(5) 1 d . U P D 1
C63 C 0.3856(3) 0.0569(3) 0.49487(19) 0.0337(11) Uani 1 1 d . U . . .
H63 H 0.328921 0.033751 0.491113 0.040 Uiso 1 1 calc R U . . .
C2 C 0.6164(4) -0.1246(4) 0.92254(19) 0.0397(13) Uani 1 1 d . U . . .
C65 C 0.0715(3) 0.4106(3) 0.53173(19) 0.0316(11) Uani 1 1 d . U . . .
H65 H 0.057281 0.368122 0.554578 0.038 Uiso 1 1 calc R U . . .
C33 C 0.6447(3) 0.1619(4) 0.5109(2) 0.0397(12) Uani 1 1 d . U . . .
H33A H 0.669282 0.144526 0.542604 0.060 Uiso 1 1 calc R U . . .
H33B H 0.646993 0.222976 0.511513 0.060 Uiso 1 1 calc R U . . .
H33C H 0.676594 0.141523 0.482012 0.060 Uiso 1 1 calc R U . . .
C67 C 0.3899(8) 0.6986(6) 0.6472(4) 0.031(2) Uani 0.722(8) 1 d . U P B 1
C17 C -0.1077(3) 0.0628(3) 0.9858(2) 0.0348(12) Uani 1 1 d . U . . .
H17 H -0.162340 0.043046 0.973152 0.042 Uiso 1 1 calc R U . . .
C69 C -0.0916(4) 0.1727(3) 0.5772(2) 0.0358(12) Uani 1 1 d . U . . .
C35 C 0.1417(4) 0.1517(4) 1.0431(2) 0.0484(15) Uani 1 1 d . U . . .
H35A H 0.153054 0.124231 1.074610 0.073 Uiso 1 1 calc R U . . .
H35B H 0.145240 0.212279 1.050122 0.073 Uiso 1 1 calc R U . . .
H35C H 0.183299 0.137996 1.017789 0.073 Uiso 1 1 calc R U . . .
C71 C 0.2303(4) 0.6541(4) 0.8812(2) 0.0472(15) Uani 1 1 d . U . . .
C9 C 0.5836(8) 0.4456(9) 0.9499(4) 0.035(3) Uani 0.604(9) 1 d . U P E 1
H9 H 0.576008 0.422852 0.915944 0.042 Uiso 0.604(9) 1 calc R U P E 1
C73 C 0.1411(5) 0.6631(4) 0.9596(2) 0.0487(15) Uani 1 1 d . U . . .
C37 C 0.5465(7) 0.6888(7) 0.6382(4) 0.036(3) Uani 0.722(8) 1 d . U P B 1
C75 C 0.6278(8) 0.3309(8) 0.6363(4) 0.046(2) Uani 0.709(5) 1 d . U P D 1
C19 C 0.0117(4) 0.2741(4) 0.8653(2) 0.0452(14) Uani 1 1 d . U . . .
C77 C 0.1445(4) 0.3430(4) 0.8294(2) 0.0501(16) Uani 1 1 d . U . . .
C39 C 0.4327(6) 0.3813(6) 0.7958(4) 0.035(2) Uani 0.674(7) 1 d . U P B 1
C79 C 0.5124(5) -0.2254(4) 0.8742(3) 0.0519(16) Uani 1 1 d . U . . .
C5 C 0.3456(7) 0.2702(6) 0.6293(3) 0.053(2) Uani 0.719(8) 1 d D U P C 1
F71 F 0.3122(6) 0.2880(5) 0.6775(2) 0.106(3) Uani 0.719(8) 1 d D U P C 1
C81 C 0.6621(6) 0.4397(7) 0.5721(3) 0.037(2) Uani 0.709(5) 1 d . U P D 1
C41 C 0.4440(5) 0.6283(6) 0.5712(3) 0.0308(17) Uani 0.722(8) 1 d . U P B 1
F143 F 0.2766(5) 0.4752(4) 0.5832(3) 0.087(2) Uani 0.709(9) 1 d D U P C 1
C83 C 0.2742(6) 0.4044(7) 0.6244(4) 0.046(2) Uani 0.709(9) 1 d . U P C 1
C21 C 0.6093(5) 0.5302(6) 0.9586(3) 0.034(2) Uani 0.604(9) 1 d . U P E 1
H21 H 0.617999 0.563925 0.930254 0.041 Uiso 0.604(9) 1 calc R U P E 1
C85 C 0.6077(5) 0.5131(5) 1.0497(3) 0.0227(18) Uani 0.604(9) 1 d . U P E 1
H85 H 0.616257 0.534687 1.083864 0.027 Uiso 0.604(9) 1 calc R U P E 1
C43 C 0.5807(8) 0.4284(6) 1.0405(4) 0.029(2) Uani 0.604(9) 1 d . U P E 1
H43 H 0.570184 0.394149 1.068398 0.035 Uiso 0.604(9) 1 calc R U P E 1
C87 C 0.5690(7) 0.3937(7) 0.9907(4) 0.041(2) Uani 0.604(9) 1 d . U P E 1
H87 H 0.551563 0.336196 0.984675 0.049 Uiso 0.604(9) 1 calc R U P E 1
C11 C 0.6229(5) 0.5681(5) 1.0089(3) 0.028(2) Uani 0.604(9) 1 d . U P E 1
C89 C 0.4151(6) 0.5357(7) 0.7842(3) 0.035(2) Uani 0.674(7) 1 d . U P B 1
C45 C 0.3421(8) 0.3418(7) 0.5462(4) 0.064(3) Uani 0.699(8) 1 d D U P C 1
C91 C 0.6467(6) 0.6560(5) 1.0258(4) 0.075(2) Uani 1 1 d . U . . .
H91A H 0.708029 0.667236 1.024387 0.112 Uiso 0.604(9) 1 calc R U P E 1
H91B H 0.628600 0.665958 1.060779 0.112 Uiso 0.604(9) 1 calc R U P E 1
H91C H 0.619425 0.692894 1.003394 0.112 Uiso 0.604(9) 1 calc R U P E 1
H91D H 0.675025 0.622494 1.049888 0.112 Uiso 0.396(9) 1 calc R U P E 2
H91E H 0.648930 0.713954 1.039235 0.112 Uiso 0.396(9) 1 calc R U P E 2
H91F H 0.675169 0.653625 0.993116 0.112 Uiso 0.396(9) 1 calc R U P E 2
F9 F 0.6017(13) 0.4734(9) 0.5584(6) 0.054(5) Uani 0.291(5) 1 d . U P D 2
F145 F 0.5752(7) 0.3397(7) 0.5611(3) 0.039(3) Uani 0.291(5) 1 d . U P D 2
F73 F 0.7370(8) 0.5303(8) 0.6181(5) 0.055(3) Uani 0.291(5) 1 d . U P D 2
F147 F 0.6764(9) 0.3299(10) 0.7019(4) 0.063(4) Uani 0.291(5) 1 d . U P D 2
F37 F 0.7274(7) 0.4923(10) 0.6956(5) 0.046(3) Uani 0.291(5) 1 d . U P D 2
F149 F 0.5684(8) 0.2856(9) 0.6545(5) 0.045(3) Uani 0.291(5) 1 d . U P D 2
C23 C 0.726(3) 0.464(3) 0.6489(13) 0.038(4) Uani 0.291(5) 1 d . U P D 2
C93 C 0.641(2) 0.323(2) 0.6521(11) 0.045(4) Uani 0.291(5) 1 d . U P D 2
C47 C 0.6352(14) 0.4035(14) 0.5732(7) 0.028(5) Uani 0.291(5) 1 d . U P D 2
F75 F 0.599(2) 0.4359(14) 0.7802(12) 0.038(5) Uani 0.326(7) 1 d . U P B 2
F151 F 0.3179(8) 0.5080(9) 0.7775(5) 0.032(3) Uani 0.326(7) 1 d . U P B 2
F19 F 0.3457(8) 0.3471(7) 0.7688(5) 0.038(3) Uani 0.326(7) 1 d . U P B 2
F153 F 0.5456(8) 0.4825(9) 0.8428(4) 0.034(3) Uani 0.326(7) 1 d . U P B 2
F77 F 0.4539(7) 0.3365(7) 0.8196(4) 0.049(3) Uani 0.326(7) 1 d . U P B 2
F155 F 0.5749(8) 0.5541(10) 0.7775(5) 0.050(3) Uani 0.326(7) 1 d . U P B 2
F39 F 0.4667(8) 0.3221(7) 0.7369(4) 0.051(3) Uani 0.326(7) 1 d . U P B 2
F157 F 0.4219(6) 0.5850(7) 0.8132(4) 0.037(3) Uani 0.326(7) 1 d . U P B 2
F79 F 0.3757(5) 0.4727(6) 0.8473(3) 0.029(2) Uani 0.326(7) 1 d . U P B 2
C3 C 0.5539(4) 0.4822(4) 0.78853(19) 0.0422(14) Uani 1 1 d . U . . .
C97 C 0.4276(14) 0.3608(15) 0.7729(8) 0.035(5) Uani 0.326(7) 1 d . U P B 2
C49 C 0.3917(11) 0.5086(11) 0.8020(8) 0.025(4) Uani 0.326(7) 1 d . U P B 2
O2 O 0.4479(7) 0.4818(9) 0.7226(4) 0.019(3) Uani 0.326(7) 1 d . U P B 2
F159 F 0.2716(7) 0.3694(9) 0.6852(4) 0.051(3) Uani 0.291(9) 1 d . U P C 2
F41 F 0.2768(8) 0.4761(8) 0.6420(7) 0.049(3) Uani 0.291(9) 1 d . U P C 2
C25 C 0.2672(11) 0.3764(11) 0.6408(6) 0.019(3) Uani 0.291(9) 1 d D U P C 2
F165 F 0.3939(14) 0.7666(12) 0.6461(8) 0.065(5) Uani 0.278(8) 1 d D U P B 2
F83 F 0.602(2) 0.650(2) 0.5948(9) 0.062(7) Uani 0.278(8) 1 d . U P B 2
F167 F 0.5607(10) 0.7582(9) 0.6611(7) 0.057(4) Uani 0.278(8) 1 d . U P B 2
F21 F 0.4943(9) 0.6115(11) 0.5423(5) 0.053(4) Uani 0.278(8) 1 d D U P B 2
F169 F 0.3693(12) 0.6617(14) 0.5639(8) 0.088(6) Uani 0.278(8) 1 d D U P B 2
F85 F 0.4226(16) 0.6855(15) 0.7083(6) 0.099(6) Uani 0.278(8) 1 d D U P B 2
F171 F 0.5001(13) 0.7408(11) 0.5663(7) 0.076(5) Uani 0.278(8) 1 d D U P B 2
F43 F 0.5777(11) 0.6363(14) 0.6894(6) 0.067(5) Uani 0.278(8) 1 d . U P B 2
C103 C 0.391(3) 0.6890(18) 0.6600(10) 0.035(6) Uani 0.278(8) 1 d D U P B 2
C13 C 0.548(3) 0.682(2) 0.6546(15) 0.043(6) Uani 0.278(8) 1 d . U P B 2
C105 C 0.4542(16) 0.6671(17) 0.5706(15) 0.082(10) Uani 0.278(8) 1 d D U P B 2
C53 C 0.5431(11) 0.4153(9) 1.0522(5) 0.028(3) Uani 0.396(9) 1 d . U P E 2
H53 H 0.555468 0.421702 1.087638 0.034 Uiso 0.396(9) 1 calc R U P E 2
C107 C 0.6056(10) 0.4340(9) 1.0174(6) 0.028(3) Uani 0.396(9) 1 d . U P E 2
H107 H 0.660978 0.452977 1.028946 0.034 Uiso 0.396(9) 1 calc R U P E 2
C27 C 0.5038(8) 0.3977(8) 0.9463(4) 0.029(3) Uani 0.396(9) 1 d . U P E 2
H27 H 0.491104 0.393568 0.910791 0.034 Uiso 0.396(9) 1 calc R U P E 2
C109 C 0.5860(11) 0.4245(10) 0.9640(8) 0.022(4) Uani 0.396(9) 1 d . U P E 2
H109 H 0.628994 0.436369 0.940284 0.027 Uiso 0.396(9) 1 calc R U P E 2
C55 C 0.4603(8) 0.3863(7) 1.0342(4) 0.024(3) Uani 0.396(9) 1 d . U P E 2
H55 H 0.417820 0.373116 1.057982 0.029 Uiso 0.396(9) 1 calc R U P E 2
C111 C 0.4403(8) 0.3769(7) 0.9814(4) 0.023(3) Uani 0.396(9) 1 d . U P E 2
O17 O 0.4533(9) 0.5577(8) 0.6295(6) 0.022(3) Uani 0.278(8) 1 d . U P B 2
F173 F -0.065(3) 0.419(2) 0.7250(11) 0.027(6) Uani 0.087(3) 1 d . U P A 2
F87 F 0.1720(19) 0.533(2) 0.7617(10) 0.028(6) Uani 0.087(3) 1 d . U P A 2
F175 F 0.143(3) 0.647(3) 0.7299(14) 0.035(6) Uani 0.087(3) 1 d . U P A 2
F11 F 0.068(2) 0.405(2) 0.7235(12) 0.030(6) Uani 0.087(3) 1 d . U P A 2
F177 F 0.0146(16) 0.6142(15) 0.6535(8) 0.012(5) Uani 0.087(3) 1 d . U P A 2
F89 F -0.0194(17) 0.6750(16) 0.7255(9) 0.013(5) Uani 0.087(3) 1 d . U P A 2
F179 F 0.155(2) 0.542(2) 0.6799(11) 0.032(5) Uani 0.087(3) 1 d . U P A 2
C113 C 0.017(5) 0.468(2) 0.714(3) 0.030(4) Uani 0.087(3) 1 d D U P A 2
C57 C 0.131(4) 0.584(4) 0.722(3) 0.033(4) Uani 0.087(3) 1 d D U P A 2
C115 C -0.020(3) 0.612(3) 0.695(2) 0.013(8) Uani 0.087(3) 1 d D U P A 2
F45 F -0.0939(19) 0.572(2) 0.6901(11) 0.022(6) Uani 0.087(3) 1 d . U P A 2
F81 F 0.3864(4) 0.4147(4) 0.52493(19) 0.068(2) Uani 0.699(8) 1 d D U P C 1
F137 F 0.388081 0.347569 0.524120 0.069(4) Uani 0.301(8) 1 d D U P C 2
C45A C 0.333760 0.385341 0.552520 0.084(5) Uani 0.301(8) 1 d D U P C 2
F81A F 0.309489 0.466740 0.544950 0.127(6) Uani 0.301(8) 1 d D U P C 2
F2A F 0.3927(12) 0.2362(12) 0.5844(8) 0.089(5) Uani 0.281(8) 1 d D U P C 2
F17A F 0.2757(9) 0.2335(8) 0.5732(6) 0.056(4) Uani 0.281(8) 1 d D U P C 2
C5A C 0.342830 0.262170 0.609080 0.080(5) Uani 0.281(8) 1 d D U P C 2
F71A F 0.3839(11) 0.2665(10) 0.6645(5) 0.071(4) Uani 0.281(8) 1 d D U P C 2

loop_
_atom_site_aniso_label
_atom_site_aniso_U_11
_atom_site_aniso_U_22
_atom_site_aniso_U_33
_atom_site_aniso_U_23
_atom_site_aniso_U_13
_atom_site_aniso_U_12
Fe1 0.0164(5) 0.0132(5) 0.0145(4) 0.0014(3) 0.0016(3) 0.0036(4)
Fe4 0.0163(5) 0.0167(5) 0.0140(4) 0.0019(3) 0.0031(3) 0.0044(4)
Fe2 0.0184(5) 0.0186(5) 0.0164(4) 0.0006(4) 0.0007(4) 0.0050(4)
Fe3 0.0169(5) 0.0286(6) 0.0147(4) 0.0020(4) 0.0005(4) 0.0046(4)
Al1 0.0145(6) 0.0165(6) 0.0133(5) 0.0019(4) 0.0000(4) 0.0011(5)
Al4 0.0143(6) 0.0121(6) 0.0128(5) 0.0012(4) 0.0001(4) 0.0010(5)
Al2 0.0167(6) 0.0119(6) 0.0144(5) 0.0022(4) 0.0000(4) 0.0003(5)
Al3 0.0151(6) 0.0169(6) 0.0131(5) 0.0007(4) -0.0005(4) 0.0007(5)
O1 0.0198(15) 0.0226(15) 0.0131(12) 0.0016(11) -0.0010(11) 0.0020(12)
F1 0.0297(15) 0.0391(16) 0.0170(11) 0.0059(10) 0.0042(10) 0.0068(12)
F4 0.0186(14) 0.0467(17) 0.0232(12) 0.0014(11) 0.0003(10) 0.0051(12)
F6 0.0354(16) 0.0217(14) 0.0297(13) -0.0036(10) 0.0042(11) 0.0037(12)
F8 0.0466(19) 0.0142(14) 0.0500(16) 0.0012(12) -0.0065(13) -0.0043(13)
F10 0.050(2) 0.0193(14) 0.0411(15) 0.0025(12) -0.0026(13) 0.0074(13)
F12 0.0277(15) 0.0496(18) 0.0220(12) 0.0095(12) 0.0019(10) 0.0115(13)
F14 0.0475(19) 0.0151(14) 0.0516(16) -0.0001(12) 0.0010(14) -0.0055(13)
F16 0.0314(16) 0.0443(17) 0.0281(13) 0.0095(12) -0.0026(11) 0.0101(13)
F18 0.0413(18) 0.0340(17) 0.0335(14) -0.0070(12) -0.0008(12) 0.0031(13)
F20 0.0315(17) 0.0258(15) 0.0545(16) 0.0098(13) 0.0025(13) 0.0010(13)
F22 0.0279(16) 0.0354(17) 0.0446(15) -0.0098(12) -0.0010(12) 0.0010(13)
O4 0.0186(15) 0.0242(16) 0.0147(12) 0.0027(11) -0.0012(11) 0.0034(12)
F24 0.0401(18) 0.0456(18) 0.0259(13) -0.0003(12) -0.0160(12) -0.0022(14)
F26 0.0284(16) 0.0312(16) 0.0478(15) -0.0020(12) -0.0017(12) 0.0126(13)
F28 0.0428(18) 0.0424(18) 0.0285(13) 0.0027(12) -0.0108(12) 0.0128(14)
F30 0.0232(15) 0.0445(18) 0.0548(16) 0.0007(14) -0.0025(13) -0.0044(13)
F32 0.0468(19) 0.0481(19) 0.0218(12) -0.0044(12) 0.0073(12) 0.0091(15)
F34 0.050(2) 0.0291(16) 0.0449(16) -0.0029(13) -0.0057(14) -0.0173(14)
F36 0.0193(15) 0.071(2) 0.0309(13) 0.0100(14) 0.0024(11) 0.0047(14)
F38 0.0278(16) 0.0472(19) 0.0374(14) 0.0029(13) -0.0019(12) -0.0099(14)
O6 0.0214(16) 0.0157(15) 0.0193(13) -0.0002(11) -0.0048(11) -0.0004(12)
F40 0.0155(14) 0.052(2) 0.0465(15) -0.0056(14) -0.0008(12) -0.0055(13)
F42 0.0185(15) 0.0446(18) 0.0471(15) 0.0069(13) 0.0009(12) -0.0099(13)
F44 0.0372(18) 0.072(2) 0.0187(12) 0.0122(13) 0.0080(12) 0.0035(16)
F46 0.0320(16) 0.0235(15) 0.0552(17) 0.0127(13) 0.0044(13) 0.0094(13)
F48 0.0410(18) 0.056(2) 0.0257(13) 0.0109(13) -0.0098(12) 0.0161(15)
O8 0.0202(16) 0.0165(15) 0.0211(13) 0.0031(11) 0.0000(11) 0.0014(12)
F50 0.0284(16) 0.0445(18) 0.0514(16) 0.0125(14) 0.0141(13) 0.0173(14)
O10 0.0167(15) 0.0197(15) 0.0218(13) -0.0004(11) -0.0017(11) 0.0029(12)
F52 0.0227(15) 0.0390(17) 0.0504(16) 0.0038(13) 0.0072(12) 0.0112(13)
F54 0.0407(18) 0.0225(15) 0.0555(17) 0.0110(13) 0.0028(14) 0.0010(13)
F56 0.068(2) 0.0418(18) 0.0257(13) 0.0151(13) 0.0007(14) 0.0239(16)
F58 0.059(2) 0.0405(18) 0.0308(14) 0.0134(13) 0.0088(14) -0.0082(15)
F60 0.0297(16) 0.057(2) 0.0348(14) 0.0130(14) -0.0068(12) 0.0092(15)
F62 0.054(2) 0.0311(16) 0.0358(14) -0.0144(12) -0.0148(13) 0.0075(14)
O12 0.0277(18) 0.0146(15) 0.0332(15) 0.0007(12) -0.0087(13) -0.0020(13)
F64 0.0454(19) 0.0230(15) 0.0510(16) 0.0110(13) 0.0008(14) 0.0082(13)
F66 0.0287(16) 0.0509(19) 0.0294(13) 0.0004(12) 0.0121(12) 0.0109(14)
F68 0.0308(16) 0.0553(19) 0.0277(13) 0.0095(13) 0.0128(12) 0.0063(14)
F70 0.052(2) 0.0246(15) 0.0384(14) 0.0023(12) -0.0003(13) -0.0112(14)
F72 0.0166(15) 0.056(2) 0.0501(16) 0.0008(14) 0.0061(12) 0.0049(14)
F74 0.050(2) 0.0366(18) 0.0413(15) -0.0058(13) -0.0091(13) 0.0258(15)
F76 0.053(2) 0.0251(15) 0.0320(13) 0.0007(11) -0.0182(13) 0.0093(14)
F78 0.073(2) 0.0155(14) 0.0470(16) 0.0044(12) -0.0185(15) 0.0099(15)
F80 0.0313(16) 0.061(2) 0.0176(12) -0.0025(12) -0.0082(11) 0.0089(14)
F82 0.066(2) 0.0308(16) 0.0292(13) 0.0013(12) 0.0102(14) 0.0191(15)
F84 0.0374(18) 0.054(2) 0.0261(13) -0.0008(12) 0.0094(12) 0.0018(15)
F86 0.0384(19) 0.0213(15) 0.0664(19) -0.0034(13) 0.0037(15) -0.0060(13)
F88 0.0543(19) 0.0374(17) 0.0203(12) -0.0004(11) -0.0034(12) 0.0013(14)
F90 0.058(2) 0.0279(16) 0.0365(14) 0.0017(12) 0.0001(14) -0.0144(15)
O14 0.038(2) 0.0293(18) 0.0213(14) 0.0067(13) 0.0035(13) 0.0018(15)
F92 0.0185(15) 0.067(2) 0.0315(13) 0.0018(13) -0.0032(11) 0.0020(14)
O16 0.0125(14) 0.0256(16) 0.0206(13) -0.0001(11) -0.0001(11) 0.0056(12)
O18 0.0265(16) 0.0169(15) 0.0196(13) 0.0032(11) -0.0020(11) 0.0026(13)
F94 0.0266(16) 0.069(2) 0.0362(14) -0.0217(14) 0.0014(12) 0.0110(15)
F96 0.055(2) 0.0268(16) 0.0493(17) 0.0165(13) 0.0121(15) 0.0084(14)
F98 0.053(2) 0.0367(18) 0.0491(17) 0.0171(14) 0.0064(15) -0.0128(15)
F100 0.0481(19) 0.0423(18) 0.0307(13) 0.0068(12) -0.0060(12) 0.0165(15)
F102 0.0371(18) 0.083(2) 0.0287(14) -0.0060(14) 0.0097(13) 0.0047(17)
F104 0.063(2) 0.0308(16) 0.0352(14) 0.0082(12) -0.0150(14) 0.0068(15)
O19 0.0153(15) 0.0228(16) 0.0258(14) 0.0072(12) 0.0030(11) 0.0017(12)
F106 0.0277(16) 0.079(2) 0.0320(14) -0.0001(14) 0.0005(12) 0.0251(16)
F108 0.0237(16) 0.047(2) 0.0543(17) -0.0139(14) -0.0092(13) -0.0017(14)
F110 0.078(3) 0.0327(17) 0.0323(14) -0.0054(12) -0.0002(15) 0.0106(16)
O5 0.0275(17) 0.0168(15) 0.0278(14) 0.0043(12) -0.0026(12) 0.0030(13)
F112 0.0251(17) 0.0391(19) 0.073(2) -0.0015(15) 0.0039(15) -0.0091(14)
F114 0.0460(19) 0.0305(16) 0.0472(16) 0.0129(13) 0.0130(14) -0.0033(14)
F116 0.057(2) 0.0358(17) 0.0294(13) 0.0152(12) -0.0044(13) -0.0084(15)
F118 0.0405(19) 0.062(2) 0.0369(15) 0.0136(15) 0.0167(14) 0.0028(16)
F120 0.059(2) 0.0394(18) 0.0387(15) -0.0066(13) 0.0023(14) 0.0261(16)
F122 0.0309(17) 0.0293(17) 0.070(2) -0.0035(14) -0.0107(14) 0.0123(14)
F124 0.0386(19) 0.049(2) 0.0609(18) 0.0174(16) 0.0159(15) 0.0246(16)
F126 0.059(2) 0.0421(18) 0.0201(12) -0.0086(11) -0.0090(12) -0.0024(16)
F128 0.0211(15) 0.079(2) 0.0356(14) -0.0022(14) 0.0009(12) 0.0148(15)
F130 0.0323(17) 0.0331(17) 0.0647(18) -0.0026(14) 0.0061(14) 0.0157(14)
F132 0.0398(19) 0.058(2) 0.0405(16) 0.0124(15) -0.0118(13) 0.0107(16)
F134 0.0297(17) 0.069(2) 0.0406(15) 0.0141(15) -0.0077(13) 0.0124(16)
O11 0.0240(18) 0.0324(19) 0.0374(17) -0.0111(14) -0.0042(14) 0.0005(15)
F136 0.044(2) 0.0261(17) 0.0347(16) 0.0053(13) 0.0037(16) -0.0081(16)
F138 0.054(2) 0.0375(18) 0.0342(14) -0.0105(12) 0.0091(14) -0.0115(15)
F140 0.0242(17) 0.0401(19) 0.076(2) 0.0086(16) 0.0023(15) -0.0079(14)
F142 0.032(2) 0.060(2) 0.0423(18) 0.0075(16) 0.0133(15) -0.0069(17)
F144 0.073(3) 0.057(2) 0.0267(14) -0.0085(13) -0.0006(14) 0.0213(19)
F146 0.079(3) 0.0359(19) 0.0385(15) -0.0118(13) -0.0108(16) -0.0007(17)
F148 0.041(2) 0.0292(17) 0.083(2) -0.0006(16) 0.0110(17) 0.0166(15)
F150 0.072(3) 0.0236(19) 0.0361(17) 0.0067(15) 0.0046(18) -0.0150(19)
F152 0.058(2) 0.055(2) 0.0342(14) 0.0140(14) 0.0203(15) 0.0166(17)
F154 0.0298(17) 0.0439(19) 0.0608(18) -0.0034(15) -0.0204(14) 0.0006(15)
F156 0.040(2) 0.0369(19) 0.0403(17) -0.0050(14) 0.0071(15) 0.0107(16)
F158 0.083(3) 0.0394(18) 0.0291(14) -0.0025(13) 0.0116(16) 0.0143(18)
F160 0.054(2) 0.062(2) 0.0611(19) 0.0260(18) 0.0202(17) 0.0421(19)
O3 0.0205(17) 0.0220(16) 0.0386(16) 0.0029(13) 0.0053(13) 0.0028(13)
F162 0.078(3) 0.069(2) 0.0219(13) -0.0027(14) -0.0020(14) 0.040(2)
F164 0.072(2) 0.053(2) 0.0367(15) 0.0190(15) -0.0062(15) 0.0288(18)
F166 0.084(3) 0.0283(17) 0.063(2) 0.0228(16) -0.0249(18) -0.0003(17)
F168 0.067(2) 0.0394(19) 0.0399(16) -0.0090(13) 0.0067(15) -0.0110(17)
F170 0.066(3) 0.059(3) 0.0243(17) 0.0109(17) -0.0146(18) 0.025(2)
F172 0.042(2) 0.071(2) 0.073(2) 0.049(2) 0.0332(18) 0.0233(18)
F174 0.056(2) 0.0344(19) 0.0323(16) 0.0034(14) -0.0021(15) 0.0209(16)
F176 0.089(3) 0.044(2) 0.0242(14) 0.0093(13) -0.0083(15) -0.0047(18)
F178 0.038(2) 0.047(2) 0.093(3) -0.0031(18) 0.0381(19) -0.0025(16)
F180 0.045(2) 0.0350(19) 0.086(2) 0.0010(17) -0.0389(17) 0.0033(16)
F181 0.074(3) 0.055(2) 0.0210(14) 0.0098(14) 0.0159(16) -0.015(2)
F91 0.0349(18) 0.0455(19) 0.0616(19) 0.0006(15) 0.0228(16) -0.0051(15)
F23 0.0386(19) 0.0439(19) 0.070(2) 0.0083(16) 0.0249(16) 0.0030(15)
F93 0.038(4) 0.056(7) 0.047(5) 0.003(5) -0.001(3) 0.032(6)
F47 0.051(2) 0.0323(19) 0.101(3) 0.0066(18) -0.0450(19) -0.0027(17)
F95 0.0269(18) 0.052(2) 0.096(3) -0.0025(19) -0.0046(17) -0.0170(17)
F3 0.039(3) 0.026(3) 0.059(3) 0.019(3) 0.014(3) 0.014(2)
F97 0.064(3) 0.0142(16) 0.134(3) 0.0124(19) -0.020(2) 0.0043(16)
F49 0.0250(18) 0.056(2) 0.0393(17) -0.0032(15) -0.0068(13) 0.0080(16)
F99 0.0350(19) 0.056(2) 0.079(2) 0.0013(18) 0.0111(17) 0.0189(17)
F25 0.079(3) 0.0299(18) 0.060(2) 0.0029(15) -0.0349(18) 0.0117(17)
O13 0.023(3) 0.021(3) 0.010(2) 0.002(2) 0.0001(17) -0.002(2)
F101 0.052(2) 0.060(2) 0.106(3) 0.057(2) 0.049(2) 0.0244(19)
F51 0.088(3) 0.0240(17) 0.069(2) 0.0017(15) -0.054(2) -0.0071(18)
O7 0.0202(18) 0.049(2) 0.0495(19) -0.0247(16) -0.0054(15) 0.0097(16)
F103 0.039(2) 0.050(2) 0.087(2) 0.0139(19) -0.0336(17) 0.0018(17)
F13 0.060(2) 0.079(3) 0.0471(18) -0.0080(17) 0.0217(18) -0.019(2)
F105 0.022(3) 0.032(3) 0.059(4) 0.007(3) 0.008(3) -0.001(2)
F53 0.062(2) 0.062(2) 0.104(3) 0.048(2) 0.046(2) 0.043(2)
F107 0.0368(19) 0.059(2) 0.080(2) 0.042(2) 0.0142(17) -0.0004(17)
O15 0.028(3) 0.020(3) 0.025(3) 0.009(2) 0.006(2) 0.0048(19)
F27 0.062(3) 0.093(3) 0.055(2) 0.009(2) 0.0200(19) 0.001(2)
F109 0.041(2) 0.043(2) 0.106(3) -0.0075(19) 0.001(2) 0.0129(17)
F55 0.048(2) 0.055(2) 0.089(2) 0.0203(19) 0.0181(18) 0.0277(18)
F111 0.127(4) 0.076(3) 0.0306(16) -0.0111(16) 0.0043(19) 0.063(3)
F7 0.040(3) 0.022(2) 0.071(3) 0.004(2) 0.003(2) -0.0072(19)
F113 0.049(3) 0.036(3) 0.029(2) 0.0010(19) 0.0053(18) 0.009(2)
F57 0.051(2) 0.064(3) 0.114(3) 0.059(2) 0.036(2) 0.0070(19)
F115 0.144(4) 0.083(3) 0.0313(17) 0.0038(18) 0.024(2) 0.064(3)
C1 0.018(2) 0.012(2) 0.0217(18) -0.0029(15) -0.0016(16) -0.0008(17)
F29 0.038(3) 0.053(4) 0.039(2) -0.003(2) -0.0156(18) 0.003(2)
F117 0.060(3) 0.0246(18) 0.118(3) -0.0097(19) -0.042(2) -0.0063(17)
F59 0.083(3) 0.066(3) 0.063(2) 0.021(2) -0.031(2) -0.001(2)
F119 0.036(3) 0.047(3) 0.050(3) -0.018(3) 0.005(2) 0.008(2)
F15 0.040(4) 0.072(5) 0.053(4) -0.003(3) -0.004(3) 0.032(4)
F121 0.060(3) 0.038(3) 0.045(3) -0.015(2) 0.009(2) 0.014(2)
C4 0.023(2) 0.028(2) 0.0139(17) 0.0027(16) 0.0007(16) 0.0030(18)
C6 0.023(2) 0.019(2) 0.0204(18) 0.0046(16) 0.0004(17) 0.0045(18)
F61 0.040(3) 0.066(5) 0.058(4) 0.018(3) 0.013(3) -0.013(3)
C8 0.020(2) 0.015(2) 0.027(2) -0.0040(16) -0.0038(17) -0.0009(17)
C10 0.016(2) 0.019(2) 0.0194(18) -0.0025(15) -0.0012(15) -0.0022(17)
F123 0.039(3) 0.071(4) 0.051(3) 0.032(2) 0.009(2) 0.004(2)
C12 0.020(2) 0.023(2) 0.0201(19) 0.0025(16) 0.0026(16) 0.0024(18)
F31 0.035(3) 0.091(6) 0.027(3) -0.003(3) -0.012(2) 0.014(4)
C14 0.020(2) 0.019(2) 0.031(2) -0.0035(17) -0.0034(17) -0.0067(18)
F125 0.048(4) 0.065(5) 0.030(3) -0.016(3) -0.017(3) 0.007(3)
C16 0.026(2) 0.015(2) 0.0202(18) 0.0050(16) 0.0013(17) 0.0029(18)
C18 0.017(2) 0.023(2) 0.0197(18) 0.0027(16) 0.0018(16) 0.0043(18)
F63 0.054(3) 0.044(3) 0.033(2) 0.024(2) 0.013(2) 0.012(2)
C20 0.020(2) 0.016(2) 0.0238(19) 0.0045(16) -0.0007(16) 0.0015(17)
C22 0.017(2) 0.022(2) 0.0136(17) 0.0014(15) 0.0011(15) 0.0032(17)
C24 0.020(2) 0.027(2) 0.0148(17) 0.0035(16) 0.0005(16) 0.0031(18)
C26 0.028(2) 0.025(2) 0.024(2) 0.0011(18) 0.0010(18) -0.004(2)
C28 0.030(3) 0.032(3) 0.0214(19) 0.0015(18) -0.0053(18) 0.006(2)
C30 0.023(2) 0.048(3) 0.0185(19) -0.0002(19) -0.0034(17) 0.006(2)
F127 0.089(4) 0.054(4) 0.014(2) 0.011(2) 0.006(2) 0.019(3)
F2 0.082(4) 0.029(3) 0.092(4) 0.026(3) 0.020(3) 0.031(3)
C32 0.014(2) 0.024(2) 0.0198(18) 0.0009(16) 0.0008(16) 0.0021(17)
F129 0.039(4) 0.079(4) 0.040(3) -0.010(3) 0.003(3) -0.019(3)
C34 0.035(3) 0.037(3) 0.031(2) 0.009(2) 0.002(2) 0.006(2)
C36 0.029(2) 0.027(2) 0.0149(18) 0.0009(17) 0.0002(17) 0.0083(19)
F65 0.029(3) 0.048(3) 0.070(3) -0.013(3) -0.009(2) -0.002(2)
C38 0.026(2) 0.028(2) 0.029(2) 0.0036(19) 0.0044(18) 0.000(2)
C40 0.030(3) 0.038(3) 0.021(2) 0.0091(19) 0.0054(18) -0.001(2)
F131 0.056(4) 0.045(3) 0.071(4) 0.024(3) 0.032(3) 0.012(3)
C42 0.025(2) 0.033(3) 0.027(2) 0.0056(19) -0.0018(18) 0.007(2)
F33 0.079(4) 0.030(3) 0.038(3) 0.017(2) 0.004(2) 0.015(3)
C44 0.019(2) 0.034(3) 0.033(2) 0.008(2) 0.0033(18) 0.006(2)
C46 0.022(2) 0.030(2) 0.029(2) -0.0023(18) -0.0012(18) 0.005(2)
C48 0.040(3) 0.029(2) 0.0181(19) 0.0004(18) 0.0010(19) 0.001(2)
C50 0.024(2) 0.031(3) 0.034(2) 0.005(2) 0.0049(19) 0.006(2)
C52 0.023(2) 0.026(2) 0.031(2) 0.0012(18) 0.0009(18) -0.004(2)
F133 0.051(3) 0.056(4) 0.046(3) -0.005(3) -0.021(2) 0.004(3)
C54 0.040(3) 0.029(3) 0.0201(19) 0.0006(18) 0.0019(19) 0.009(2)
C56 0.023(2) 0.030(3) 0.034(2) -0.0087(19) -0.0060(19) -0.002(2)
C58 0.028(2) 0.022(2) 0.0157(17) 0.0041(16) 0.0010(16) 0.0025(18)
C60 0.029(3) 0.019(2) 0.030(2) -0.0009(17) -0.0046(18) 0.0052(19)
C62 0.025(2) 0.029(2) 0.029(2) 0.0039(19) 0.0016(18) -0.002(2)
C64 0.028(2) 0.015(2) 0.026(2) 0.0086(17) 0.0010(18) 0.0019(18)
C66 0.022(2) 0.029(2) 0.025(2) -0.0062(18) -0.0059(17) 0.0019(19)
C68 0.041(3) 0.026(3) 0.018(2) 0.0020(19) 0.003(2) 0.008(2)
C70 0.031(3) 0.029(2) 0.024(2) 0.0042(18) -0.0028(18) 0.000(2)
C72 0.021(2) 0.026(2) 0.030(2) 0.0007(18) 0.0014(18) 0.0038(19)
C74 0.023(2) 0.036(3) 0.026(2) 0.0031(19) 0.0052(18) 0.000(2)
C76 0.027(2) 0.033(3) 0.023(2) 0.0042(18) 0.0073(18) 0.006(2)
C78 0.042(3) 0.024(2) 0.022(2) -0.0009(18) 0.0033(19) 0.010(2)
F67 0.030(2) 0.102(5) 0.024(2) 0.007(2) -0.0053(17) 0.014(3)
C80 0.025(2) 0.047(3) 0.030(2) -0.011(2) 0.0054(19) 0.010(2)
C82 0.021(2) 0.043(3) 0.023(2) -0.0041(19) 0.0000(18) 0.012(2)
F135 0.063(3) 0.168(4) 0.073(2) -0.058(3) -0.029(2) 0.015(3)
C84 0.044(3) 0.036(3) 0.024(3) 0.006(2) 0.004(2) -0.003(3)
C86 0.020(2) 0.039(3) 0.037(2) 0.002(2) 0.0010(19) 0.003(2)
C88 0.026(2) 0.034(3) 0.0210(19) 0.0047(18) 0.0042(18) 0.003(2)
C90 0.033(3) 0.013(2) 0.035(2) 0.0009(17) -0.0052(19) 0.0022(19)
C92 0.039(3) 0.017(2) 0.026(2) 0.0087(17) 0.0037(19) 0.0024(19)
F17 0.052(3) 0.030(3) 0.143(6) 0.022(3) -0.001(4) -0.017(2)
C94 0.033(3) 0.035(3) 0.0202(19) 0.0002(18) 0.0035(18) 0.009(2)
F69 0.093(4) 0.028(3) 0.036(3) 0.002(2) 0.000(2) 0.012(3)
C96 0.036(3) 0.028(3) 0.037(2) -0.002(2) -0.001(2) -0.006(2)
C98 0.040(3) 0.030(3) 0.031(2) 0.005(2) 0.004(2) 0.008(2)
C100 0.053(3) 0.043(3) 0.038(3) 0.011(2) 0.014(2) 0.022(3)
F139 0.068(4) 0.061(4) 0.027(3) -0.001(3) 0.017(3) 0.035(3)
C102 0.036(3) 0.025(3) 0.055(3) 0.001(2) 0.016(2) 0.004(2)
C104 0.029(3) 0.026(2) 0.037(2) 0.0018(19) 0.001(2) -0.004(2)
C106 0.041(3) 0.035(3) 0.024(2) 0.002(2) -0.009(2) 0.013(2)
C108 0.029(3) 0.033(3) 0.033(2) 0.002(2) 0.010(2) 0.009(2)
C110 0.031(3) 0.026(2) 0.040(2) -0.0025(19) 0.014(2) 0.011(2)
C112 0.032(3) 0.035(3) 0.021(2) 0.0066(18) 0.0017(18) 0.005(2)
C114 0.042(3) 0.021(2) 0.029(2) 0.0033(18) -0.014(2) 0.009(2)
C116 0.035(3) 0.033(3) 0.032(2) 0.007(2) -0.010(2) 0.011(2)
F35 0.041(3) 0.037(3) 0.092(4) -0.023(3) 0.012(3) 0.001(2)
F141 0.050(3) 0.055(3) 0.065(3) -0.045(3) 0.018(2) -0.010(3)
C29 0.053(3) 0.016(2) 0.048(3) -0.004(2) -0.007(2) 0.002(2)
C59 0.047(3) 0.033(3) 0.039(3) 0.002(2) -0.008(2) 0.005(2)
C61 0.031(3) 0.026(3) 0.044(2) -0.012(2) -0.002(2) 0.009(2)
C31 0.019(3) 0.048(4) 0.031(5) -0.001(4) 0.000(4) 0.004(3)
C63 0.019(2) 0.037(3) 0.046(3) 0.003(2) 0.000(2) 0.009(2)
C2 0.043(3) 0.044(3) 0.035(2) 0.011(2) -0.006(2) 0.018(3)
C65 0.029(3) 0.022(2) 0.045(2) 0.008(2) -0.002(2) 0.006(2)
C33 0.024(3) 0.041(3) 0.053(3) -0.010(2) -0.004(2) 0.000(2)
C67 0.028(4) 0.029(4) 0.037(4) 0.015(3) 0.002(4) -0.001(3)
C17 0.024(3) 0.030(3) 0.051(3) -0.001(2) -0.007(2) 0.008(2)
C69 0.040(3) 0.025(3) 0.042(3) 0.011(2) -0.013(2) 0.002(2)
C35 0.046(4) 0.030(3) 0.067(4) 0.000(3) -0.020(3) -0.002(3)
C71 0.038(3) 0.049(3) 0.055(3) 0.005(3) -0.003(2) 0.000(3)
C9 0.029(5) 0.050(6) 0.027(5) -0.009(4) 0.001(4) 0.012(4)
C73 0.064(4) 0.043(3) 0.036(3) 0.001(2) 0.002(3) -0.013(3)
C37 0.036(4) 0.038(4) 0.032(5) 0.001(4) 0.004(4) -0.007(3)
C75 0.038(4) 0.044(4) 0.059(5) 0.002(4) 0.018(4) 0.014(3)
C19 0.055(4) 0.023(3) 0.056(3) 0.004(2) -0.018(3) 0.002(3)
C77 0.055(4) 0.041(3) 0.059(3) 0.021(3) 0.020(3) 0.021(3)
C39 0.040(4) 0.034(4) 0.031(4) 0.008(4) 0.006(4) 0.002(3)
C79 0.051(4) 0.025(3) 0.081(4) 0.011(3) -0.012(3) 0.008(3)
C5 0.067(4) 0.056(4) 0.034(3) 0.000(3) -0.009(3) -0.004(4)
F71 0.141(5) 0.103(4) 0.071(3) 0.022(3) 0.038(3) -0.029(4)
C81 0.034(4) 0.043(5) 0.035(4) 0.000(4) -0.008(3) 0.004(4)
C41 0.030(4) 0.033(4) 0.030(3) 0.006(3) -0.002(3) 0.004(3)
F143 0.078(5) 0.040(3) 0.144(6) -0.015(3) -0.068(4) 0.032(3)
C83 0.028(4) 0.045(4) 0.062(4) -0.009(4) -0.005(3) -0.002(3)
C21 0.023(4) 0.053(5) 0.028(3) 0.007(3) 0.010(3) 0.000(3)
C85 0.021(4) 0.027(4) 0.022(3) 0.008(3) 0.000(3) 0.008(3)
C43 0.026(5) 0.031(4) 0.033(5) 0.009(4) -0.001(4) 0.012(4)
C87 0.039(5) 0.037(5) 0.047(4) -0.010(4) -0.005(4) 0.019(4)
C11 0.019(4) 0.031(4) 0.035(4) 0.014(3) 0.001(3) -0.002(3)
C89 0.039(4) 0.043(5) 0.025(4) -0.003(4) 0.000(3) 0.010(4)
C45 0.067(5) 0.071(5) 0.051(4) -0.005(4) -0.013(4) -0.009(4)
C91 0.059(4) 0.048(4) 0.114(5) 0.013(4) -0.020(4) -0.013(3)
F9 0.083(10) 0.032(7) 0.046(8) 0.009(6) -0.019(7) 0.001(7)
F145 0.032(5) 0.056(7) 0.027(5) -0.013(4) 0.002(4) 0.008(5)
F73 0.042(6) 0.044(6) 0.079(7) 0.000(5) -0.001(5) -0.004(5)
F147 0.069(7) 0.093(8) 0.030(5) 0.020(5) -0.005(5) 0.016(6)
F37 0.025(5) 0.058(7) 0.050(6) -0.022(6) -0.007(5) -0.002(5)
F149 0.035(6) 0.049(7) 0.050(6) 0.006(5) 0.008(5) -0.007(5)
C23 0.027(6) 0.047(6) 0.039(6) -0.002(5) 0.002(5) 0.008(5)
C93 0.041(6) 0.046(6) 0.050(6) 0.005(5) 0.009(5) 0.012(5)
C47 0.030(7) 0.027(7) 0.028(6) 0.003(5) -0.006(5) 0.008(6)
F75 0.040(8) 0.038(10) 0.041(7) 0.008(8) 0.007(6) 0.020(8)
F151 0.016(6) 0.044(6) 0.038(6) 0.008(5) 0.002(4) 0.008(4)
F19 0.048(6) 0.028(5) 0.033(5) 0.000(4) -0.005(5) -0.015(4)
F153 0.034(6) 0.056(7) 0.013(4) 0.001(5) -0.006(4) 0.001(5)
F77 0.067(7) 0.041(6) 0.042(7) 0.024(6) -0.004(5) 0.018(5)
F155 0.027(6) 0.074(8) 0.044(6) 0.000(6) 0.001(5) -0.017(5)
F39 0.071(7) 0.043(6) 0.040(6) -0.001(4) 0.015(5) 0.021(5)
F157 0.036(5) 0.030(5) 0.045(6) -0.008(5) -0.003(4) 0.000(4)
F79 0.026(4) 0.044(6) 0.016(3) -0.005(3) 0.003(3) 0.000(4)
C3 0.048(3) 0.053(4) 0.026(2) -0.003(2) -0.011(2) 0.012(3)
C97 0.041(7) 0.034(7) 0.031(7) 0.000(6) -0.002(6) 0.008(6)
C49 0.020(6) 0.025(6) 0.030(6) -0.005(5) 0.001(5) 0.008(5)
O2 0.015(4) 0.027(5) 0.016(4) -0.004(4) 0.000(3) 0.002(4)
F159 0.039(5) 0.079(6) 0.038(5) 0.021(4) 0.007(4) 0.011(4)
F41 0.035(6) 0.030(6) 0.082(8) -0.024(5) 0.010(6) 0.012(5)
C25 0.019(4) 0.020(4) 0.019(4) 0.007(3) 0.001(3) 0.002(3)
F165 0.073(10) 0.045(9) 0.076(10) -0.011(9) -0.009(9) 0.016(7)
F83 0.038(8) 0.056(9) 0.092(13) 0.008(10) 0.000(10) 0.004(7)
F167 0.060(6) 0.042(6) 0.066(6) 0.002(5) -0.002(5) -0.008(4)
F21 0.060(8) 0.061(9) 0.038(6) 0.005(6) 0.015(6) 0.009(7)
F169 0.077(10) 0.058(10) 0.126(11) 0.021(9) -0.052(8) -0.004(9)
F85 0.147(12) 0.079(10) 0.073(9) -0.007(8) 0.034(8) 0.017(10)
F171 0.112(11) 0.046(8) 0.071(9) 0.030(7) 0.015(8) 0.001(8)
F43 0.065(9) 0.058(9) 0.074(8) 0.007(8) -0.049(7) -0.008(8)
C103 0.037(7) 0.036(8) 0.033(8) 0.004(6) 0.001(6) 0.008(6)
C13 0.045(7) 0.037(7) 0.045(8) 0.001(6) -0.003(6) -0.001(6)
C105 0.082(12) 0.080(12) 0.084(11) 0.006(7) 0.000(7) 0.007(7)
C53 0.035(6) 0.025(5) 0.025(5) 0.006(4) -0.004(5) 0.005(5)
C107 0.027(6) 0.022(5) 0.037(6) -0.002(5) -0.005(5) 0.011(5)
C27 0.036(6) 0.026(5) 0.026(5) 0.001(4) 0.007(4) 0.014(4)
C109 0.022(6) 0.014(6) 0.033(7) 0.002(5) 0.010(5) 0.008(4)
C55 0.030(5) 0.016(5) 0.027(5) 0.004(4) 0.005(4) 0.004(4)
C111 0.025(5) 0.018(5) 0.028(5) -0.003(4) 0.001(4) 0.011(4)
O17 0.029(5) 0.016(5) 0.019(5) 0.002(5) -0.002(5) -0.006(4)
F173 0.036(11) 0.021(10) 0.024(10) 0.004(8) 0.001(9) -0.002(9)
F87 0.025(10) 0.039(11) 0.019(9) 0.004(8) 0.003(8) 0.006(9)
F175 0.039(10) 0.037(10) 0.029(9) 0.005(9) 0.001(9) -0.005(9)
F11 0.038(10) 0.027(9) 0.026(9) 0.003(8) -0.005(8) 0.011(8)
F177 0.015(7) 0.012(7) 0.008(6) 0.003(5) -0.005(5) 0.002(5)
F89 0.018(7) 0.009(7) 0.011(7) -0.003(5) -0.005(5) 0.004(5)
F179 0.032(6) 0.033(6) 0.030(6) 0.000(3) 0.003(3) 0.003(3)
C113 0.036(6) 0.030(6) 0.025(6) 0.003(5) 0.001(5) 0.005(5)
C57 0.036(6) 0.034(6) 0.028(6) 0.001(5) 0.001(5) 0.003(5)
C115 0.012(8) 0.013(8) 0.013(8) 0.000(3) 0.000(3) 0.001(3)
F45 0.015(10) 0.030(11) 0.020(10) -0.002(9) -0.006(9) 0.001(9)
F81 0.074(4) 0.097(4) 0.042(3) 0.047(3) 0.023(2) 0.037(3)
F137 0.049(7) 0.107(9) 0.049(6) -0.024(7) 0.002(5) 0.004(7)
C45A 0.073(6) 0.108(7) 0.068(6) -0.009(5) 0.008(5) 0.000(5)
F81A 0.111(10) 0.193(12) 0.085(9) 0.035(9) 0.017(8) 0.037(9)
F2A 0.089(9) 0.080(9) 0.091(9) -0.015(8) 0.016(8) -0.019(7)
F17A 0.055(7) 0.035(6) 0.077(8) 0.009(6) -0.022(6) -0.006(5)
C5A 0.077(7) 0.069(7) 0.091(7) -0.005(6) -0.005(6) 0.003(5)
F71A 0.079(6) 0.057(5) 0.078(6) 0.021(4) -0.003(5) 0.007(4)

loop_
_atom_type_symbol
_atom_type_description
_atom_type_scat_dispersion_real
_atom_type_scat_dispersion_imag
_atom_type_scat_source
C C 0.0181 0.0091 'International Tables Vol C Tables 4.2.6.8 and 6.1.1.4'
H H 0.0000 0.0000 'International Tables Vol C Tables 4.2.6.8 and 6.1.1.4'
Al Al 0.2130 0.2455 'International Tables Vol C Tables 4.2.6.8 and 6.1.1.4'
F F 0.0727 0.0534 'International Tables Vol C Tables 4.2.6.8 and 6.1.1.4'
Fe Fe -1.1336 3.1974 'International Tables Vol C Tables 4.2.6.8 and 6.1.1.4'
O O 0.0492 0.0322 'International Tables Vol C Tables 4.2.6.8 and 6.1.1.4'

loop_
_exptl_crystal_face_index_h
_exptl_crystal_face_index_k
_exptl_crystal_face_index_l
_exptl_crystal_face_perp_dist
0 0 -1 0.1144
-2 -1 0 0.1055
4 1 16 0.0554
-6 -3 13 0.0578
0 0 1 0.0515
2 1 -1 0.1364
-5 3 14 0.0682
-9 -1 9 0.0802
0 1 1 0.0632
-2 1 2 0.0734
0 -1 -1 0.1000
0 1 0 0.0451
0 -1 0 0.0672
-8 7 2 0.0808
-10 -1 3 0.0933
10 0 -3 0.1356
0 1 -2 0.0742

loop_
_geom_angle_atom_site_label_1
_geom_angle_atom_site_label_2
_geom_angle_atom_site_label_3
_geom_angle
_geom_angle_site_symmetry_1
_geom_angle_site_symmetry_3
_geom_angle_publ_flag
C78 Fe1 C78 180.0(2) 2_557 . ?
C78 Fe1 C90 38.83(19) 2_557 2_557 ?
C78 Fe1 C90 141.17(19) . 2_557 ?
C78 Fe1 C90 38.82(19) . . ?
C78 Fe1 C90 141.18(19) 2_557 . ?
C78 Fe1 C92 109.97(17) . 2_557 ?
C78 Fe1 C92 70.03(17) 2_557 2_557 ?
C78 Fe1 C92 109.97(17) 2_557 . ?
C78 Fe1 C92 70.03(17) . . ?
C78 Fe1 C114 97.08(18) 2_557 . ?
C90 Fe1 C90 180.0(3) 2_557 . ?
C92 Fe1 C90 38.85(18) 2_557 2_557 ?
C92 Fe1 C90 141.14(18) . 2_557 ?
C92 Fe1 C90 141.15(18) 2_557 . ?
C92 Fe1 C90 38.86(18) . . ?
C92 Fe1 C92 180.0 . 2_557 ?
C110 Fe1 C78 39.2(2) 2_557 2_557 ?
C110 Fe1 C78 39.2(2) . . ?
C110 Fe1 C78 140.8(2) 2_557 . ?
C110 Fe1 C78 140.8(2) . 2_557 ?
C110 Fe1 C90 109.1(2) 2_557 . ?
C110 Fe1 C90 70.9(2) . . ?
C110 Fe1 C90 70.9(2) 2_557 2_557 ?
C110 Fe1 C90 109.1(2) . 2_557 ?
C110 Fe1 C92 83.45(19) 2_557 2_557 ?
C110 Fe1 C92 83.45(19) . . ?
C110 Fe1 C92 96.55(19) 2_557 . ?
C110 Fe1 C92 96.55(19) . 2_557 ?
C110 Fe1 C110 180.0 . 2_557 ?
C110 Fe1 C114 109.84(19) . 2_557 ?
C110 Fe1 C114 109.83(19) 2_557 . ?
C110 Fe1 C114 70.17(19) . . ?
C110 Fe1 C114 70.17(19) 2_557 2_557 ?
C110 Fe1 C17 38.5(2) . . ?
C110 Fe1 C17 38.5(2) 2_557 2_557 ?
C110 Fe1 C17 141.5(2) . 2_557 ?
C110 Fe1 C17 141.5(2) 2_557 . ?
C114 Fe1 C78 82.91(18) 2_557 2_557 ?
C114 Fe1 C78 97.08(18) 2_557 . ?
C114 Fe1 C78 82.92(18) . . ?
C114 Fe1 C90 70.24(19) 2_557 2_557 ?
C114 Fe1 C90 109.76(19) . 2_557 ?
C114 Fe1 C90 109.76(19) 2_557 . ?
C114 Fe1 C90 70.24(19) . . ?
C114 Fe1 C92 141.4(2) . 2_557 ?
C114 Fe1 C92 141.4(2) 2_557 . ?
C114 Fe1 C92 38.6(2) . . ?
C114 Fe1 C92 38.6(2) 2_557 2_557 ?
C114 Fe1 C114 180.0 2_557 . ?
C17 Fe1 C78 70.2(2) 2_557 2_557 ?
C17 Fe1 C78 109.8(2) 2_557 . ?
C17 Fe1 C78 109.8(2) . 2_557 ?
C17 Fe1 C78 70.2(2) . . ?
C17 Fe1 C90 96.2(2) 2_557 . ?
C17 Fe1 C90 83.8(2) . . ?
C17 Fe1 C90 83.8(2) 2_557 2_557 ?
C17 Fe1 C90 96.2(2) . 2_557 ?
C17 Fe1 C92 70.6(2) . . ?
C17 Fe1 C92 109.4(2) . 2_557 ?
C17 Fe1 C92 109.4(2) 2_557 . ?
C17 Fe1 C92 70.6(2) 2_557 2_557 ?
C17 Fe1 C114 39.2(2) 2_557 2_557 ?
C17 Fe1 C114 140.8(2) . 2_557 ?
C17 Fe1 C114 140.8(2) 2_557 . ?
C17 Fe1 C114 39.2(2) . . ?
C17 Fe1 C17 180.0(3) . 2_557 ?
C9 Fe4 C9 180.0(7) . 2_667 ?
C9 Fe4 C21 141.2(5) 2_667 . ?
C9 Fe4 C21 38.8(5) . . ?
C9 Fe4 C21 38.8(5) 2_667 2_667 ?
C9 Fe4 C21 141.2(5) . 2_667 ?
C9 Fe4 C43 70.1(5) . . ?
C9 Fe4 C43 109.9(5) . 2_667 ?
C9 Fe4 C43 109.9(5) 2_667 . ?
C9 Fe4 C43 70.1(5) 2_667 2_667 ?
C9 Fe4 C87 38.9(4) . . ?
C9 Fe4 C87 141.1(4) 2_667 . ?
C9 Fe4 C87 38.9(4) 2_667 2_667 ?
C9 Fe4 C87 141.1(4) . 2_667 ?
C9 Fe4 C107 128.7(6) . 2_667 ?
C9 Fe4 C107 51.3(6) 2_667 2_667 ?
C9 Fe4 C109 165.8(5) . 2_667 ?
C9 Fe4 C109 14.2(5) 2_667 2_667 ?
C21 Fe4 C21 180.0(5) . 2_667 ?
C21 Fe4 C43 83.1(4) 2_667 2_667 ?
C21 Fe4 C43 96.9(4) . 2_667 ?
C21 Fe4 C43 96.9(4) 2_667 . ?
C21 Fe4 C43 83.1(4) . . ?
C21 Fe4 C87 70.4(4) 2_667 2_667 ?
C21 Fe4 C87 109.6(4) . 2_667 ?
C21 Fe4 C87 70.4(4) . . ?
C21 Fe4 C87 109.6(4) 2_667 . ?
C21 Fe4 C107 64.2(5) 2_667 2_667 ?
C21 Fe4 C107 115.9(5) . 2_667 ?
C21 Fe4 C109 131.7(5) . 2_667 ?
C21 Fe4 C109 48.3(5) 2_667 2_667 ?
C43 Fe4 C43 180.0(5) 2_667 . ?
C43 Fe4 C87 38.8(4) 2_667 2_667 ?
C43 Fe4 C87 141.2(4) . 2_667 ?
C43 Fe4 C87 141.2(4) 2_667 . ?
C43 Fe4 C87 38.8(4) . . ?
C43 Fe4 C107 20.1(4) 2_667 2_667 ?
C43 Fe4 C107 159.9(4) . 2_667 ?
C43 Fe4 C109 122.9(6) . 2_667 ?
C43 Fe4 C109 57.1(6) 2_667 2_667 ?
C87 Fe4 C87 180.0 . 2_667 ?
C87 Fe4 C107 29.1(5) 2_667 2_667 ?
C87 Fe4 C107 150.9(5) . 2_667 ?
C109 Fe4 C107 39.6(7) . . ?
C109 Fe4 C107 140.4(7) 2_667 . ?
C109 Fe4 C109 180.0(7) 2_667 . ?
C42 Fe2 C42 180.0 2_566 . ?
C42 Fe2 C72 38.68(18) 2_566 2_566 ?
C42 Fe2 C72 38.68(18) . . ?
C42 Fe2 C72 141.32(18) . 2_566 ?
C42 Fe2 C72 141.32(18) 2_566 . ?
C42 Fe2 C80 96.82(19) 2_566 . ?
C42 Fe2 C80 83.18(19) 2_566 2_566 ?
C42 Fe2 C80 96.82(19) . 2_566 ?
C42 Fe2 C80 83.18(19) . . ?
C72 Fe2 C72 180.0 . 2_566 ?
C74 Fe2 C42 70.05(17) . . ?
C74 Fe2 C42 109.95(17) 2_566 . ?
C74 Fe2 C42 70.05(17) 2_566 2_566 ?
C74 Fe2 C42 109.95(17) . 2_566 ?
C74 Fe2 C72 141.12(18) . 2_566 ?
C74 Fe2 C72 38.88(18) 2_566 2_566 ?
C74 Fe2 C72 141.12(18) 2_566 . ?
C74 Fe2 C72 38.88(18) . . ?
C74 Fe2 C74 180.0 . 2_566 ?
C74 Fe2 C80 39.3(2) 2_566 2_566 ?
C74 Fe2 C80 39.3(2) . . ?
C74 Fe2 C80 140.7(2) 2_566 . ?
C74 Fe2 C80 140.7(2) . 2_566 ?
C74 Fe2 C61 109.3(2) 2_566 . ?
C74 Fe2 C61 70.7(2) 2_566 2_566 ?
C74 Fe2 C61 109.3(2) . 2_566 ?
C74 Fe2 C61 70.7(2) . . ?
C74 Fe2 C65 96.55(19) . 2_566 ?
C74 Fe2 C65 96.55(19) 2_566 . ?
C74 Fe2 C65 83.45(19) . . ?
C74 Fe2 C65 83.45(19) 2_566 2_566 ?
C80 Fe2 C72 70.75(19) . . ?
C80 Fe2 C72 70.75(19) 2_566 2_566 ?
C80 Fe2 C72 109.25(19) . 2_566 ?
C80 Fe2 C72 109.25(19) 2_566 . ?
C80 Fe2 C80 180.0 2_566 . ?
C61 Fe2 C42 109.3(2) . 2_566 ?
C61 Fe2 C42 109.3(2) 2_566 . ?
C61 Fe2 C42 70.7(2) . . ?
C61 Fe2 C42 70.7(2) 2_566 2_566 ?
C61 Fe2 C72 84.0(2) . . ?
C61 Fe2 C72 84.0(2) 2_566 2_566 ?
C61 Fe2 C72 96.0(2) 2_566 . ?
C61 Fe2 C72 96.0(2) . 2_566 ?
C61 Fe2 C80 38.6(2) 2_566 2_566 ?
C61 Fe2 C80 141.4(2) . 2_566 ?
C61 Fe2 C80 141.4(2) 2_566 . ?
C61 Fe2 C80 38.6(2) . . ?
C61 Fe2 C61 180.0 . 2_566 ?
C61 Fe2 C65 140.7(2) 2_566 . ?
C61 Fe2 C65 140.7(2) . 2_566 ?
C61 Fe2 C65 39.3(2) . . ?
C61 Fe2 C65 39.3(2) 2_566 2_566 ?
C65 Fe2 C42 141.3(2) . 2_566 ?
C65 Fe2 C42 141.3(2) 2_566 . ?
C65 Fe2 C42 38.7(2) 2_566 2_566 ?
C65 Fe2 C42 38.7(2) . . ?
C65 Fe2 C72 109.63(19) . 2_566 ?
C65 Fe2 C72 70.37(19) . . ?
C65 Fe2 C72 109.63(19) 2_566 . ?
C65 Fe2 C72 70.37(19) 2_566 2_566 ?
C65 Fe2 C80 70.3(2) 2_566 2_566 ?
C65 Fe2 C80 70.3(2) . . ?
C65 Fe2 C80 109.7(2) . 2_566 ?
C65 Fe2 C80 109.7(2) 2_566 . ?
C65 Fe2 C65 180.0 . 2_566 ?
C46 Fe3 C46 180.0 2_656 . ?
C94 Fe3 C46 38.55(17) . . ?
C94 Fe3 C46 141.45(17) . 2_656 ?
C94 Fe3 C46 141.45(17) 2_656 . ?
C94 Fe3 C46 38.55(17) 2_656 2_656 ?
C94 Fe3 C94 180.0 2_656 . ?
C94 Fe3 C108 141.0(2) 2_656 . ?
C94 Fe3 C108 39.0(2) 2_656 2_656 ?
C94 Fe3 C108 141.0(2) . 2_656 ?
C94 Fe3 C108 39.0(2) . . ?
C108 Fe3 C46 70.39(18) . . ?
C108 Fe3 C46 70.39(18) 2_656 2_656 ?
C108 Fe3 C46 109.61(18) . 2_656 ?
C108 Fe3 C46 109.61(18) 2_656 . ?
C108 Fe3 C108 180.0 2_656 . ?
C112 Fe3 C46 38.84(18) . . ?
C112 Fe3 C46 38.84(18) 2_656 2_656 ?
C112 Fe3 C46 141.16(18) 2_656 . ?
C112 Fe3 C46 141.17(18) . 2_656 ?
C112 Fe3 C94 110.12(17) . 2_656 ?
C112 Fe3 C94 69.88(17) . . ?
C112 Fe3 C94 69.88(17) 2_656 2_656 ?
C112 Fe3 C94 110.12(17) 2_656 . ?
C112 Fe3 C108 96.79(18) 2_656 . ?
C112 Fe3 C108 96.80(18) . 2_656 ?
C112 Fe3 C108 83.21(18) 2_656 2_656 ?
C112 Fe3 C108 83.21(18) . . ?
C112 Fe3 C112 180.0 . 2_656 ?
C112 Fe3 C63 109.80(19) 2_656 . ?
C112 Fe3 C63 109.80(19) . 2_656 ?
C112 Fe3 C63 70.20(19) 2_656 2_656 ?
C112 Fe3 C63 70.20(19) . . ?
C116 Fe3 C46 109.9(2) . 2_656 ?
C116 Fe3 C46 70.1(2) 2_656 2_656 ?
C116 Fe3 C46 109.9(2) 2_656 . ?
C116 Fe3 C46 70.1(2) . . ?
C116 Fe3 C94 97.2(2) 2_656 . ?
C116 Fe3 C94 97.2(2) . 2_656 ?
C116 Fe3 C94 82.8(2) 2_656 2_656 ?
C116 Fe3 C94 82.8(2) . . ?
C116 Fe3 C108 109.89(19) 2_656 . ?
C116 Fe3 C108 109.89(19) . 2_656 ?
C116 Fe3 C108 70.11(19) 2_656 2_656 ?
C116 Fe3 C108 70.11(19) . . ?
C116 Fe3 C112 141.4(2) . 2_656 ?
C116 Fe3 C112 141.4(2) 2_656 . ?
C116 Fe3 C112 38.6(2) 2_656 2_656 ?
C116 Fe3 C112 38.6(2) . . ?
C116 Fe3 C116 180.0 2_656 . ?
C116 Fe3 C63 141.34(19) . 2_656 ?
C116 Fe3 C63 38.66(19) . . ?
C116 Fe3 C63 141.35(19) 2_656 . ?
C116 Fe3 C63 38.66(19) 2_656 2_656 ?
C63 Fe3 C46 96.4(2) . 2_656 ?
C63 Fe3 C46 83.6(2) 2_656 2_656 ?
C63 Fe3 C46 96.4(2) 2_656 . ?
C63 Fe3 C46 83.6(2) . . ?
C63 Fe3 C94 109.5(2) . 2_656 ?
C63 Fe3 C94 109.5(2) 2_656 . ?
C63 Fe3 C94 70.5(2) . . ?
C63 Fe3 C94 70.5(2) 2_656 2_656 ?
C63 Fe3 C108 140.9(2) . 2_656 ?
C63 Fe3 C108 140.9(2) 2_656 . ?
C63 Fe3 C108 39.1(2) . . ?
C63 Fe3 C108 39.1(2) 2_656 2_656 ?
C63 Fe3 C63 180.0 2_656 . ?
O4 Al1 O10 112.94(14) . . ?
O4 Al1 O16 108.31(15) . . ?
O4 Al1 O18 107.07(15) . . ?
O10 Al1 O16 107.10(15) . . ?
O18 Al1 O10 107.99(15) . . ?
O18 Al1 O16 113.56(15) . . ?
O1 Al4 O6 108.52(15) . . ?
O1 Al4 O8 111.89(15) . . ?
O1 Al4 O19 108.19(14) . . ?
O6 Al4 O8 107.37(15) . . ?
O19 Al4 O6 111.53(16) . . ?
O19 Al4 O8 109.38(15) . . ?
O14 Al2 O12 108.64(17) . . ?
O14 Al2 O5 111.07(16) . . ?
O14 Al2 O3 108.63(17) . . ?
O5 Al2 O12 107.60(16) . . ?
O3 Al2 O12 111.80(17) . . ?
O3 Al2 O5 109.11(16) . . ?
O11 Al3 O2 117.9(4) . . ?
O13 Al3 O11 105.9(2) . . ?
O13 Al3 O7 108.9(2) . . ?
O13 Al3 O15 108.8(3) . . ?
O7 Al3 O11 108.61(18) . . ?
O7 Al3 O15 110.1(2) . . ?
O7 Al3 O2 117.9(4) . . ?
O15 Al3 O11 114.3(3) . . ?
O17 Al3 O11 98.5(5) . . ?
O17 Al3 O7 103.2(5) . . ?
O17 Al3 O2 107.8(7) . . ?
C22 O1 Al4 149.5(3) . . ?
C24 O4 Al1 147.3(3) . . ?
C1 O6 Al4 146.1(3) . . ?
C6 O8 Al4 146.1(3) . . ?
C10 O10 Al1 147.9(3) . . ?
C8 O12 Al2 145.6(3) . . ?
C58 O14 Al2 149.1(3) . . ?
C18 O16 Al1 146.5(3) . . ?
C20 O18 Al1 148.2(3) . . ?
C32 O19 Al4 148.4(3) . . ?
C16 O5 Al2 147.3(3) . . ?
C14 O11 Al3 149.0(3) . . ?
C12 O3 Al2 149.6(3) . . ?
C36 O13 Al3 150.3(5) . . ?
C82 O7 Al3 149.1(4) . . ?
C64 O15 Al3 147.7(4) . . ?
O6 C1 C52 109.9(3) . . ?
O6 C1 C60 111.9(4) . . ?
O6 C1 C66 108.7(3) . . ?
C52 C1 C60 108.9(3) . . ?
C66 C1 C52 108.9(4) . . ?
C66 C1 C60 108.5(3) . . ?
F1 C4 C24 111.5(3) . . ?
F4 C4 F1 107.4(3) . . ?
F4 C4 F6 108.5(4) . . ?
F4 C4 C24 111.5(3) . . ?
F6 C4 F1 106.5(3) . . ?
F6 C4 C24 111.2(4) . . ?
O8 C6 C100 111.8(3) . . ?
O8 C6 C2 110.5(4) . . ?
O8 C6 C79 107.3(4) . . ?
C100 C6 C2 108.1(4) . . ?
C79 C6 C100 111.1(5) . . ?
C79 C6 C2 108.1(4) . . ?
O12 C8 C29 111.4(4) . . ?
O12 C8 C71 108.9(4) . . ?
O12 C8 C73 109.3(4) . . ?
C29 C8 C71 107.1(4) . . ?
C73 C8 C29 109.9(4) . . ?
C73 C8 C71 110.3(5) . . ?
O10 C10 C26 107.9(4) . . ?
O10 C10 C56 112.4(4) . . ?
O10 C10 C70 109.5(3) . . ?
C56 C10 C26 108.9(3) . . ?
C56 C10 C70 109.2(4) . . ?
C70 C10 C26 108.7(3) . . ?
O3 C12 C34 107.5(3) . . ?
O3 C12 C38 111.3(4) . . ?
O3 C12 C98 109.9(4) . . ?
C38 C12 C34 109.9(4) . . ?
C38 C12 C98 109.4(3) . . ?
C98 C12 C34 108.8(4) . . ?
O11 C14 C5 103.7(5) . . ?
O11 C14 C83 112.0(5) . . ?
O11 C14 C45 110.9(5) . . ?
O11 C14 C25 116.0(7) . . ?
O11 C14 C45A 104.1(3) . . ?
O11 C14 C5A 112.5(4) . . ?
C83 C14 C5 109.2(6) . . ?
C83 C14 C45 113.7(7) . . ?
C45 C14 C5 106.8(6) . . ?
C45A C14 C25 112.8(7) . . ?
C45A C14 C5A 114.6(3) . . ?
C5A C14 C25 97.4(7) . . ?
O5 C16 C59 110.8(4) . . ?
O5 C16 C19 106.6(4) . . ?
O5 C16 C77 111.5(3) . . ?
C59 C16 C19 108.2(4) . . ?
C77 C16 C59 110.0(5) . . ?
C77 C16 C19 109.6(5) . . ?
O16 C18 C50 111.3(3) . . ?
O16 C18 C76 110.4(4) . . ?
O16 C18 C86 108.0(4) . . ?
C50 C18 C76 108.4(4) . . ?
C86 C18 C50 109.6(4) . . ?
C86 C18 C76 109.1(4) . . ?
O18 C20 C102 111.1(3) . . ?
O18 C20 C104 111.4(4) . . ?
O18 C20 C69 106.7(4) . . ?
C104 C20 C102 109.2(4) . . ?
C69 C20 C102 109.0(4) . . ?
C69 C20 C104 109.3(3) . . ?
O1 C22 C28 111.7(3) . . ?
O1 C22 C40 106.3(4) . . ?
O1 C22 C48 109.9(3) . . ?
C28 C22 C40 110.0(3) . . ?
C48 C22 C28 109.7(4) . . ?
C48 C22 C40 109.2(4) . . ?
O4 C24 C4 107.5(3) . . ?
O4 C24 C30 109.9(3) . . ?
O4 C24 C54 111.1(4) . . ?
C30 C24 C4 109.4(4) . . ?
C54 C24 C4 108.9(3) . . ?
C54 C24 C30 110.0(4) . . ?
F10 C26 F34 106.7(4) . . ?
F10 C26 C10 110.1(3) . . ?
F34 C26 C10 112.5(4) . . ?
F58 C26 F10 107.8(4) . . ?
F58 C26 F34 108.1(4) . . ?
F58 C26 C10 111.5(4) . . ?
F48 C28 C22 111.8(4) . . ?
F74 C28 F48 107.9(4) . . ?
F74 C28 F92 108.5(4) . . ?
F74 C28 C22 111.3(4) . . ?
F92 C28 F48 106.9(4) . . ?
F92 C28 C22 110.3(4) . . ?
F38 C30 F80 107.0(4) . . ?
F38 C30 F106 107.9(4) . . ?
F38 C30 C24 111.5(4) . . ?
F80 C30 C24 111.7(3) . . ?
F106 C30 F80 107.1(4) . . ?
F106 C30 C24 111.3(4) . . ?
O19 C32 C44 107.7(3) . . ?
O19 C32 C62 110.5(4) . . ?
O19 C32 C88 109.9(4) . . ?
C44 C32 C88 109.6(4) . . ?
C62 C32 C44 110.1(4) . . ?
C62 C32 C88 109.0(3) . . ?
F64 C34 F124 107.3(4) . . ?
F64 C34 C12 110.0(4) . . ?
F124 C34 C12 110.9(3) . . ?
F132 C34 F64 108.5(4) . . ?
F132 C34 F124 108.6(5) . . ?
F132 C34 C12 111.4(4) . . ?
O13 C36 C39 107.6(6) . . ?
O13 C36 C89 111.9(5) . . ?
O13 C36 C3 109.8(4) . . ?
C39 C36 C3 105.5(5) . . ?
C89 C36 C39 115.3(6) . . ?
C89 C36 C3 106.4(6) . . ?
C3 C36 C97 114.9(9) . . ?
C3 C36 C49 115.1(7) . . ?
C49 C36 C97 102.8(10) . . ?
O2 C36 C3 113.1(6) . . ?
O2 C36 C97 107.1(10) . . ?
O2 C36 C49 102.5(9) . . ?
F54 C38 F140 107.2(3) . . ?
F54 C38 C12 111.1(4) . . ?
F140 C38 C12 111.5(4) . . ?
F168 C38 F54 107.4(4) . . ?
F168 C38 F140 107.9(4) . . ?
F168 C38 C12 111.4(3) . . ?
F36 C40 F44 107.5(4) . . ?
F36 C40 F98 108.3(5) . . ?
F36 C40 C22 111.4(3) . . ?
F44 C40 C22 111.6(4) . . ?
F98 C40 F44 106.9(3) . . ?
F98 C40 C22 110.8(4) . . ?
Fe2 C42 H42 131.4 . . ?
C72 C42 Fe2 71.7(3) . . ?
C72 C42 H42 119.3 . . ?
C65 C42 Fe2 70.5(3) . . ?
C65 C42 H42 119.3 . . ?
C65 C42 C72 121.4(4) . . ?
F46 C44 F50 107.4(4) . . ?
F46 C44 C32 110.6(4) . . ?
F50 C44 C32 111.4(3) . . ?
F60 C44 F46 108.6(3) . . ?
F60 C44 F50 107.7(4) . . ?
F60 C44 C32 111.0(4) . . ?
C94 C46 Fe3 69.3(3) . . ?
C94 C46 C112 117.7(5) . . ?
C94 C46 C33 121.1(4) . . ?
C112 C46 Fe3 68.9(3) . . ?
C112 C46 C33 121.1(4) . . ?
C33 C46 Fe3 131.5(4) . . ?
F90 C48 F120 107.6(4) . . ?
F90 C48 F126 107.1(4) . . ?
F90 C48 C22 111.2(3) . . ?
F120 C48 F126 106.6(4) . . ?
F120 C48 C22 112.1(4) . . ?
F126 C48 C22 111.9(4) . . ?
F22 C50 C18 111.6(4) . . ?
F96 C50 F22 107.4(4) . . ?
F96 C50 F130 107.8(4) . . ?
F96 C50 C18 110.8(4) . . ?
F130 C50 F22 106.7(4) . . ?
F130 C50 C18 112.4(4) . . ?
F52 C52 F112 106.5(4) . . ?
F52 C52 C1 110.7(3) . . ?
F112 C52 C1 113.0(4) . . ?
F118 C52 F52 107.6(4) . . ?
F118 C52 F112 108.5(3) . . ?
F118 C52 C1 110.3(4) . . ?
F56 C54 C24 112.1(4) . . ?
F70 C54 F56 107.3(4) . . ?
F70 C54 C24 111.3(4) . . ?
F82 C54 F56 107.6(4) . . ?
F82 C54 F70 107.6(4) . . ?
F82 C54 C24 110.7(3) . . ?
F40 C56 C10 112.9(4) . . ?
F94 C56 F40 108.1(4) . . ?
F94 C56 F122 107.1(4) . . ?
F94 C56 C10 110.8(4) . . ?
F122 C56 F40 106.4(4) . . ?
F122 C56 C10 111.2(4) . . ?
O14 C58 C68 109.9(4) . . ?
O14 C58 C84 106.1(4) . . ?
O14 C58 C106 111.7(4) . . ?
O14 C58 C113 109(4) . . ?
O14 C58 C57 92(3) . . ?
O14 C58 C115 137.0(17) . . ?
C68 C58 C84 109.7(4) . . ?
C106 C58 C68 110.5(5) . . ?
C106 C58 C84 108.8(4) . . ?
C113 C58 C57 116(4) . . ?
C113 C58 C115 103(4) . . ?
C57 C58 C115 99(3) . . ?
F8 C60 F26 106.2(4) . . ?
F8 C60 C1 113.5(4) . . ?
F26 C60 C1 110.0(3) . . ?
F76 C60 F8 108.4(3) . . ?
F76 C60 F26 108.0(4) . . ?
F76 C60 C1 110.4(4) . . ?
F20 C62 F42 107.0(3) . . ?
F20 C62 F138 107.3(4) . . ?
F20 C62 C32 112.0(4) . . ?
F42 C62 C32 111.8(4) . . ?
F138 C62 F42 106.9(4) . . ?
F138 C62 C32 111.4(3) . . ?
O15 C64 C67 107.3(5) . . ?
O15 C64 C37 113.3(6) . . ?
O15 C64 C41 111.1(5) . . ?
C37 C64 C67 111.1(7) . . ?
C37 C64 C41 109.0(5) . . ?
C41 C64 C67 104.7(6) . . ?
C103 C64 C13 104.1(18) . . ?
C103 C64 C105 108.6(12) . . ?
C105 C64 C13 110.3(15) . . ?
O17 C64 C103 115.6(13) . . ?
O17 C64 C13 111.3(15) . . ?
O17 C64 C105 107.0(11) . . ?
F28 C66 C1 111.3(4) . . ?
F62 C66 F28 106.8(4) . . ?
F62 C66 C1 113.3(3) . . ?
F84 C66 F28 105.7(4) . . ?
F84 C66 F62 108.2(4) . . ?
F84 C66 C1 111.2(4) . . ?
F88 C68 C58 112.6(5) . . ?
F136 C68 F88 107.5(5) . . ?
F136 C68 C58 110.3(4) . . ?
F156 C68 F88 106.8(4) . . ?
F156 C68 F136 108.4(5) . . ?
F156 C68 C58 111.1(5) . . ?
F24 C70 C10 112.6(4) . . ?
F32 C70 F24 107.1(4) . . ?
F32 C70 C10 111.6(4) . . ?
F116 C70 F24 108.2(4) . . ?
F116 C70 F32 107.5(4) . . ?
F116 C70 C10 109.7(4) . . ?
C42 C72 Fe2 69.6(3) . . ?
C42 C72 C74 118.1(5) . . ?
C42 C72 C96 120.4(4) . . ?
C74 C72 Fe2 69.2(3) . . ?
C74 C72 C96 121.4(4) . . ?
C96 C72 Fe2 131.0(4) . . ?
Fe2 C74 H74 130.5 . . ?
C72 C74 Fe2 71.9(2) . . ?
C72 C74 H74 119.6 . . ?
C72 C74 C80 120.9(4) . . ?
C80 C74 Fe2 70.7(3) . . ?
C80 C74 H74 119.6 . . ?
F12 C76 F66 107.0(4) . . ?
F12 C76 F114 108.5(4) . . ?
F12 C76 C18 110.0(3) . . ?
F66 C76 C18 112.6(4) . . ?
F114 C76 F66 106.7(3) . . ?
F114 C76 C18 111.8(4) . . ?
Fe1 C78 H78 131.4 . . ?
C90 C78 Fe1 72.2(3) . . ?
C90 C78 H78 119.3 . . ?
C110 C78 Fe1 70.0(3) . . ?
C110 C78 H78 119.3 . . ?
C110 C78 C90 121.3(4) . . ?
Fe2 C80 H80 132.7 . . ?
C74 C80 Fe2 70.0(3) . . ?
C74 C80 H80 120.0 . . ?
C61 C80 Fe2 70.4(3) . . ?
C61 C80 C74 120.0(4) . . ?
C61 C80 H80 120.0 . . ?
O7 C82 C31 107.2(7) . . ?
O7 C82 C75 112.3(6) . . ?
O7 C82 C81 108.0(5) . . ?
O7 C82 C23 108.9(18) . . ?
O7 C82 C93 113.5(12) . . ?
O7 C82 C47 108.3(8) . . ?
C31 C82 C81 105.9(6) . . ?
C75 C82 C31 113.0(8) . . ?
C75 C82 C81 110.3(6) . . ?
C23 C82 C93 107(2) . . ?
C23 C82 C47 117.9(17) . . ?
C47 C82 C93 101.2(13) . . ?
F142 C84 F181 106.8(6) . . ?
F142 C84 C58 111.0(4) . . ?
F150 C84 F142 107.9(6) . . ?
F150 C84 F181 107.7(4) . . ?
F150 C84 C58 111.4(5) . . ?
F181 C84 C58 111.7(6) . . ?
F72 C86 C18 112.2(4) . . ?
F108 C86 F72 106.8(4) . . ?
F108 C86 C18 110.7(4) . . ?
F134 C86 F72 107.3(4) . . ?
F134 C86 F108 108.4(4) . . ?
F134 C86 C18 111.2(4) . . ?
F16 C88 F18 108.8(4) . . ?
F16 C88 F68 107.3(3) . . ?
F16 C88 C32 111.4(4) . . ?
F18 C88 F68 106.8(4) . . ?
F18 C88 C32 110.8(3) . . ?
F68 C88 C32 111.6(4) . . ?
C78 C90 Fe1 69.0(3) . . ?
C78 C90 C92 117.4(5) . . ?
C78 C90 C35 121.2(4) . . ?
C92 C90 Fe1 69.1(3) . . ?
C92 C90 C35 121.4(5) . . ?
C35 C90 Fe1 131.4(4) . . ?
Fe1 C92 H92 130.8 . . ?
C90 C92 Fe1 72.0(2) . . ?
C90 C92 H92 119.5 . . ?
C114 C92 Fe1 70.6(3) . . ?
C114 C92 C90 121.1(4) . . ?
C114 C92 H92 119.5 . . ?
Fe3 C94 H94 130.8 . . ?
C46 C94 Fe3 72.1(3) . . ?
C46 C94 H94 119.3 . . ?
C46 C94 C108 121.4(4) . . ?
C108 C94 Fe3 70.6(3) . . ?
C108 C94 H94 119.3 . . ?
C72 C96 H96A 109.5 . . ?
C72 C96 H96B 109.5 . . ?
C72 C96 H96C 109.5 . . ?
H96A C96 H96B 109.5 . . ?
H96A C96 H96C 109.5 . . ?
H96B C96 H96C 109.5 . . ?
F100 C98 C12 109.8(4) . . ?
F110 C98 F100 107.2(5) . . ?
F110 C98 C12 111.3(4) . . ?
F152 C98 F100 107.3(4) . . ?
F152 C98 F110 107.7(4) . . ?
F152 C98 C12 113.3(5) . . ?
F160 C100 F111 109.5(5) . . ?
F160 C100 C6 112.4(4) . . ?
F172 C100 F160 108.1(5) . . ?
F172 C100 F111 108.7(4) . . ?
F172 C100 C6 110.2(5) . . ?
F111 C100 C6 108.0(5) . . ?
F148 C102 C20 111.9(4) . . ?
F158 C102 F148 107.9(5) . . ?
F158 C102 C20 110.3(5) . . ?
F178 C102 F148 108.2(5) . . ?
F178 C102 F158 108.5(4) . . ?
F178 C102 C20 109.9(5) . . ?
F86 C104 C20 111.8(4) . . ?
F154 C104 F86 108.3(4) . . ?
F154 C104 F91 107.9(5) . . ?
F154 C104 C20 110.8(4) . . ?
F91 C104 F86 106.7(4) . . ?
F91 C104 C20 111.2(4) . . ?
F170 C106 C58 112.0(5) . . ?
F174 C106 F170 108.0(4) . . ?
F174 C106 F49 107.8(5) . . ?
F174 C106 C58 112.0(5) . . ?
F49 C106 F170 106.7(5) . . ?
F49 C106 C58 110.0(4) . . ?
Fe3 C108 H108 131.7 . . ?
C94 C108 Fe3 70.5(3) . . ?
C94 C108 H108 120.2 . . ?
C94 C108 C63 119.5(4) . . ?
C63 C108 Fe3 70.4(3) . . ?
C63 C108 H108 120.2 . . ?
Fe1 C110 H110 131.1 . . ?
C78 C110 Fe1 70.8(3) . . ?
C78 C110 H110 120.0 . . ?
C17 C110 Fe1 70.9(3) . . ?
C17 C110 C78 120.1(4) . . ?
C17 C110 H110 120.0 . . ?
Fe3 C112 H112 130.4 . . ?
C46 C112 Fe3 72.2(3) . . ?
C46 C112 H112 119.5 . . ?
C116 C112 Fe3 70.5(3) . . ?
C116 C112 C46 121.0(4) . . ?
C116 C112 H112 119.5 . . ?
Fe1 C114 H114 132.1 . . ?
C92 C114 Fe1 70.8(3) . . ?
C92 C114 H114 119.8 . . ?
C92 C114 C17 120.3(4) . . ?
C17 C114 Fe1 70.2(3) . . ?
C17 C114 H114 119.8 . . ?
Fe3 C116 H116 131.5 . . ?
C112 C116 Fe3 70.9(3) . . ?
C112 C116 H116 119.5 . . ?
C112 C116 C63 121.1(5) . . ?
C63 C116 Fe3 71.1(3) . . ?
C63 C116 H116 119.5 . . ?
F14 C29 F109 103.6(4) . . ?
F14 C29 C8 113.5(5) . . ?
F25 C29 F14 113.5(4) . . ?
F25 C29 F109 105.1(5) . . ?
F25 C29 C8 113.5(4) . . ?
F109 C29 C8 106.3(4) . . ?
F104 C59 F47 107.7(5) . . ?
F104 C59 C16 112.3(4) . . ?
F144 C59 F104 108.8(4) . . ?
F144 C59 F47 107.2(5) . . ?
F144 C59 C16 111.7(5) . . ?
F47 C59 C16 108.9(4) . . ?
Fe2 C61 H61 131.0 . . ?
C80 C61 Fe2 71.1(3) . . ?
C80 C61 H61 120.2 . . ?
C80 C61 C65 119.6(5) . . ?
C65 C61 Fe2 70.4(3) . . ?
C65 C61 H61 120.2 . . ?
F128 C31 C82 110.6(9) . . ?
F65 C31 F128 111.1(11) . . ?
F65 C31 F67 108.4(11) . . ?
F65 C31 C82 112.8(10) . . ?
F67 C31 F128 105.6(10) . . ?
F67 C31 C82 107.9(11) . . ?
Fe3 C63 H63 131.5 . . ?
C108 C63 Fe3 70.6(3) . . ?
C108 C63 H63 120.4 . . ?
C116 C63 Fe3 70.3(3) . . ?
C116 C63 C108 119.2(5) . . ?
C116 C63 H63 120.4 . . ?
F162 C2 F164 108.5(4) . . ?
F162 C2 F180 107.5(5) . . ?
F162 C2 C6 111.0(5) . . ?
F164 C2 C6 111.4(5) . . ?
F180 C2 F164 107.8(5) . . ?
F180 C2 C6 110.6(4) . . ?
Fe2 C65 H65 131.7 . . ?
C42 C65 Fe2 70.8(3) . . ?
C42 C65 C61 120.0(4) . . ?
C42 C65 H65 120.0 . . ?
C61 C65 Fe2 70.3(3) . . ?
C61 C65 H65 120.0 . . ?
C46 C33 H33A 109.5 . . ?
C46 C33 H33B 109.5 . . ?
C46 C33 H33C 109.5 . . ?
H33A C33 H33B 109.5 . . ?
H33A C33 H33C 109.5 . . ?
H33B C33 H33C 109.5 . . ?
F23 C67 F121 103.8(8) . . ?
F23 C67 C64 112.2(7) . . ?
F3 C67 F23 109.9(10) . . ?
F3 C67 F121 105.0(8) . . ?
F3 C67 C64 115.5(8) . . ?
F121 C67 C64 109.6(8) . . ?
Fe1 C17 H17 131.3 . . ?
C110 C17 Fe1 70.6(3) . . ?
C110 C17 C114 119.8(5) . . ?
C110 C17 H17 120.1 . . ?
C114 C17 Fe1 70.7(3) . . ?
C114 C17 H17 120.1 . . ?
F166 C69 C20 112.1(4) . . ?
F176 C69 F166 106.0(4) . . ?
F176 C69 C20 111.4(4) . . ?
F103 C69 F166 106.5(4) . . ?
F103 C69 F176 107.4(5) . . ?
F103 C69 C20 113.0(4) . . ?
C90 C35 H35A 109.5 . . ?
C90 C35 H35B 109.5 . . ?
C90 C35 H35C 109.5 . . ?
H35A C35 H35B 109.5 . . ?
H35A C35 H35C 109.5 . . ?
H35B C35 H35C 109.5 . . ?
F95 C71 C8 110.9(5) . . ?
F99 C71 F95 107.5(5) . . ?
F99 C71 F27 106.5(5) . . ?
F99 C71 C8 112.7(5) . . ?
F27 C71 F95 108.6(5) . . ?
F27 C71 C8 110.5(5) . . ?
Fe4 C9 H9 131.5 . . ?
C21 C9 Fe4 70.7(6) . . ?
C21 C9 H9 119.6 . . ?
C21 C9 C87 120.7(10) . . ?
C87 C9 Fe4 71.0(6) . . ?
C87 C9 H9 119.6 . . ?
F146 C73 F59 105.4(5) . . ?
F146 C73 C8 115.4(4) . . ?
F13 C73 F146 110.8(5) . . ?
F13 C73 F59 102.4(5) . . ?
F13 C73 C8 113.7(5) . . ?
F59 C73 C8 108.0(5) . . ?
F105 C37 F7 109.2(8) . . ?
F105 C37 F133 105.2(10) . . ?
F105 C37 C64 114.4(9) . . ?
F7 C37 C64 112.4(9) . . ?
F133 C37 F7 105.9(8) . . ?
F133 C37 C64 109.1(7) . . ?
F55 C75 C82 115.1(9) . . ?
F131 C75 F55 110.2(8) . . ?
F131 C75 C82 108.6(8) . . ?
F35 C75 F55 103.0(9) . . ?
F35 C75 F131 107.4(10) . . ?
F35 C75 C82 112.2(8) . . ?
F78 C19 C16 110.0(5) . . ?
F51 C19 F78 107.9(5) . . ?
F51 C19 F107 109.3(6) . . ?
F51 C19 C16 112.1(4) . . ?
F107 C19 F78 108.1(4) . . ?
F107 C19 C16 109.3(5) . . ?
F101 C77 F53 106.9(6) . . ?
F101 C77 F115 109.0(5) . . ?
F101 C77 C16 109.9(5) . . ?
F53 C77 C16 112.3(4) . . ?
F115 C77 F53 108.5(5) . . ?
F115 C77 C16 110.1(6) . . ?
F61 C39 F127 106.0(7) . . ?
F61 C39 C36 108.2(7) . . ?
F127 C39 C36 111.8(8) . . ?
F33 C39 F61 108.5(9) . . ?
F33 C39 F127 108.3(8) . . ?
F33 C39 C36 113.7(7) . . ?
F97 C79 C6 111.7(5) . . ?
F57 C79 F97 108.4(4) . . ?
F57 C79 C6 110.8(5) . . ?
F117 C79 F97 105.6(6) . . ?
F117 C79 F57 108.5(6) . . ?
F117 C79 C6 111.6(4) . . ?
F2 C5 C14 117.6(7) . . ?
F2 C5 F17 104.6(9) . . ?
F2 C5 F71 125.3(9) . . ?
F17 C5 C14 109.8(7) . . ?
F17 C5 F71 95.2(8) . . ?
F71 C5 C14 101.7(7) . . ?
F102 C81 C82 109.9(7) . . ?
F123 C81 F102 106.7(7) . . ?
F123 C81 F31 108.7(9) . . ?
F123 C81 C82 114.4(7) . . ?
F31 C81 F102 106.0(8) . . ?
F31 C81 C82 110.7(7) . . ?
F113 C41 C64 109.0(5) . . ?
F29 C41 F113 106.5(7) . . ?
F29 C41 F63 107.4(6) . . ?
F29 C41 C64 113.1(5) . . ?
F63 C41 F113 107.3(6) . . ?
F63 C41 C64 113.2(7) . . ?
F30 C83 C14 116.0(7) . . ?
F30 C83 F143 103.1(7) . . ?
F119 C83 F30 113.3(8) . . ?
F119 C83 C14 117.3(8) . . ?
F119 C83 F143 106.7(9) . . ?
C14 C83 F143 97.3(7) . . ?
Fe4 C21 H21 130.9 . . ?
C9 C21 Fe4 70.5(6) . . ?
C9 C21 H21 118.9 . . ?
C9 C21 C11 122.3(8) . . ?
C11 C21 Fe4 72.6(4) . . ?
C11 C21 H21 118.9 . . ?
Fe4 C85 H85 132.5 . . ?
C43 C85 Fe4 69.8(5) . . ?
C43 C85 H85 119.1 . . ?
C43 C85 C11 121.7(8) . . ?
C11 C85 Fe4 71.8(4) . . ?
C11 C85 H85 119.1 . . ?
Fe4 C43 H43 130.7 . . ?
C85 C43 Fe4 71.6(5) . . ?
C85 C43 H43 119.5 . . ?
C87 C43 Fe4 71.0(5) . . ?
C87 C43 C85 121.0(10) . . ?
C87 C43 H43 119.5 . . ?
Fe4 C87 H87 131.8 . . ?
C9 C87 Fe4 70.1(7) . . ?
C9 C87 H87 120.6 . . ?
C43 C87 Fe4 70.2(5) . . ?
C43 C87 C9 118.8(11) . . ?
C43 C87 H87 120.6 . . ?
C21 C11 Fe4 68.1(5) . . ?
C21 C11 C85 115.5(8) . . ?
C21 C11 C91 130.2(7) . . ?
C85 C11 Fe4 69.1(4) . . ?
C85 C11 C91 114.3(7) . . ?
C91 C11 Fe4 130.5(6) . . ?
F15 C89 C36 109.3(8) . . ?
F15 C89 F69 108.9(8) . . ?
F15 C89 F139 106.7(8) . . ?
F69 C89 C36 114.6(7) . . ?
F69 C89 F139 106.3(8) . . ?
F139 C89 C36 110.7(7) . . ?
F135 C45 C14 113.4(8) . . ?
F135 C45 F141 111.4(8) . . ?
F135 C45 F81 113.3(8) . . ?
F141 C45 C14 107.0(7) . . ?
F141 C45 F81 105.4(8) . . ?
F81 C45 C14 105.7(7) . . ?
C11 C91 H91A 109.5 . . ?
C11 C91 H91B 109.5 . . ?
C11 C91 H91C 109.5 . . ?
H91A C91 H91B 109.5 . . ?
H91A C91 H91C 109.5 . . ?
H91B C91 H91C 109.5 . . ?
H91D C91 H91E 109.5 . . ?
H91D C91 H91F 109.5 . . ?
H91E C91 H91F 109.5 . . ?
C111 C91 H91D 109.5 2_667 . ?
C111 C91 H91E 109.5 2_667 . ?
C111 C91 H91F 109.5 2_667 . ?
F128 C23 C82 120(3) . . ?
F128 C23 F73 97(3) . . ?
F73 C23 C82 103(3) . . ?
F37 C23 F128 109(3) . . ?
F37 C23 C82 116(3) . . ?
F37 C23 F73 109(3) . . ?
F55 C93 C82 110(2) . . ?
F55 C93 F147 96(2) . . ?
F55 C93 F149 118(3) . . ?
F147 C93 C82 107(2) . . ?
F149 C93 C82 116(2) . . ?
F149 C93 F147 107(2) . . ?
F102 C47 C82 112.2(14) . . ?
F9 C47 F102 118.1(17) . . ?
F9 C47 C82 101.6(15) . . ?
F9 C47 F145 105.3(18) . . ?
F145 C47 F102 106.6(15) . . ?
F145 C47 C82 112.9(14) . . ?
F93 C3 C36 110.8(8) . . ?
F125 C3 F93 109.9(9) . . ?
F125 C3 F129 103.9(6) . . ?
F125 C3 C36 116.8(6) . . ?
F129 C3 F93 103.0(8) . . ?
F129 C3 C36 111.3(5) . . ?
F75 C3 C36 117.4(18) . . ?
F75 C3 F153 104.1(17) . . ?
F75 C3 F155 116.5(17) . . ?
F153 C3 C36 101.6(6) . . ?
F155 C3 C36 108.0(7) . . ?
F155 C3 F153 107.6(10) . . ?
F19 C97 C36 113.8(17) . . ?
F19 C97 F77 109.1(15) . . ?
F77 C97 C36 106.3(15) . . ?
F39 C97 C36 104.8(13) . . ?
F39 C97 F19 112.9(19) . . ?
F39 C97 F77 109.7(18) . . ?
F151 C49 C36 113.8(14) . . ?
F151 C49 F79 106.5(14) . . ?
F157 C49 C36 108.6(14) . . ?
F157 C49 F151 110.2(14) . . ?
F157 C49 F79 106.4(17) . . ?
F79 C49 C36 111.1(11) . . ?
C36 O2 Al3 145.8(10) . . ?
F30 C25 C14 112.1(11) . . ?
F30 C25 F41 98.2(12) . . ?
F159 C25 F30 121.0(14) . . ?
F159 C25 C14 121.4(14) . . ?
F159 C25 F41 97.3(14) . . ?
F41 C25 C14 98.2(11) . . ?
F23 C103 C64 113(2) . . ?
F23 C103 F165 109(3) . . ?
F23 C103 F85 115(3) . . ?
F165 C103 C64 108(2) . . ?
F165 C103 F85 111(2) . . ?
F85 C103 C64 100(2) . . ?
C64 C13 F83 89(2) . . ?
F167 C13 C64 119(3) . . ?
F167 C13 F83 108(3) . . ?
F167 C13 F43 118(4) . . ?
F43 C13 C64 113(3) . . ?
F43 C13 F83 105(3) . . ?
F21 C105 C64 108(2) . . ?
F21 C105 F169 115(2) . . ?
F21 C105 F171 105(2) . . ?
F169 C105 C64 100(2) . . ?
F171 C105 C64 107(2) . . ?
F171 C105 F169 120(3) . . ?
Fe4 C53 H53 131.3 . . ?
C107 C53 Fe4 70.5(8) . . ?
C107 C53 H53 120.3 . . ?
C107 C53 C55 119.4(12) . . ?
C55 C53 Fe4 70.7(7) . . ?
C55 C53 H53 120.3 . . ?
Fe4 C107 H107 131.2 . . ?
C53 C107 Fe4 71.3(9) . . ?
C53 C107 H107 120.2 . . ?
C53 C107 C109 119.7(15) . . ?
C109 C107 Fe4 70.0(9) . . ?
C109 C107 H107 120.2 . . ?
Fe4 C27 H27 130.3 . . ?
C109 C27 Fe4 70.2(8) . . ?
C109 C27 H27 120.1 . . ?
C109 C27 C111 119.8(13) . . ?
C111 C27 Fe4 72.0(7) . . ?
C111 C27 H27 120.1 . . ?
Fe4 C109 H109 132.0 . . ?
C107 C109 Fe4 70.4(9) . . ?
C107 C109 H109 119.6 . . ?
C27 C109 Fe4 71.0(8) . . ?
C27 C109 C107 120.9(15) . . ?
C27 C109 H109 119.6 . . ?
Fe4 C55 H55 131.9 . . ?
C53 C55 Fe4 70.2(7) . . ?
C53 C55 H55 119.4 . . ?
C111 C55 Fe4 71.6(6) . . ?
C111 C55 C53 121.3(11) . . ?
C111 C55 H55 119.4 . . ?
C91 C111 Fe4 133.3(8) 2_667 . ?
C27 C111 Fe4 69.4(7) . . ?
C27 C111 C55 118.9(12) . . ?
C55 C111 Fe4 69.8(7) . . ?
C64 O17 Al3 147.9(11) . . ?
F88 C113 F173 91(4) . . ?
C58 C113 F88 119(5) . . ?
C58 C113 F173 124(6) . . ?
C58 C113 F11 119(5) . . ?
F11 C113 F88 103(4) . . ?
F11 C113 F173 95(4) . . ?
F87 C57 C58 93(4) . . ?
F175 C57 C58 115(6) . . ?
F175 C57 F87 111(6) . . ?
F175 C57 F179 125(7) . . ?
F179 C57 C58 107(4) . . ?
F179 C57 F87 98(5) . . ?
F177 C115 C58 107(3) . . ?
F177 C115 F89 122(4) . . ?
F177 C115 F45 111(5) . . ?
F89 C115 C58 98(4) . . ?
F89 C115 F45 112(4) . . ?
F45 C115 C58 104(3) . . ?
C14 C45A F135 106.5(3) . . ?
F137 C45A C14 106.32(19) . . ?
F137 C45A F135 87.5(2) . . ?
F137 C45A F81A 124.287(2) . . ?
F81A C45A C14 119.47(19) . . ?
F81A C45A F135 106.5(3) . . ?
C14 C5A F71A 95.5(6) . . ?
F2A C5A C14 109.0(10) . . ?
F2A C5A F17A 92.9(12) . . ?
F2A C5A F71A 103.6(13) . . ?
F17A C5A C14 101.4(6) . . ?
F17A C5A F71A 151.1(9) . . ?

loop_
_geom_bond_atom_site_label_1
_geom_bond_atom_site_label_2
_geom_bond_distance
_geom_bond_site_symmetry_2
_geom_bond_publ_flag
Fe1 C78 2.107(5) 2_557 ?
Fe1 C78 2.107(5) . ?
Fe1 C90 2.148(5) . ?
Fe1 C90 2.148(5) 2_557 ?
Fe1 C92 2.111(4) 2_557 ?
Fe1 C92 2.111(4) . ?
Fe1 C110 2.098(5) . ?
Fe1 C110 2.098(5) 2_557 ?
Fe1 C114 2.107(4) 2_557 ?
Fe1 C114 2.107(4) . ?
Fe1 C17 2.101(5) . ?
Fe1 C17 2.101(5) 2_557 ?
Fe4 C9 2.104(12) . ?
Fe4 C9 2.104(12) 2_667 ?
Fe4 C21 2.106(7) 2_667 ?
Fe4 C21 2.106(7) . ?
Fe4 C43 2.107(9) 2_667 ?
Fe4 C43 2.107(9) . ?
Fe4 C87 2.117(9) 2_667 ?
Fe4 C87 2.117(9) . ?
Fe4 C107 2.118(13) 2_667 ?
Fe4 C107 2.118(14) . ?
Fe4 C109 2.113(16) 2_667 ?
Fe4 C109 2.113(16) . ?
Fe2 C42 2.109(5) . ?
Fe2 C42 2.109(5) 2_566 ?
Fe2 C72 2.137(5) 2_566 ?
Fe2 C72 2.137(5) . ?
Fe2 C74 2.103(4) 2_566 ?
Fe2 C74 2.103(4) . ?
Fe2 C80 2.112(4) 2_566 ?
Fe2 C80 2.112(4) . ?
Fe2 C61 2.103(5) . ?
Fe2 C61 2.103(5) 2_566 ?
Fe2 C65 2.104(5) . ?
Fe2 C65 2.104(5) 2_566 ?
Fe3 C46 2.149(5) . ?
Fe3 C46 2.149(5) 2_656 ?
Fe3 C94 2.113(5) 2_656 ?
Fe3 C94 2.113(5) . ?
Fe3 C108 2.114(5) . ?
Fe3 C108 2.114(5) 2_656 ?
Fe3 C112 2.106(4) . ?
Fe3 C112 2.106(4) 2_656 ?
Fe3 C116 2.101(5) 2_656 ?
Fe3 C116 2.101(5) . ?
Fe3 C63 2.111(5) 2_656 ?
Fe3 C63 2.111(5) . ?
Al1 O4 1.722(3) . ?
Al1 O10 1.726(3) . ?
Al1 O16 1.732(3) . ?
Al1 O18 1.724(3) . ?
Al4 O1 1.723(3) . ?
Al4 O6 1.730(3) . ?
Al4 O8 1.731(3) . ?
Al4 O19 1.726(3) . ?
Al2 O12 1.738(3) . ?
Al2 O14 1.713(3) . ?
Al2 O5 1.724(3) . ?
Al2 O3 1.714(3) . ?
Al3 O11 1.721(4) . ?
Al3 O13 1.698(5) . ?
Al3 O7 1.714(4) . ?
Al3 O15 1.719(5) . ?
Al3 O2 1.766(10) . ?
Al3 O17 1.692(13) . ?
O1 C22 1.355(5) . ?
F1 C4 1.362(4) . ?
F4 C4 1.311(5) . ?
F6 C4 1.329(6) . ?
F8 C60 1.329(6) . ?
F10 C26 1.341(6) . ?
F12 C76 1.319(6) . ?
F14 C29 1.314(6) . ?
F16 C88 1.310(6) . ?
F18 C88 1.335(6) . ?
F20 C62 1.329(6) . ?
F22 C50 1.347(6) . ?
O4 C24 1.359(5) . ?
F24 C70 1.341(6) . ?
F26 C60 1.339(6) . ?
F28 C66 1.342(6) . ?
F30 C83 1.340(10) . ?
F30 C25 1.265(18) . ?
F32 C70 1.330(6) . ?
F34 C26 1.345(6) . ?
F36 C40 1.306(6) . ?
F38 C30 1.319(6) . ?
O6 C1 1.346(5) . ?
F40 C56 1.343(6) . ?
F42 C62 1.351(6) . ?
F44 C40 1.354(5) . ?
F46 C44 1.326(6) . ?
F48 C28 1.351(5) . ?
O8 C6 1.347(5) . ?
F50 C44 1.345(5) . ?
O10 C10 1.345(5) . ?
F52 C52 1.329(6) . ?
F54 C38 1.329(6) . ?
F56 C54 1.343(5) . ?
F58 C26 1.313(5) . ?
F60 C44 1.324(6) . ?
F62 C66 1.328(6) . ?
O12 C8 1.356(6) . ?
F64 C34 1.334(6) . ?
F66 C76 1.346(5) . ?
F68 C88 1.363(5) . ?
F70 C54 1.333(6) . ?
F72 C86 1.352(6) . ?
F74 C28 1.312(6) . ?
F76 C60 1.317(5) . ?
F78 C19 1.375(7) . ?
F80 C30 1.359(5) . ?
F82 C54 1.330(5) . ?
F84 C66 1.317(6) . ?
F86 C104 1.343(6) . ?
F88 C68 1.350(8) . ?
F88 C113 1.44(8) . ?
F90 C48 1.322(5) . ?
O14 C58 1.360(5) . ?
F92 C28 1.330(6) . ?
O16 C18 1.348(5) . ?
O18 C20 1.356(5) . ?
F94 C56 1.320(6) . ?
F96 C50 1.327(5) . ?
F98 C40 1.314(6) . ?
F100 C98 1.339(6) . ?
F102 C81 1.337(10) . ?
F102 C47 1.37(2) . ?
F104 C59 1.350(6) . ?
O19 C32 1.356(5) . ?
F106 C30 1.332(6) . ?
F108 C86 1.326(6) . ?
F110 C98 1.333(6) . ?
O5 C16 1.344(5) . ?
F112 C52 1.339(6) . ?
F114 C76 1.324(6) . ?
F116 C70 1.326(6) . ?
F118 C52 1.327(5) . ?
F120 C48 1.328(6) . ?
F122 C56 1.336(6) . ?
F124 C34 1.339(6) . ?
F126 C48 1.361(6) . ?
F128 C31 1.341(16) . ?
F128 C23 1.33(5) . ?
F130 C50 1.341(6) . ?
F132 C34 1.303(6) . ?
F134 C86 1.323(6) . ?
O11 C14 1.339(6) . ?
F136 C68 1.323(7) . ?
F138 C62 1.331(5) . ?
F140 C38 1.340(6) . ?
F142 C84 1.330(9) . ?
F144 C59 1.296(7) . ?
F146 C73 1.313(7) . ?
F148 C102 1.335(6) . ?
F150 C84 1.321(9) . ?
F152 C98 1.325(6) . ?
F154 C104 1.313(6) . ?
F156 C68 1.319(7) . ?
F158 C102 1.327(7) . ?
F160 C100 1.329(7) . ?
O3 C12 1.353(5) . ?
F162 C2 1.310(6) . ?
F164 C2 1.350(6) . ?
F166 C69 1.371(6) . ?
F168 C38 1.318(6) . ?
F170 C106 1.351(6) . ?
F172 C100 1.312(7) . ?
F174 C106 1.319(7) . ?
F176 C69 1.334(7) . ?
F178 C102 1.322(7) . ?
F180 C2 1.345(7) . ?
F181 C84 1.344(7) . ?
F91 C104 1.334(6) . ?
F23 C67 1.320(12) . ?
F23 C103 1.27(4) . ?
F93 C3 1.409(13) . ?
F47 C59 1.375(7) . ?
F95 C71 1.352(8) . ?
F3 C67 1.311(11) . ?
F97 C79 1.372(7) . ?
F49 C106 1.331(7) . ?
F99 C71 1.293(8) . ?
F25 C29 1.263(7) . ?
O13 C36 1.367(7) . ?
F101 C77 1.335(7) . ?
F51 C19 1.295(7) . ?
O7 C82 1.357(6) . ?
F103 C69 1.306(7) . ?
F13 C73 1.297(7) . ?
F105 C37 1.280(15) . ?
F53 C77 1.347(7) . ?
F107 C19 1.352(7) . ?
O15 C64 1.351(6) . ?
F27 C71 1.346(7) . ?
F109 C29 1.404(7) . ?
F55 C75 1.342(12) . ?
F55 C93 1.18(3) . ?
F111 C100 1.352(8) . ?
F7 C37 1.350(12) . ?
F113 C41 1.344(10) . ?
F57 C79 1.359(8) . ?
F115 C77 1.340(9) . ?
C1 C52 1.558(6) . ?
C1 C60 1.558(6) . ?
C1 C66 1.553(6) . ?
F29 C41 1.330(9) . ?
F117 C79 1.318(8) . ?
F59 C73 1.399(9) . ?
F119 C83 1.218(11) . ?
F15 C89 1.314(12) . ?
F121 C67 1.382(12) . ?
C4 C24 1.554(6) . ?
C6 C100 1.556(7) . ?
C6 C2 1.563(7) . ?
C6 C79 1.533(8) . ?
F61 C39 1.323(12) . ?
C8 C29 1.555(7) . ?
C8 C71 1.560(8) . ?
C8 C73 1.525(7) . ?
C10 C26 1.556(6) . ?
C10 C56 1.541(7) . ?
C10 C70 1.556(6) . ?
F123 C81 1.304(13) . ?
C12 C34 1.564(7) . ?
C12 C38 1.541(7) . ?
C12 C98 1.551(6) . ?
F31 C81 1.304(11) . ?
C14 C5 1.606(10) . ?
C14 C83 1.500(11) . ?
C14 C45 1.539(10) . ?
C14 C25 1.631(16) . ?
C14 C45A 1.462(4) . ?
C14 C5A 1.570(5) . ?
F125 C3 1.339(9) . ?
C16 C59 1.556(7) . ?
C16 C19 1.560(7) . ?
C16 C77 1.532(7) . ?
C18 C50 1.554(7) . ?
C18 C76 1.557(6) . ?
C18 C86 1.545(7) . ?
F63 C41 1.341(9) . ?
C20 C102 1.558(6) . ?
C20 C104 1.546(7) . ?
C20 C69 1.542(6) . ?
C22 C28 1.543(6) . ?
C22 C40 1.564(6) . ?
C22 C48 1.538(7) . ?
C24 C30 1.548(7) . ?
C24 C54 1.546(7) . ?
F127 C39 1.377(12) . ?
F2 C5 1.147(11) . ?
C32 C44 1.552(6) . ?
C32 C62 1.546(7) . ?
C32 C88 1.555(6) . ?
F129 C3 1.400(9) . ?
C36 C39 1.519(10) . ?
C36 C89 1.511(10) . ?
C36 C3 1.540(8) . ?
C36 C97 1.66(2) . ?
C36 C49 1.637(18) . ?
C36 O2 1.333(12) . ?
F65 C31 1.309(17) . ?
F131 C75 1.335(12) . ?
C42 H42 0.9500 . ?
C42 C72 1.407(6) . ?
C42 C65 1.396(8) . ?
F33 C39 1.295(12) . ?
C46 C94 1.407(6) . ?
C46 C112 1.415(7) . ?
C46 C33 1.494(7) . ?
F133 C37 1.345(11) . ?
C58 C68 1.548(7) . ?
C58 C84 1.575(8) . ?
C58 C106 1.540(7) . ?
C58 C113 1.36(3) . ?
C58 C57 1.57(6) . ?
C58 C115 1.81(5) . ?
C64 C67 1.554(14) . ?
C64 C37 1.510(13) . ?
C64 C41 1.547(9) . ?
C64 C103 1.59(4) . ?
C64 C13 1.61(4) . ?
C64 C105 1.61(4) . ?
C64 O17 1.378(14) . ?
C72 C74 1.411(7) . ?
C72 C96 1.496(7) . ?
C74 H74 0.9500 . ?
C74 C80 1.417(8) . ?
C78 H78 0.9500 . ?
C78 C90 1.415(7) . ?
C78 C110 1.410(8) . ?
F67 C31 1.313(12) . ?
C80 H80 0.9500 . ?
C80 C61 1.392(8) . ?
C82 C31 1.579(16) . ?
C82 C75 1.490(13) . ?
C82 C81 1.593(9) . ?
C82 C23 1.44(5) . ?
C82 C93 1.72(3) . ?
C82 C47 1.52(2) . ?
F135 C45 1.301(13) . ?
F135 C45A 1.503(5) . ?
C90 C92 1.417(7) . ?
C90 C35 1.492(8) . ?
C92 H92 0.9500 . ?
C92 C114 1.394(8) . ?
F17 C5 1.345(11) . ?
C94 H94 0.9500 . ?
C94 C108 1.410(8) . ?
F69 C89 1.318(13) . ?
C96 H96A 0.9800 . ?
C96 H96B 0.9800 . ?
C96 H96C 0.9800 . ?
F139 C89 1.370(10) . ?
C108 H108 0.9500 . ?
C108 C63 1.413(8) . ?
C110 H110 0.9500 . ?
C110 C17 1.384(8) . ?
C112 H112 0.9500 . ?
C112 C116 1.391(8) . ?
C114 H114 0.9500 . ?
C114 C17 1.410(7) . ?
C116 H116 0.9500 . ?
C116 C63 1.394(7) . ?
F35 C75 1.330(14) . ?
F141 C45 1.447(13) . ?
C61 H61 0.9500 . ?
C61 C65 1.416(7) . ?
C63 H63 0.9500 . ?
C65 H65 0.9500 . ?
C33 H33A 0.9800 . ?
C33 H33B 0.9800 . ?
C33 H33C 0.9800 . ?
C17 H17 0.9500 . ?
C35 H35A 0.9800 . ?
C35 H35B 0.9800 . ?
C35 H35C 0.9800 . ?
C9 H9 0.9500 . ?
C9 C21 1.397(17) . ?
C9 C87 1.405(15) . ?
C5 F71 1.409(11) . ?
F143 C83 1.612(14) . ?
C21 H21 0.9500 . ?
C21 C11 1.436(12) . ?
C85 H85 0.9500 . ?
C85 C43 1.404(14) . ?
C85 C11 1.437(10) . ?
C43 H43 0.9500 . ?
C43 C87 1.403(15) . ?
C87 H87 0.9500 . ?
C11 C91 1.479(12) . ?
C45 F81 1.460(12) . ?
C91 H91A 0.9800 . ?
C91 H91B 0.9800 . ?
C91 H91C 0.9800 . ?
C91 H91D 0.9800 . ?
C91 H91E 0.9800 . ?
C91 H91F 0.9800 . ?
C91 C111 1.448(15) 2_667 ?
F9 C47 1.36(3) . ?
F145 C47 1.36(3) . ?
F73 C23 1.37(4) . ?
F147 C93 1.41(3) . ?
F37 C23 1.29(4) . ?
F149 C93 1.27(4) . ?
F75 C3 1.09(3) . ?
F151 C49 1.33(2) . ?
F19 C97 1.31(2) . ?
F153 C3 1.438(12) . ?
F77 C97 1.38(2) . ?
F155 C3 1.229(15) . ?
F39 C97 1.31(3) . ?
F157 C49 1.30(2) . ?
F79 C49 1.37(2) . ?
F159 C25 1.182(19) . ?
F41 C25 1.60(2) . ?
F165 C103 1.32(2) . ?
F83 C13 1.87(5) . ?
F167 C13 1.22(4) . ?
F21 C105 1.34(2) . ?
F169 C105 1.36(2) . ?
F85 C103 1.36(2) . ?
F171 C105 1.35(2) . ?
F43 C13 1.31(4) . ?
C53 H53 0.9500 . ?
C53 C107 1.39(2) . ?
C53 C55 1.43(2) . ?
C107 H107 0.9500 . ?
C107 C109 1.43(3) . ?
C27 H27 0.9500 . ?
C27 C109 1.41(2) . ?
C27 C111 1.414(16) . ?
C109 H109 0.9500 . ?
C55 H55 0.9500 . ?
C55 C111 1.418(16) . ?
F173 C113 1.51(8) . ?
F87 C57 1.53(7) . ?
F175 C57 1.03(8) . ?
F11 C113 1.40(8) . ?
F177 C115 1.23(6) . ?
F89 C115 1.27(6) . ?
F179 C57 1.34(9) . ?
C115 F45 1.30(6) . ?
F137 C45A 1.32033(2) . ?
C45A F81A 1.41992(4) . ?
F2A C5A 1.129(16) . ?
F17A C5A 1.445(12) . ?
C5A F71A 1.584(14) . ?

loop_
_geom_torsion_atom_site_label_1
_geom_torsion_atom_site_label_2
_geom_torsion_atom_site_label_3
_geom_torsion_atom_site_label_4
_geom_torsion
_geom_torsion_site_symmetry_1
_geom_torsion_site_symmetry_2
_geom_torsion_site_symmetry_3
_geom_torsion_site_symmetry_4
_geom_torsion_publ_flag
Fe1 C78 C90 C92 51.1(4) . . . . ?
Fe1 C78 C90 C35 -126.5(5) . . . . ?
Fe1 C78 C110 C17 -52.9(4) . . . . ?
Fe1 C90 C92 C114 52.8(4) . . . . ?
Fe1 C92 C114 C17 51.8(4) . . . . ?
Fe1 C110 C17 C114 -52.7(4) . . . . ?
Fe1 C114 C17 C110 52.7(4) . . . . ?
Fe4 C9 C21 C11 53.3(8) . . . . ?
Fe4 C9 C87 C43 -52.4(9) . . . . ?
Fe4 C21 C11 C85 51.9(6) . . . . ?
Fe4 C21 C11 C91 -125.2(9) . . . . ?
Fe4 C85 C43 C87 53.0(9) . . . . ?
Fe4 C85 C11 C21 -51.4(6) . . . . ?
Fe4 C85 C11 C91 126.2(7) . . . . ?
Fe4 C43 C87 C9 52.3(10) . . . . ?
Fe4 C53 C107 C109 -52.5(12) . . . . ?
Fe4 C53 C55 C111 52.3(10) . . . . ?
Fe4 C107 C109 C27 -52.1(12) . . . . ?
Fe4 C27 C109 C107 51.8(12) . . . . ?
Fe4 C27 C111 C91 130.4(12) . . . 2_667 ?
Fe4 C27 C111 C55 -51.2(9) . . . . ?
Fe4 C55 C111 C91 -130.2(8) . . . 2_667 ?
Fe4 C55 C111 C27 51.0(9) . . . . ?
Fe2 C42 C72 C74 -51.1(4) . . . . ?
Fe2 C42 C72 C96 126.4(5) . . . . ?
Fe2 C42 C65 C61 52.2(4) . . . . ?
Fe2 C72 C74 C80 -53.1(4) . . . . ?
Fe2 C74 C80 C61 -51.5(4) . . . . ?
Fe2 C80 C61 C65 -52.9(4) . . . . ?
Fe2 C61 C65 C42 -52.4(4) . . . . ?
Fe3 C46 C94 C108 -52.6(4) . . . . ?
Fe3 C46 C112 C116 53.0(4) . . . . ?
Fe3 C94 C108 C63 -52.4(4) . . . . ?
Fe3 C108 C63 C116 -52.6(4) . . . . ?
Fe3 C112 C116 C63 52.4(4) . . . . ?
Fe3 C116 C63 C108 52.8(4) . . . . ?
Al1 O4 C24 C4 -167.4(4) . . . . ?
Al1 O4 C24 C30 73.6(6) . . . . ?
Al1 O4 C24 C54 -48.3(7) . . . . ?
Al1 O10 C10 C26 -143.3(4) . . . . ?
Al1 O10 C10 C56 -23.2(6) . . . . ?
Al1 O10 C10 C70 98.5(5) . . . . ?
Al1 O16 C18 C50 -67.6(6) . . . . ?
Al1 O16 C18 C76 52.9(7) . . . . ?
Al1 O16 C18 C86 172.0(4) . . . . ?
Al1 O18 C20 C102 -60.6(7) . . . . ?
Al1 O18 C20 C104 61.4(6) . . . . ?
Al1 O18 C20 C69 -179.3(4) . . . . ?
Al4 O1 C22 C28 52.5(7) . . . . ?
Al4 O1 C22 C40 172.5(4) . . . . ?
Al4 O1 C22 C48 -69.5(6) . . . . ?
Al4 O6 C1 C52 -98.5(5) . . . . ?
Al4 O6 C1 C60 22.6(6) . . . . ?
Al4 O6 C1 C66 142.4(4) . . . . ?
Al4 O8 C6 C100 -59.8(7) . . . . ?
Al4 O8 C6 C2 60.6(6) . . . . ?
Al4 O8 C6 C79 178.2(4) . . . . ?
Al4 O19 C32 C44 176.1(4) . . . . ?
Al4 O19 C32 C62 -63.6(7) . . . . ?
Al4 O19 C32 C88 56.7(7) . . . . ?
Al2 O12 C8 C29 18.7(7) . . . . ?
Al2 O12 C8 C71 -99.1(6) . . . . ?
Al2 O12 C8 C73 140.4(5) . . . . ?
Al2 O14 C58 C68 -79.7(7) . . . . ?
Al2 O14 C58 C84 161.7(5) . . . . ?
Al2 O14 C58 C106 43.3(8) . . . . ?
Al2 O14 C58 C113 -67(4) . . . . ?
Al2 O14 C58 C57 175(3) . . . . ?
Al2 O14 C58 C115 69(2) . . . . ?
Al2 O5 C16 C59 64.5(6) . . . . ?
Al2 O5 C16 C19 -178.0(4) . . . . ?
Al2 O5 C16 C77 -58.4(7) . . . . ?
Al2 O3 C12 C34 176.3(5) . . . . ?
Al2 O3 C12 C38 -63.3(7) . . . . ?
Al2 O3 C12 C98 58.1(7) . . . . ?
Al3 O11 C14 C5 -103.8(7) . . . . ?
Al3 O11 C14 C83 13.7(9) . . . . ?
Al3 O11 C14 C45 141.9(7) . . . . ?
Al3 O11 C14 C25 -11.4(10) . . . . ?
Al3 O11 C14 C45A 113.1(5) . . . . ?
Al3 O11 C14 C5A -122.3(5) . . . . ?
Al3 O13 C36 C39 -176.2(9) . . . . ?
Al3 O13 C36 C89 56.2(12) . . . . ?
Al3 O13 C36 C3 -61.7(11) . . . . ?
Al3 O7 C82 C31 -149.1(7) . . . . ?
Al3 O7 C82 C75 -24.5(10) . . . . ?
Al3 O7 C82 C81 97.3(8) . . . . ?
Al3 O7 C82 C23 -160.5(17) . . . . ?
Al3 O7 C82 C93 -41.4(14) . . . . ?
Al3 O7 C82 C47 70.2(12) . . . . ?
Al3 O15 C64 C67 170.1(9) . . . . ?
Al3 O15 C64 C37 -66.9(11) . . . . ?
Al3 O15 C64 C41 56.2(11) . . . . ?
O1 Al4 O6 C1 52.2(5) . . . . ?
O1 Al4 O8 C6 80.7(5) . . . . ?
O1 Al4 O19 C32 150.9(5) . . . . ?
O1 C22 C28 F48 164.0(4) . . . . ?
O1 C22 C28 F74 43.2(5) . . . . ?
O1 C22 C28 F92 -77.2(5) . . . . ?
O1 C22 C40 F36 44.7(5) . . . . ?
O1 C22 C40 F44 165.0(4) . . . . ?
O1 C22 C40 F98 -76.0(5) . . . . ?
O1 C22 C48 F90 46.6(5) . . . . ?
O1 C22 C48 F120 -73.9(4) . . . . ?
O1 C22 C48 F126 166.4(4) . . . . ?
F1 C4 C24 O4 163.9(3) . . . . ?
F1 C4 C24 C30 -76.7(5) . . . . ?
F1 C4 C24 C54 43.5(5) . . . . ?
F4 C4 C24 O4 43.9(5) . . . . ?
F4 C4 C24 C30 163.2(3) . . . . ?
F4 C4 C24 C54 -76.6(4) . . . . ?
F6 C4 C24 O4 -77.4(4) . . . . ?
F6 C4 C24 C30 42.0(4) . . . . ?
F6 C4 C24 C54 162.2(3) . . . . ?
O4 Al1 O10 C10 76.8(5) . . . . ?
O4 Al1 O16 C18 164.0(5) . . . . ?
O4 Al1 O18 C20 40.4(6) . . . . ?
O4 C24 C30 F38 40.0(5) . . . . ?
O4 C24 C30 F80 159.7(4) . . . . ?
O4 C24 C30 F106 -80.6(5) . . . . ?
O4 C24 C54 F56 165.4(4) . . . . ?
O4 C24 C54 F70 -74.4(4) . . . . ?
O4 C24 C54 F82 45.2(5) . . . . ?
O6 Al4 O1 C22 -161.5(5) . . . . ?
O6 Al4 O8 C6 -38.3(5) . . . . ?
O6 Al4 O19 C32 -89.8(6) . . . . ?
O6 C1 C52 F52 -43.5(5) . . . . ?
O6 C1 C52 F112 -162.9(4) . . . . ?
O6 C1 C52 F118 75.5(4) . . . . ?
O6 C1 C60 F8 -165.5(3) . . . . ?
O6 C1 C60 F26 75.7(4) . . . . ?
O6 C1 C60 F76 -43.4(5) . . . . ?
O6 C1 C66 F28 74.6(5) . . . . ?
O6 C1 C66 F62 -165.1(4) . . . . ?
O6 C1 C66 F84 -43.0(5) . . . . ?
O8 Al4 O1 C22 80.2(6) . . . . ?
O8 Al4 O6 C1 173.3(5) . . . . ?
O8 Al4 O19 C32 28.8(6) . . . . ?
O8 C6 C100 F160 162.5(5) . . . . ?
O8 C6 C100 F172 41.9(6) . . . . ?
O8 C6 C100 F111 -76.7(5) . . . . ?
O8 C6 C2 F162 39.1(6) . . . . ?
O8 C6 C2 F164 160.0(4) . . . . ?
O8 C6 C2 F180 -80.2(5) . . . . ?
O8 C6 C79 F97 162.2(5) . . . . ?
O8 C6 C79 F57 -76.8(5) . . . . ?
O8 C6 C79 F117 44.2(6) . . . . ?
O10 Al1 O4 C24 77.6(5) . . . . ?
O10 Al1 O16 C18 41.9(5) . . . . ?
O10 Al1 O18 C20 162.3(5) . . . . ?
O10 C10 C26 F10 -42.8(4) . . . . ?
O10 C10 C26 F34 -161.6(3) . . . . ?
O10 C10 C26 F58 76.7(5) . . . . ?
O10 C10 C56 F40 -161.5(3) . . . . ?
O10 C10 C56 F94 -40.0(5) . . . . ?
O10 C10 C56 F122 79.0(5) . . . . ?
O10 C10 C70 F24 -164.9(4) . . . . ?
O10 C10 C70 F32 74.7(5) . . . . ?
O10 C10 C70 F116 -44.3(5) . . . . ?
O12 Al2 O14 C58 -156.1(6) . . . . ?
O12 Al2 O5 C16 -37.5(5) . . . . ?
O12 Al2 O3 C12 -88.0(6) . . . . ?
O12 C8 C29 F14 -170.8(4) . . . . ?
O12 C8 C29 F25 -39.1(6) . . . . ?
O12 C8 C29 F109 75.9(5) . . . . ?
O12 C8 C71 F95 -162.2(4) . . . . ?
O12 C8 C71 F99 -41.7(6) . . . . ?
O12 C8 C71 F27 77.3(5) . . . . ?
O12 C8 C73 F146 -165.0(5) . . . . ?
O12 C8 C73 F13 -35.4(7) . . . . ?
O12 C8 C73 F59 77.4(5) . . . . ?
O14 Al2 O12 C8 50.5(6) . . . . ?
O14 Al2 O5 C16 81.2(5) . . . . ?
O14 Al2 O3 C12 152.1(6) . . . . ?
O14 C58 C68 F88 169.3(4) . . . . ?
O14 C58 C68 F136 49.3(7) . . . . ?
O14 C58 C68 F156 -70.9(5) . . . . ?
O14 C58 C84 F142 45.9(6) . . . . ?
O14 C58 C84 F150 -74.4(6) . . . . ?
O14 C58 C84 F181 165.1(5) . . . . ?
O14 C58 C106 F170 164.5(5) . . . . ?
O14 C58 C106 F174 42.9(6) . . . . ?
O14 C58 C106 F49 -77.0(5) . . . . ?
O14 C58 C113 F88 -175(5) . . . . ?
O14 C58 C113 F173 71(7) . . . . ?
O14 C58 C113 F11 -48(7) . . . . ?
O14 C58 C57 F87 34(3) . . . . ?
O14 C58 C57 F175 -81(6) . . . . ?
O14 C58 C57 F179 134(4) . . . . ?
O14 C58 C115 F177 148(2) . . . . ?
O14 C58 C115 F89 20(4) . . . . ?
O14 C58 C115 F45 -95(4) . . . . ?
O16 Al1 O4 C24 -40.9(6) . . . . ?
O16 Al1 O10 C10 -164.0(4) . . . . ?
O16 Al1 O18 C20 -79.1(5) . . . . ?
O16 C18 C50 F22 79.1(4) . . . . ?
O16 C18 C50 F96 -40.5(5) . . . . ?
O16 C18 C50 F130 -161.1(4) . . . . ?
O16 C18 C76 F12 -44.4(5) . . . . ?
O16 C18 C76 F66 -163.7(4) . . . . ?
O16 C18 C76 F114 76.3(5) . . . . ?
O16 C18 C86 F72 -164.1(4) . . . . ?
O16 C18 C86 F108 -44.9(5) . . . . ?
O16 C18 C86 F134 75.7(5) . . . . ?
O18 Al1 O4 C24 -163.7(5) . . . . ?
O18 Al1 O10 C10 -41.4(5) . . . . ?
O18 Al1 O16 C18 -77.2(5) . . . . ?
O18 C20 C102 F148 -160.7(4) . . . . ?
O18 C20 C102 F158 79.2(5) . . . . ?
O18 C20 C102 F178 -40.4(6) . . . . ?
O18 C20 C104 F86 -165.5(3) . . . . ?
O18 C20 C104 F154 -44.7(5) . . . . ?
O18 C20 C104 F91 75.3(5) . . . . ?
O18 C20 C69 F166 -164.4(4) . . . . ?
O18 C20 C69 F176 -45.7(5) . . . . ?
O18 C20 C69 F103 75.3(5) . . . . ?
O19 Al4 O1 C22 -40.4(6) . . . . ?
O19 Al4 O6 C1 -66.9(5) . . . . ?
O19 Al4 O8 C6 -159.5(4) . . . . ?
O19 C32 C44 F46 -44.6(5) . . . . ?
O19 C32 C44 F50 -163.9(4) . . . . ?
O19 C32 C44 F60 76.0(5) . . . . ?
O19 C32 C62 F20 79.2(4) . . . . ?
O19 C32 C62 F42 -160.6(3) . . . . ?
O19 C32 C62 F138 -41.0(5) . . . . ?
O19 C32 C88 F16 -46.2(5) . . . . ?
O19 C32 C88 F18 75.0(5) . . . . ?
O19 C32 C88 F68 -166.1(4) . . . . ?
O5 Al2 O12 C8 170.9(5) . . . . ?
O5 Al2 O14 C58 85.8(6) . . . . ?
O5 Al2 O3 C12 30.9(7) . . . . ?
O5 C16 C59 F104 159.0(4) . . . . ?
O5 C16 C59 F144 36.4(6) . . . . ?
O5 C16 C59 F47 -81.8(5) . . . . ?
O5 C16 C19 F78 163.7(4) . . . . ?
O5 C16 C19 F51 43.6(6) . . . . ?
O5 C16 C19 F107 -77.7(5) . . . . ?
O5 C16 C77 F101 43.8(7) . . . . ?
O5 C16 C77 F53 162.6(5) . . . . ?
O5 C16 C77 F115 -76.3(6) . . . . ?
O11 Al3 O13 C36 -164.1(9) . . . . ?
O11 Al3 O7 C82 -27.5(7) . . . . ?
O11 Al3 O15 C64 -87.1(9) . . . . ?
O11 Al3 O2 C36 96.4(16) . . . . ?
O11 Al3 O17 C64 177(2) . . . . ?
O11 C14 C5 F2 -52.7(9) . . . . ?
O11 C14 C5 F17 -172.1(6) . . . . ?
O11 C14 C5 F71 88.0(7) . . . . ?
O11 C14 C83 F30 -171.7(7) . . . . ?
O11 C14 C83 F119 -33.2(12) . . . . ?
O11 C14 C83 F143 79.8(6) . . . . ?
O11 C14 C45 F135 -162.7(7) . . . . ?
O11 C14 C45 F141 74.1(8) . . . . ?
O11 C14 C45 F81 -38.0(9) . . . . ?
O11 C14 C25 F30 156.1(9) . . . . ?
O11 C14 C25 F159 -50.0(18) . . . . ?
O11 C14 C25 F41 53.8(12) . . . . ?
O11 C14 C45A F135 163.2(3) . . . . ?
O11 C14 C45A F137 70.9(3) . . . . ?
O11 C14 C45A F81A -76.2(3) . . . . ?
O11 C14 C5A F2A -60.2(12) . . . . ?
O11 C14 C5A F17A -157.3(7) . . . . ?
O11 C14 C5A F71A 46.2(7) . . . . ?
O3 Al2 O12 C8 -69.3(5) . . . . ?
O3 Al2 O14 C58 -34.3(6) . . . . ?
O3 Al2 O5 C16 -159.0(5) . . . . ?
O3 C12 C34 F64 -42.5(5) . . . . ?
O3 C12 C34 F124 -161.1(4) . . . . ?
O3 C12 C34 F132 77.8(5) . . . . ?
O3 C12 C38 F54 78.9(4) . . . . ?
O3 C12 C38 F140 -161.5(4) . . . . ?
O3 C12 C38 F168 -40.8(5) . . . . ?
O3 C12 C98 F100 -45.2(5) . . . . ?
O3 C12 C98 F110 73.4(5) . . . . ?
O3 C12 C98 F152 -165.1(4) . . . . ?
O13 Al3 O11 C14 60.5(7) . . . . ?
O13 Al3 O7 C82 87.4(7) . . . . ?
O13 Al3 O15 C64 154.8(9) . . . . ?
O13 C36 C39 F61 -80.6(9) . . . . ?
O13 C36 C39 F127 163.0(6) . . . . ?
O13 C36 C39 F33 40.0(10) . . . . ?
O13 C36 C89 F15 48.5(9) . . . . ?
O13 C36 C89 F69 -74.1(8) . . . . ?
O13 C36 C89 F139 165.7(7) . . . . ?
O13 C36 C3 F93 -69.3(9) . . . . ?
O13 C36 C3 F125 163.8(6) . . . . ?
O13 C36 C3 F129 44.6(7) . . . . ?
O7 Al3 O11 C14 177.3(6) . . . . ?
O7 Al3 O13 C36 79.2(10) . . . . ?
O7 Al3 O15 C64 35.5(10) . . . . ?
O7 Al3 O2 C36 -37.2(19) . . . . ?
O7 Al3 O17 C64 -72(2) . . . . ?
O7 C82 C31 F128 -166.5(7) . . . . ?
O7 C82 C31 F65 -41.3(10) . . . . ?
O7 C82 C31 F67 78.4(11) . . . . ?
O7 C82 C75 F55 -164.0(7) . . . . ?
O7 C82 C75 F131 -39.9(11) . . . . ?
O7 C82 C75 F35 78.6(8) . . . . ?
O7 C82 C81 F102 -164.1(6) . . . . ?
O7 C82 C81 F123 75.9(8) . . . . ?
O7 C82 C81 F31 -47.4(10) . . . . ?
O7 C82 C23 F128 179(2) . . . . ?
O7 C82 C23 F73 -75(2) . . . . ?
O7 C82 C23 F37 44(4) . . . . ?
O7 C82 C93 F55 174.6(16) . . . . ?
O7 C82 C93 F147 -82(2) . . . . ?
O7 C82 C93 F149 38(3) . . . . ?
O7 C82 C47 F102 161.0(11) . . . . ?
O7 C82 C47 F9 34.0(18) . . . . ?
O7 C82 C47 F145 -78.4(14) . . . . ?
O15 Al3 O11 C14 -59.3(7) . . . . ?
O15 Al3 O13 C36 -40.8(10) . . . . ?
O15 Al3 O7 C82 -153.3(7) . . . . ?
O15 C64 C67 F23 -39.0(9) . . . . ?
O15 C64 C67 F3 -166.0(8) . . . . ?
O15 C64 C67 F121 75.7(8) . . . . ?
O15 C64 C37 F105 74.5(9) . . . . ?
O15 C64 C37 F7 -160.2(6) . . . . ?
O15 C64 C37 F133 -43.0(10) . . . . ?
O15 C64 C41 F113 -46.3(7) . . . . ?
O15 C64 C41 F29 71.9(7) . . . . ?
O15 C64 C41 F63 -165.6(5) . . . . ?
C4 C24 C30 F38 -77.9(4) . . . . ?
C4 C24 C30 F80 41.9(5) . . . . ?
C4 C24 C30 F106 161.5(3) . . . . ?
C4 C24 C54 F56 -76.4(5) . . . . ?
C4 C24 C54 F70 43.8(5) . . . . ?
C4 C24 C54 F82 163.4(4) . . . . ?
C26 C10 C56 F40 -41.9(5) . . . . ?
C26 C10 C56 F94 79.5(5) . . . . ?
C26 C10 C56 F122 -161.4(4) . . . . ?
C26 C10 C70 F24 77.4(5) . . . . ?
C26 C10 C70 F32 -43.1(5) . . . . ?
C26 C10 C70 F116 -162.0(4) . . . . ?
C28 C22 C40 F36 165.8(4) . . . . ?
C28 C22 C40 F44 -74.0(5) . . . . ?
C28 C22 C40 F98 45.1(5) . . . . ?
C28 C22 C48 F90 -76.6(4) . . . . ?
C28 C22 C48 F120 163.0(3) . . . . ?
C28 C22 C48 F126 43.2(5) . . . . ?
C30 C24 C54 F56 43.4(5) . . . . ?
C30 C24 C54 F70 163.7(3) . . . . ?
C30 C24 C54 F82 -76.7(5) . . . . ?
C34 C12 C38 F54 -162.1(4) . . . . ?
C34 C12 C38 F140 -42.5(5) . . . . ?
C34 C12 C38 F168 78.2(5) . . . . ?
C34 C12 C98 F100 -162.6(4) . . . . ?
C34 C12 C98 F110 -44.1(5) . . . . ?
C34 C12 C98 F152 77.4(5) . . . . ?
C38 C12 C34 F64 -163.8(3) . . . . ?
C38 C12 C34 F124 77.6(5) . . . . ?
C38 C12 C34 F132 -43.5(5) . . . . ?
C38 C12 C98 F100 77.3(5) . . . . ?
C38 C12 C98 F110 -164.1(4) . . . . ?
C38 C12 C98 F152 -42.6(5) . . . . ?
C40 C22 C28 F48 46.2(5) . . . . ?
C40 C22 C28 F74 -74.6(4) . . . . ?
C40 C22 C28 F92 165.0(4) . . . . ?
C40 C22 C48 F90 162.8(4) . . . . ?
C40 C22 C48 F120 42.4(5) . . . . ?
C40 C22 C48 F126 -77.4(5) . . . . ?
C42 C72 C74 Fe2 51.2(4) . . . . ?
C42 C72 C74 C80 -1.9(7) . . . . ?
C44 C32 C62 F20 -161.9(3) . . . . ?
C44 C32 C62 F42 -41.7(4) . . . . ?
C44 C32 C62 F138 77.9(5) . . . . ?
C44 C32 C88 F16 -164.4(4) . . . . ?
C44 C32 C88 F18 -43.2(5) . . . . ?
C44 C32 C88 F68 75.7(5) . . . . ?
C46 C94 C108 Fe3 53.3(4) . . . . ?
C46 C94 C108 C63 1.0(8) . . . . ?
C46 C112 C116 Fe3 -53.8(4) . . . . ?
C46 C112 C116 C63 -1.4(8) . . . . ?
C48 C22 C28 F48 -73.9(4) . . . . ?
C48 C22 C28 F74 165.3(3) . . . . ?
C48 C22 C28 F92 44.9(4) . . . . ?
C48 C22 C40 F36 -73.8(5) . . . . ?
C48 C22 C40 F44 46.4(5) . . . . ?
C48 C22 C40 F98 165.5(4) . . . . ?
C50 C18 C76 F12 77.8(5) . . . . ?
C50 C18 C76 F66 -41.5(5) . . . . ?
C50 C18 C76 F114 -161.6(4) . . . . ?
C50 C18 C86 F72 74.5(5) . . . . ?
C50 C18 C86 F108 -166.3(3) . . . . ?
C50 C18 C86 F134 -45.7(5) . . . . ?
C52 C1 C60 F8 -43.8(5) . . . . ?
C52 C1 C60 F26 -162.7(4) . . . . ?
C52 C1 C60 F76 78.2(5) . . . . ?
C52 C1 C66 F28 -45.1(5) . . . . ?
C52 C1 C66 F62 75.3(5) . . . . ?
C52 C1 C66 F84 -162.7(4) . . . . ?
C54 C24 C30 F38 162.6(3) . . . . ?
C54 C24 C30 F80 -77.7(5) . . . . ?
C54 C24 C30 F106 42.0(4) . . . . ?
C56 C10 C26 F10 -165.1(4) . . . . ?
C56 C10 C26 F34 76.0(4) . . . . ?
C56 C10 C26 F58 -45.6(5) . . . . ?
C56 C10 C70 F24 -41.3(5) . . . . ?
C56 C10 C70 F32 -161.8(4) . . . . ?
C56 C10 C70 F116 79.2(5) . . . . ?
C60 C1 C52 F52 -166.3(4) . . . . ?
C60 C1 C52 F112 74.3(5) . . . . ?
C60 C1 C52 F118 -47.3(5) . . . . ?
C60 C1 C66 F28 -163.5(4) . . . . ?
C60 C1 C66 F62 -43.2(5) . . . . ?
C60 C1 C66 F84 78.9(5) . . . . ?
C62 C32 C44 F46 -165.2(3) . . . . ?
C62 C32 C44 F50 75.4(5) . . . . ?
C62 C32 C44 F60 -44.6(4) . . . . ?
C62 C32 C88 F16 75.0(5) . . . . ?
C62 C32 C88 F18 -163.7(4) . . . . ?
C62 C32 C88 F68 -44.9(5) . . . . ?
C66 C1 C52 F52 75.5(5) . . . . ?
C66 C1 C52 F112 -43.9(5) . . . . ?
C66 C1 C52 F118 -165.6(4) . . . . ?
C66 C1 C60 F8 74.6(4) . . . . ?
C66 C1 C60 F26 -44.2(5) . . . . ?
C66 C1 C60 F76 -163.4(4) . . . . ?
C68 C58 C84 F142 -72.8(6) . . . . ?
C68 C58 C84 F150 166.9(5) . . . . ?
C68 C58 C84 F181 46.3(7) . . . . ?
C68 C58 C106 F170 -72.8(6) . . . . ?
C68 C58 C106 F174 165.6(4) . . . . ?
C68 C58 C106 F49 45.7(5) . . . . ?
C70 C10 C26 F10 76.0(5) . . . . ?
C70 C10 C26 F34 -42.9(5) . . . . ?
C70 C10 C26 F58 -164.5(4) . . . . ?
C70 C10 C56 F40 76.7(5) . . . . ?
C70 C10 C56 F94 -161.9(4) . . . . ?
C70 C10 C56 F122 -42.8(5) . . . . ?
C72 C42 C65 Fe2 -52.7(4) . . . . ?
C72 C42 C65 C61 -0.5(7) . . . . ?
C72 C74 C80 Fe2 53.6(4) . . . . ?
C72 C74 C80 C61 2.2(7) . . . . ?
C74 C80 C61 Fe2 51.3(4) . . . . ?
C74 C80 C61 C65 -1.6(8) . . . . ?
C76 C18 C50 F22 -42.6(5) . . . . ?
C76 C18 C50 F96 -162.1(4) . . . . ?
C76 C18 C50 F130 77.3(5) . . . . ?
C76 C18 C86 F72 -44.1(5) . . . . ?
C76 C18 C86 F108 75.2(4) . . . . ?
C76 C18 C86 F134 -164.3(4) . . . . ?
C78 C90 C92 Fe1 -51.0(4) . . . . ?
C78 C90 C92 C114 1.8(7) . . . . ?
C78 C110 C17 Fe1 52.9(4) . . . . ?
C78 C110 C17 C114 0.1(7) . . . . ?
C80 C61 C65 Fe2 53.2(4) . . . . ?
C80 C61 C65 C42 0.8(8) . . . . ?
C84 C58 C68 F88 -74.4(6) . . . . ?
C84 C58 C68 F136 165.6(5) . . . . ?
C84 C58 C68 F156 45.3(6) . . . . ?
C84 C58 C106 F170 47.7(6) . . . . ?
C84 C58 C106 F174 -73.9(5) . . . . ?
C84 C58 C106 F49 166.2(4) . . . . ?
C86 C18 C50 F22 -161.5(3) . . . . ?
C86 C18 C50 F96 79.0(4) . . . . ?
C86 C18 C50 F130 -41.7(5) . . . . ?
C86 C18 C76 F12 -162.9(4) . . . . ?
C86 C18 C76 F66 77.8(5) . . . . ?
C86 C18 C76 F114 -42.3(5) . . . . ?
C88 C32 C44 F46 75.0(4) . . . . ?
C88 C32 C44 F50 -44.4(5) . . . . ?
C88 C32 C44 F60 -164.4(4) . . . . ?
C88 C32 C62 F20 -41.7(5) . . . . ?
C88 C32 C62 F42 78.5(4) . . . . ?
C88 C32 C62 F138 -161.9(4) . . . . ?
C90 C78 C110 Fe1 53.0(4) . . . . ?
C90 C78 C110 C17 0.0(7) . . . . ?
C90 C92 C114 Fe1 -53.4(4) . . . . ?
C90 C92 C114 C17 -1.7(7) . . . . ?
C92 C114 C17 Fe1 -52.1(4) . . . . ?
C92 C114 C17 C110 0.7(7) . . . . ?
C94 C46 C112 Fe3 -50.9(4) . . . . ?
C94 C46 C112 C116 2.1(7) . . . . ?
C94 C108 C63 Fe3 52.4(4) . . . . ?
C94 C108 C63 C116 -0.2(7) . . . . ?
C96 C72 C74 Fe2 -126.2(5) . . . . ?
C96 C72 C74 C80 -179.3(5) . . . . ?
C98 C12 C34 F64 76.4(5) . . . . ?
C98 C12 C34 F124 -42.1(6) . . . . ?
C98 C12 C34 F132 -163.2(4) . . . . ?
C98 C12 C38 F54 -42.7(5) . . . . ?
C98 C12 C38 F140 76.9(5) . . . . ?
C98 C12 C38 F168 -162.4(4) . . . . ?
C100 C6 C2 F162 161.7(4) . . . . ?
C100 C6 C2 F164 -77.4(5) . . . . ?
C100 C6 C2 F180 42.5(5) . . . . ?
C100 C6 C79 F97 39.7(7) . . . . ?
C100 C6 C79 F57 160.7(5) . . . . ?
C100 C6 C79 F117 -78.3(6) . . . . ?
C102 C20 C104 F86 -42.4(5) . . . . ?
C102 C20 C104 F154 78.5(5) . . . . ?
C102 C20 C104 F91 -161.5(4) . . . . ?
C102 C20 C69 F166 75.6(5) . . . . ?
C102 C20 C69 F176 -165.8(4) . . . . ?
C102 C20 C69 F103 -44.8(6) . . . . ?
C104 C20 C102 F148 76.0(6) . . . . ?
C104 C20 C102 F158 -44.1(5) . . . . ?
C104 C20 C102 F178 -163.7(4) . . . . ?
C104 C20 C69 F166 -43.8(6) . . . . ?
C104 C20 C69 F176 74.8(5) . . . . ?
C104 C20 C69 F103 -164.2(4) . . . . ?
C106 C58 C68 F88 45.6(6) . . . . ?
C106 C58 C68 F136 -74.4(6) . . . . ?
C106 C58 C68 F156 165.3(4) . . . . ?
C106 C58 C84 F142 166.2(5) . . . . ?
C106 C58 C84 F150 45.9(6) . . . . ?
C106 C58 C84 F181 -74.6(6) . . . . ?
C110 C78 C90 Fe1 -52.0(4) . . . . ?
C110 C78 C90 C92 -1.0(7) . . . . ?
C110 C78 C90 C35 -178.6(5) . . . . ?
C112 C46 C94 Fe3 50.8(4) . . . . ?
C112 C46 C94 C108 -1.9(7) . . . . ?
C112 C116 C63 Fe3 -52.3(4) . . . . ?
C112 C116 C63 C108 0.4(8) . . . . ?
C29 C8 C71 F95 77.3(5) . . . . ?
C29 C8 C71 F99 -162.2(5) . . . . ?
C29 C8 C71 F27 -43.2(6) . . . . ?
C29 C8 C73 F146 -42.5(7) . . . . ?
C29 C8 C73 F13 87.1(6) . . . . ?
C29 C8 C73 F59 -160.1(5) . . . . ?
C59 C16 C19 F78 -77.1(5) . . . . ?
C59 C16 C19 F51 162.8(5) . . . . ?
C59 C16 C19 F107 41.5(6) . . . . ?
C59 C16 C77 F101 -79.5(6) . . . . ?
C59 C16 C77 F53 39.3(7) . . . . ?
C59 C16 C77 F115 160.4(4) . . . . ?
C31 C82 C75 F55 -42.6(11) . . . . ?
C31 C82 C75 F131 81.4(10) . . . . ?
C31 C82 C75 F35 -160.1(8) . . . . ?
C31 C82 C81 F102 81.4(10) . . . . ?
C31 C82 C81 F123 -38.6(10) . . . . ?
C31 C82 C81 F31 -161.8(10) . . . . ?
C2 C6 C100 F160 40.7(6) . . . . ?
C2 C6 C100 F172 -79.9(5) . . . . ?
C2 C6 C100 F111 161.5(4) . . . . ?
C2 C6 C79 F97 -78.7(6) . . . . ?
C2 C6 C79 F57 42.3(6) . . . . ?
C2 C6 C79 F117 163.3(5) . . . . ?
C65 C42 C72 Fe2 52.1(4) . . . . ?
C65 C42 C72 C74 1.1(7) . . . . ?
C65 C42 C72 C96 178.5(5) . . . . ?
C33 C46 C94 Fe3 -126.8(5) . . . . ?
C33 C46 C94 C108 -179.4(5) . . . . ?
C33 C46 C112 Fe3 126.6(5) . . . . ?
C33 C46 C112 C116 179.6(5) . . . . ?
C67 C64 C37 F105 -164.6(8) . . . . ?
C67 C64 C37 F7 -39.3(9) . . . . ?
C67 C64 C37 F133 77.9(9) . . . . ?
C67 C64 C41 F113 -161.9(6) . . . . ?
C67 C64 C41 F29 -43.6(8) . . . . ?
C67 C64 C41 F63 78.9(7) . . . . ?
C69 C20 C102 F148 -43.4(6) . . . . ?
C69 C20 C102 F158 -163.5(4) . . . . ?
C69 C20 C102 F178 76.9(5) . . . . ?
C69 C20 C104 F86 76.8(5) . . . . ?
C69 C20 C104 F154 -162.3(4) . . . . ?
C69 C20 C104 F91 -42.3(5) . . . . ?
C35 C90 C92 Fe1 126.6(5) . . . . ?
C35 C90 C92 C114 179.4(5) . . . . ?
C71 C8 C29 F14 -51.9(6) . . . . ?
C71 C8 C29 F25 79.8(6) . . . . ?
C71 C8 C29 F109 -165.1(4) . . . . ?
C71 C8 C73 F146 75.3(7) . . . . ?
C71 C8 C73 F13 -155.1(5) . . . . ?
C71 C8 C73 F59 -42.2(6) . . . . ?
C9 C21 C11 Fe4 -52.4(9) . . . . ?
C9 C21 C11 C85 -0.4(13) . . . . ?
C9 C21 C11 C91 -177.6(10) . . . . ?
C73 C8 C29 F14 67.9(6) . . . . ?
C73 C8 C29 F25 -160.4(5) . . . . ?
C73 C8 C29 F109 -45.3(6) . . . . ?
C73 C8 C71 F95 -42.3(6) . . . . ?
C73 C8 C71 F99 78.2(6) . . . . ?
C73 C8 C71 F27 -162.7(5) . . . . ?
C37 C64 C67 F23 -163.4(7) . . . . ?
C37 C64 C67 F3 69.6(10) . . . . ?
C37 C64 C67 F121 -48.6(8) . . . . ?
C37 C64 C41 F113 79.2(8) . . . . ?
C37 C64 C41 F29 -162.6(7) . . . . ?
C37 C64 C41 F63 -40.1(8) . . . . ?
C75 C82 C31 F128 69.3(10) . . . . ?
C75 C82 C31 F65 -165.5(8) . . . . ?
C75 C82 C31 F67 -45.8(13) . . . . ?
C75 C82 C81 F102 -41.1(9) . . . . ?
C75 C82 C81 F123 -161.1(8) . . . . ?
C75 C82 C81 F31 75.7(10) . . . . ?
C19 C16 C59 F104 42.5(6) . . . . ?
C19 C16 C59 F144 -80.1(5) . . . . ?
C19 C16 C59 F47 161.7(4) . . . . ?
C19 C16 C77 F101 161.7(5) . . . . ?
C19 C16 C77 F53 -79.5(7) . . . . ?
C19 C16 C77 F115 41.5(5) . . . . ?
C77 C16 C59 F104 -77.2(5) . . . . ?
C77 C16 C59 F144 160.2(4) . . . . ?
C77 C16 C59 F47 42.0(6) . . . . ?
C77 C16 C19 F78 42.8(6) . . . . ?
C77 C16 C19 F51 -77.2(6) . . . . ?
C77 C16 C19 F107 161.4(4) . . . . ?
C39 C36 C89 F15 -74.9(9) . . . . ?
C39 C36 C89 F69 162.5(7) . . . . ?
C39 C36 C89 F139 42.3(11) . . . . ?
C39 C36 C3 F93 46.4(9) . . . . ?
C39 C36 C3 F125 -80.5(8) . . . . ?
C39 C36 C3 F129 160.4(7) . . . . ?
C79 C6 C100 F160 -77.7(6) . . . . ?
C79 C6 C100 F172 161.7(5) . . . . ?
C79 C6 C100 F111 43.2(5) . . . . ?
C79 C6 C2 F162 -78.0(5) . . . . ?
C79 C6 C2 F164 42.9(6) . . . . ?
C79 C6 C2 F180 162.7(5) . . . . ?
C5 C14 C83 F30 -57.5(10) . . . . ?
C5 C14 C83 F119 81.0(11) . . . . ?
C5 C14 C83 F143 -166.0(5) . . . . ?
C5 C14 C45 F135 85.0(10) . . . . ?
C5 C14 C45 F141 -38.2(9) . . . . ?
C5 C14 C45 F81 -150.3(7) . . . . ?
C81 C82 C31 F128 -51.4(11) . . . . ?
C81 C82 C31 F65 73.7(10) . . . . ?
C81 C82 C31 F67 -166.6(9) . . . . ?
C81 C82 C75 F55 75.6(10) . . . . ?
C81 C82 C75 F131 -160.4(8) . . . . ?
C81 C82 C75 F35 -41.9(10) . . . . ?
C41 C64 C67 F23 79.1(8) . . . . ?
C41 C64 C67 F3 -47.9(10) . . . . ?
C41 C64 C67 F121 -166.2(6) . . . . ?
C41 C64 C37 F105 -49.7(10) . . . . ?
C41 C64 C37 F7 75.6(8) . . . . ?
C41 C64 C37 F133 -167.2(7) . . . . ?
C83 C14 C5 F2 -172.2(8) . . . . ?
C83 C14 C5 F17 68.5(8) . . . . ?
C83 C14 C5 F71 -31.5(9) . . . . ?
C83 C14 C45 F135 -35.5(11) . . . . ?
C83 C14 C45 F141 -158.8(7) . . . . ?
C83 C14 C45 F81 89.2(9) . . . . ?
C21 C9 C87 Fe4 52.4(10) . . . . ?
C21 C9 C87 C43 -0.1(17) . . . . ?
C85 C43 C87 Fe4 -53.3(9) . . . . ?
C85 C43 C87 C9 -1.0(16) . . . . ?
C43 C85 C11 Fe4 50.8(8) . . . . ?
C43 C85 C11 C21 -0.6(12) . . . . ?
C43 C85 C11 C91 177.0(8) . . . . ?
C87 C9 C21 Fe4 -52.5(10) . . . . ?
C87 C9 C21 C11 0.8(17) . . . . ?
C11 C85 C43 Fe4 -51.7(8) . . . . ?
C11 C85 C43 C87 1.3(15) . . . . ?
C89 C36 C39 F61 45.1(11) . . . . ?
C89 C36 C39 F127 -71.3(9) . . . . ?
C89 C36 C39 F33 165.7(8) . . . . ?
C89 C36 C3 F93 169.3(8) . . . . ?
C89 C36 C3 F125 42.5(8) . . . . ?
C89 C36 C3 F129 -76.7(7) . . . . ?
C45 C14 C5 F2 64.5(10) . . . . ?
C45 C14 C5 F17 -54.9(9) . . . . ?
C45 C14 C5 F71 -154.8(8) . . . . ?
C45 C14 C83 F30 61.7(11) . . . . ?
C45 C14 C83 F119 -159.9(10) . . . . ?
C45 C14 C83 F143 -46.8(8) . . . . ?
C23 C82 C93 F55 -65(3) . . . . ?
C23 C82 C93 F147 38(3) . . . . ?
C23 C82 C93 F149 158(3) . . . . ?
C23 C82 C47 F102 37(3) . . . . ?
C23 C82 C47 F9 -90(3) . . . . ?
C23 C82 C47 F145 157(2) . . . . ?
C93 C82 C23 F128 56(3) . . . . ?
C93 C82 C23 F73 162(2) . . . . ?
C93 C82 C23 F37 -79(4) . . . . ?
C93 C82 C47 F102 -79.3(19) . . . . ?
C93 C82 C47 F9 153.6(18) . . . . ?
C93 C82 C47 F145 41.3(18) . . . . ?
C47 C82 C23 F128 -58(4) . . . . ?
C47 C82 C23 F73 49(3) . . . . ?
C47 C82 C23 F37 168(2) . . . . ?
C47 C82 C93 F55 59(2) . . . . ?
C47 C82 C93 F147 162.2(19) . . . . ?
C47 C82 C93 F149 -78(2) . . . . ?
C3 C36 C39 F61 162.2(7) . . . . ?
C3 C36 C39 F127 45.8(8) . . . . ?
C3 C36 C39 F33 -77.2(9) . . . . ?
C3 C36 C89 F15 168.5(7) . . . . ?
C3 C36 C89 F69 45.9(7) . . . . ?
C3 C36 C89 F139 -74.3(9) . . . . ?
C3 C36 C97 F19 164.7(12) . . . . ?
C3 C36 C97 F77 44.6(16) . . . . ?
C3 C36 C97 F39 -71.5(15) . . . . ?
C3 C36 C49 F151 161.9(11) . . . . ?
C3 C36 C49 F157 38.8(17) . . . . ?
C3 C36 C49 F79 -78.0(13) . . . . ?
C3 C36 O2 Al3 56.2(18) . . . . ?
C97 C36 C3 F75 36.2(19) . . . . ?
C97 C36 C3 F153 -76.6(11) . . . . ?
C97 C36 C3 F155 170.3(11) . . . . ?
C97 C36 C49 F151 -72.4(16) . . . . ?
C97 C36 C49 F157 164.5(15) . . . . ?
C97 C36 C49 F79 47.8(15) . . . . ?
C97 C36 O2 Al3 -71.5(18) . . . . ?
C49 C36 C3 F75 155.3(19) . . . . ?
C49 C36 C3 F153 42.5(11) . . . . ?
C49 C36 C3 F155 -70.5(11) . . . . ?
C49 C36 C97 F19 38.9(17) . . . . ?
C49 C36 C97 F77 -81.2(15) . . . . ?
C49 C36 C97 F39 162.7(14) . . . . ?
C49 C36 O2 Al3 -179.3(16) . . . . ?
O2 Al3 O11 C14 39.8(8) . . . . ?
O2 Al3 O7 C82 110.0(8) . . . . ?
O2 Al3 O17 C64 54(2) . . . . ?
O2 C36 C3 F75 -87.3(18) . . . . ?
O2 C36 C3 F153 159.9(9) . . . . ?
O2 C36 C3 F155 46.8(11) . . . . ?
O2 C36 C97 F19 -68.7(17) . . . . ?
O2 C36 C97 F77 171.2(12) . . . . ?
O2 C36 C97 F39 55.1(16) . . . . ?
O2 C36 C49 F151 38.7(16) . . . . ?
O2 C36 C49 F157 -84.4(15) . . . . ?
O2 C36 C49 F79 158.8(12) . . . . ?
C25 C14 C45A F135 -70.3(8) . . . . ?
C25 C14 C45A F137 -162.6(7) . . . . ?
C25 C14 C45A F81A 50.3(8) . . . . ?
C25 C14 C5A F2A 177.7(13) . . . . ?
C25 C14 C5A F17A 80.5(9) . . . . ?
C25 C14 C5A F71A -75.9(9) . . . . ?
C103 C64 C13 F83 -158.3(16) . . . . ?
C103 C64 C13 F167 -49(3) . . . . ?
C103 C64 C13 F43 96(3) . . . . ?
C103 C64 C105 F21 -162.6(18) . . . . ?
C103 C64 C105 F169 -42(2) . . . . ?
C103 C64 C105 F171 85(2) . . . . ?
C103 C64 O17 Al3 -88(2) . . . . ?
C13 C64 C103 F23 -166.7(18) . . . . ?
C13 C64 C103 F165 73(2) . . . . ?
C13 C64 C103 F85 -44(2) . . . . ?
C13 C64 C105 F21 84(2) . . . . ?
C13 C64 C105 F169 -155(2) . . . . ?
C13 C64 C105 F171 -29(2) . . . . ?
C13 C64 O17 Al3 30(3) . . . . ?
C105 C64 C103 F23 75.8(19) . . . . ?
C105 C64 C103 F165 -45(2) . . . . ?
C105 C64 C103 F85 -161.1(18) . . . . ?
C105 C64 C13 F83 -42(2) . . . . ?
C105 C64 C13 F167 68(3) . . . . ?
C105 C64 C13 F43 -147(3) . . . . ?
C105 C64 O17 Al3 151(2) . . . . ?
C53 C107 C109 Fe4 53.1(13) . . . . ?
C53 C107 C109 C27 1(2) . . . . ?
C53 C55 C111 Fe4 -51.7(10) . . . . ?
C53 C55 C111 C91 178.1(11) . . . 2_667 ?
C53 C55 C111 C27 -0.8(17) . . . . ?
C107 C53 C55 Fe4 -52.8(12) . . . . ?
C107 C53 C55 C111 -0.5(19) . . . . ?
C109 C27 C111 Fe4 53.3(11) . . . . ?
C109 C27 C111 C91 -176.3(12) . . . 2_667 ?
C109 C27 C111 C55 2.2(17) . . . . ?
C55 C53 C107 Fe4 52.9(12) . . . . ?
C55 C53 C107 C109 0(2) . . . . ?
C111 C27 C109 Fe4 -54.2(11) . . . . ?
C111 C27 C109 C107 -2(2) . . . . ?
O17 Al3 O11 C14 -75.5(8) . . . . ?
O17 Al3 O7 C82 -131.3(8) . . . . ?
O17 Al3 O2 C36 -153.5(16) . . . . ?
O17 C64 C103 F23 -44.4(19) . . . . ?
O17 C64 C103 F165 -165.1(17) . . . . ?
O17 C64 C103 F85 79(2) . . . . ?
O17 C64 C13 F83 76.6(17) . . . . ?
O17 C64 C13 F167 -174(2) . . . . ?
O17 C64 C13 F43 -29(3) . . . . ?
O17 C64 C105 F21 -37.3(19) . . . . ?
O17 C64 C105 F169 83.6(18) . . . . ?
O17 C64 C105 F171 -150.1(16) . . . . ?
C113 C58 C57 F87 -78(5) . . . . ?
C113 C58 C57 F175 167(6) . . . . ?
C113 C58 C57 F179 22(7) . . . . ?
C113 C58 C115 F177 -74(5) . . . . ?
C113 C58 C115 F89 158(4) . . . . ?
C113 C58 C115 F45 43(5) . . . . ?
C57 C58 C113 F88 -72(7) . . . . ?
C57 C58 C113 F173 174(5) . . . . ?
C57 C58 C113 F11 54(8) . . . . ?
C57 C58 C115 F177 45(4) . . . . ?
C57 C58 C115 F89 -83(4) . . . . ?
C57 C58 C115 F45 162(4) . . . . ?
C115 C58 C113 F88 34(7) . . . . ?
C115 C58 C113 F173 -80(7) . . . . ?
C115 C58 C113 F11 160(6) . . . . ?
C115 C58 C57 F87 173(3) . . . . ?
C115 C58 C57 F175 58(7) . . . . ?
C115 C58 C57 F179 -87(4) . . . . ?
C45A C14 C25 F30 36.3(14) . . . . ?
C45A C14 C25 F159 -169.8(13) . . . . ?
C45A C14 C25 F41 -66.0(11) . . . . ?
C45A C14 C5A F2A 58.4(12) . . . . ?
C45A C14 C5A F17A -38.7(7) . . . . ?
C45A C14 C5A F71A 164.8(7) . . . . ?
C5A C14 C25 F30 -84.3(11) . . . . ?
C5A C14 C25 F159 69.6(16) . . . . ?
C5A C14 C25 F41 173.4(9) . . . . ?
C5A C14 C45A F135 39.9(4) . . . . ?
C5A C14 C45A F137 -52.4(3) . . . . ?
C5A C14 C45A F81A 160.49(18) . . . . ?

loop_
_twin_individual_id
_twin_individual_mass_fraction_refined
_oxdiff_twin_reflns_isolated
_oxdiff_twin_reflns_overlapped
_twin_individual_twin_lattice_type
_twin_individual_twin_matrix_11
_twin_individual_twin_matrix_12
_twin_individual_twin_matrix_13
_twin_individual_twin_matrix_21
_twin_individual_twin_matrix_22
_twin_individual_twin_matrix_23
_twin_individual_twin_matrix_31
_twin_individual_twin_matrix_32
_twin_individual_twin_matrix_33
1 0.57273 60828 67561 ref 1.0000 0.0000 0.0000 0.0000 1.0000 0.0000 0.0000 0.0000 1.0000
2 0.42727 60886 67561 nmt 0.0107 -0.9891 -0.0190 -1.0108 -0.0105 0.0190 0.0004 -0.0004 -0.9999

loop_
_exptl_oxdiff_crystal_face_indexfrac_h
_exptl_oxdiff_crystal_face_indexfrac_k
_exptl_oxdiff_crystal_face_indexfrac_l
_exptl_oxdiff_crystal_face_x
_exptl_oxdiff_crystal_face_y
_exptl_oxdiff_crystal_face_z
-0.0191 0.0192 -0.9997 -0.0451 0.0370 -0.0049
-1.9678 -1.0319 -0.0008 -0.0309 0.0103 0.2201
3.5439 0.9472 15.6923 0.7332 -0.6258 -0.2661
-5.7972 -3.1664 13.2851 0.5203 -0.4440 0.7295
0.0191 -0.0192 0.9997 0.0451 -0.0370 0.0049
1.9487 1.0511 -0.9989 -0.0142 0.0267 -0.2249
-5.1322 2.9876 14.1463 0.9092 -0.1194 0.3987
-8.6181 -0.9786 9.4119 0.5094 -0.0669 0.8579
0.0084 0.9916 0.9998 0.1042 0.0258 -0.0397
-1.9509 0.9513 1.9988 0.1776 0.0619 0.1407
-0.0084 -0.9916 -0.9998 -0.1042 -0.0258 0.0397
-0.0107 1.0108 0.0001 0.0591 0.0628 -0.0446
0.0107 -1.0108 -0.0001 -0.0591 -0.0628 0.0446
-8.3894 6.6096 2.2023 0.6128 0.6460 0.4552
-10.1391 -0.7005 2.6369 0.2328 0.2453 0.9411
10.1829 0.3429 -2.6494 -0.2549 -0.2686 -0.9289
-0.0489 1.0493 -1.9992 -0.0312 0.1368 -0.0543
